data_7118726
loop_
_publ_author_name
'Lee, Gil Ryeong'
'Ohtsu, Hiroyoshi'
'Koo, Jinyoung'
'Yakiyama, Yumi'
'Park, Moon Jeong'
'Inoue, Daishi'
'Hashizume, Daisuke'
'Kawano, Masaki'

_publ_section_title
;
 Crystallinity-dependence of ionic conductivity in the ion pairs of a
 multi-interactive anion.
;
_journal_issue 20
_journal_name_full 'Chemical communications (Cambridge, England)'
_journal_page_first 3962
_journal_page_last 3965
_journal_paper_doi 10.1039/c5cc10136k
_journal_volume 52
_journal_year 2016
_chemical_formula_moiety 'C22 N9 Na O5'
_chemical_formula_sum 'C22 N9 Na O5'
_chemical_formula_weight 493.283
_chemical_name_systematic ' ?'
_space_group_IT_number 14
_symmetry_cell_setting monoclinic
_symmetry_Int_Tables_number 14
_symmetry_space_group_name_Hall '-P 2yn'
_symmetry_space_group_name_H-M 'P 1 21/n 1'
_audit_update_record
;
2015-11-13 deposited with the CCDC.
2016-02-09 downloaded from the CCDC.
;
_cell_angle_alpha 90
_cell_angle_beta 98.59(1)
_cell_angle_gamma 90
_cell_formula_units_Z 4
_cell_length_a 32.313(3)
_cell_length_b 19.769(2)
_cell_length_c 3.7343(3)
_cell_measurement_temperature 300
_cell_volume 2358.7(4)
_computing_cell_refinement 'RIETAN-FP (Izumi and Momma, 2007)'
_computing_molecular_graphics 'VESTA (Momma and Izumi, 2008)'
_computing_structure_refinement 'RIETAN-FP (Izumi and Momma, 2007)'
_computing_structure_solution DASH
_diffrn_ambient_temperature 300
_diffrn_detector 'Imaging Plate'
_diffrn_measurement_device_type 'large Debye-Scherrer camera'
_diffrn_radiation_monochromator Si(111)
_diffrn_radiation_wavelength 1.300000
_diffrn_source synchrotron
_diffrn_source_target 'SPring-8 BL19B2'
_diffrn_source_type synchrotron
_exptl_crystal_density_diffrn 1.3891
_exptl_crystal_density_method 'not measured'
_exptl_crystal_F_000 984.00
_pd_calc_method 'Rietveld Refinement'
_pd_char_colour 'pale yellow'
_pd_instr_location ' ?'
_pd_meas_2theta_range_inc 0.0100
_pd_meas_2theta_range_max 78.0700
_pd_meas_2theta_range_min 0.0100
_pd_meas_number_of_points 7807
_pd_meas_scan_method fixed
_pd_proc_2theta_range_inc 0.0100
_pd_proc_2theta_range_max 50.0000
_pd_proc_2theta_range_min 3.0000
_pd_proc_ls_background_function 'Legendre polynomials'
_pd_proc_ls_pref_orient_corr ' ?'
_pd_proc_ls_profile_function 'split pseudo-Voigt function'
_pd_proc_ls_prof_R_factor 0.02243
_pd_proc_ls_prof_wR_expected 0.02314
_pd_proc_ls_prof_wR_factor 0.02955
_pd_proc_wavelength 1.3000
_pd_spec_mounting capillary
_pd_spec_mount_mode transmission
_pd_spec_shape cylinder
_refine_diff_density_max 0.0
_refine_diff_density_min 0.0
_refine_ls_extinction_method none
_refine_ls_goodness_of_fit_all 1.2770
_refine_ls_hydrogen_treatment none
_refine_ls_matrix_type full
_refine_ls_number_constraints 33
_refine_ls_number_parameters 272
_refine_ls_number_restraints 0
_refine_ls_R_factor_all 0.04361
_refine_ls_R_Fsqd_factor 0.03995
_refine_ls_R_I_factor 0.05395
_refine_ls_shift/su_max 1.0E-6
_refine_ls_weighting_details 1/<i>y</i>~i~
_refine_ls_weighting_scheme sigma
_cod_data_source_file c5cc10136k2.cif
_cod_data_source_block 1_NaTPHAP-H
_cod_depositor_comments 'Adding full bibliography for 7118726--7118729.cif.'
_cod_original_sg_symbol_Hall '-P 2ybc'
_cod_database_code 7118726

loop_
_symmetry_equiv_pos_site_id
_symmetry_equiv_pos_as_xyz
1 x,y,z
2 -x+1/2,y+1/2,-z+1/2
3 -x,-y,-z
4 x+1/2,-y+1/2,z+1/2

loop_
_atom_site_label
_atom_site_fract_x
_atom_site_fract_y
_atom_site_fract_z
_atom_site_occupancy
_atom_site_symmetry_multiplicity
_atom_site_Wyckoff_symbol
_atom_site_adp_type
_atom_site_U_iso_or_equiv
_atom_site_type_symbol
C1 0.198(8) -0.02(1) 0.81(5) 1 4 e Uiso 0.03(1) C
C2 0.179(8) 0.03(1) 0.61(6) 1 4 e Uiso 0.03(1) C
N3 0.242(6) -0.023(7) 0.88(2) 1 4 e Uiso 0.03(1) N
N4 0.178(6) -0.075(5) 0.86(3) 1 4 e Uiso 0.03(1) N
C5 0.203(9) 0.08(1) 0.49(4) 1 4 e Uiso 0.03(1) C
C6 0.132(9) 0.03(1) 0.49(4) 1 4 e Uiso 0.03(1) C
C7 0.260(5) 0.03(1) 0.77(5) 1 4 e Uiso 0.03(1) C
C8 0.135(8) -0.074(7) 0.76(4) 1 4 e Uiso 0.03(1) C
N9 0.243(6) 0.085(8) 0.60(4) 1 4 e Uiso 0.03(1) N
N10 0.185(6) 0.134(6) 0.29(3) 1 4 e Uiso 0.03(1) N
N11 0.113(4) 0.085(9) 0.38(3) 1 4 e Uiso 0.03(1) N
N12 0.110(3) -0.02(1) 0.59(3) 1 4 e Uiso 0.03(1) N
C13 0.301(6) 0.04(1) 0.86(4) 1 4 e Uiso 0.03(1) C
C14 0.112(6) -0.141(9) 0.81(4) 1 4 e Uiso 0.03(1) C
C15 0.139(8) 0.134(9) 0.26(3) 1 4 e Uiso 0.03(1) C
C16 0.322(7) 0.089(8) 0.74(4) 1 4 e Uiso 0.03(1) C
C17 0.323(7) -0.017(9) 1.02(4) 1 4 e Uiso 0.03(1) C
C18 0.134(4) -0.20(1) 1.00(3) 1 4 e Uiso 0.03(1) C
C19 0.070(7) -0.146(7) 0.69(3) 1 4 e Uiso 0.03(1) C
C20 0.119(6) 0.194(9) 0.14(4) 1 4 e Uiso 0.03(1) C
C21 0.368(7) 0.091(8) 0.82(4) 1 4 e Uiso 0.03(1) C
C22 0.365(7) -0.014(9) 1.08(3) 1 4 e Uiso 0.03(1) C
C23 0.112(7) -0.252(8) 1.05(3) 1 4 e Uiso 0.03(1) C
C24 0.051(4) -0.20(1) 0.75(4) 1 4 e Uiso 0.03(1) C
C25 0.081(6) 0.204(8) 0.16(3) 1 4 e Uiso 0.03(1) C
C26 0.142(5) 0.25(1) -0.01(4) 1 4 e Uiso 0.03(1) C
N27 0.389(4) 0.043(8) 0.99(3) 1 4 e Uiso 0.03(1) N
N28 0.072(4) -0.254(7) 0.95(3) 1 4 e Uiso 0.03(1) N
C29 0.061(4) 0.26(1) 0.02(3) 1 4 e Uiso 0.03(1) C
C30 0.120(6) 0.31(1) -0.15(3) 1 4 e Uiso 0.03(1) C
N31 0.083(5) 0.315(7) -0.15(3) 1 4 e Uiso 0.03(1) N
Na32 0.469(3) -0.464(4) -0.38(2) 0.66(3) 4 e Uiso 0.038 Na
Na33 0.246(6) 0.828(9) -0.30(4) 0.34(3) 4 e Uiso 0.038 Na
O34 -0.756(3) 0.731(4) 1.12(1) 1 4 e Uiso 0.038 O
O35 0.031(3) 0.434(4) 0.60(2) 1 4 e Uiso 0.038 O
O36 0.034(2) -0.395(3) 0.86(2) 1 4 e Uiso 0.038 O
O37 0.477(8) -0.42(1) -0.88(6) 0.34(3) 4 e Uiso 0.038 O
O38 0.257(4) 0.848(7) 0.35(3) 0.66(3) 4 e Uiso 0.038 O
O39 0.033(3) -0.470(4) 0.40(2) 1 4 e Uiso 0.038 O

loop_
_atom_type_symbol
_atom_type_description
_atom_type_scat_dispersion_real
_atom_type_scat_dispersion_imag
_atom_type_scat_source
C C 0.0129 0.0062 'International Tables for Crystallography, Vol. C'
N N 0.0228 0.0125 'International Tables for Crystallography, Vol. C'
Na Na 0.1052 0.0879 'International Tables for Crystallography, Vol. C'
O O 0.0368 0.0225 'International Tables for Crystallography, Vol. C'

loop_
_geom_angle_atom_site_label_1
_geom_angle_atom_site_label_2
_geom_angle_atom_site_label_3
_geom_angle
_geom_angle_site_symmetry_1
_geom_angle_site_symmetry_3
N3 C1 N4 119.9856 ?_??? ?_???
N3 C1 C2 119.7215 ?_??? ?_???
N3 C1 O34 147.2139 ?_??? ?_???
N3 C1 C8 152.1497 ?_??? ?_???
N3 C1 C7 32.3239 ?_??? ?_???
N3 C1 C6 149.7845 ?_??? ?_???
N3 C1 C5 90.0146 ?_??? ?_???
N3 C1 N12 177.3506 ?_??? ?_???
N3 C1 N9 60.8575 ?_??? ?_???
N3 C1 C2 98.4425 ?_??? ?_???
N3 C1 N4 103.6281 ?_??? ?_???
N3 C1 C13 19.5799 ?_??? ?_???
N3 C1 C14 139.9402 ?_??? ?_???
N3 C1 N11 139.2816 ?_??? ?_???
N3 C1 N10 100.7972 ?_??? ?_???
N3 C1 Na33 64.883 ?_??? ?_???
N3 C1 C5 87.3011 ?_??? ?_???
N3 C1 C1 92.6924 ?_??? ?_???
N3 C1 C1 87.3076 ?_??? ?_???
N3 C1 O34 116.1577 ?_??? ?_???
N4 C1 C2 120.2885 ?_??? ?_???
N4 C1 O34 92.6691 ?_??? ?_???
N4 C1 C8 32.193 ?_??? ?_???
N4 C1 C7 152.2721 ?_??? ?_???
N4 C1 C6 90.1368 ?_??? ?_???
N4 C1 C5 149.9994 ?_??? ?_???
N4 C1 N12 61.0276 ?_??? ?_???
N4 C1 N9 178.6434 ?_??? ?_???
N4 C1 C2 85.1776 ?_??? ?_???
N4 C1 N4 84.4501 ?_??? ?_???
N4 C1 C13 139.423 ?_??? ?_???
N4 C1 C14 19.9562 ?_??? ?_???
N4 C1 N11 100.6339 ?_??? ?_???
N4 C1 N10 139.2172 ?_??? ?_???
N4 C1 Na33 74.6085 ?_??? ?_???
N4 C1 C5 107.2619 ?_??? ?_???
N4 C1 C1 105.5847 ?_??? ?_???
N4 C1 C1 74.4153 ?_??? ?_???
N4 C1 O34 76.2153 ?_??? ?_???
C2 C1 O34 27.7056 ?_??? ?_???
C2 C1 C8 88.1001 ?_??? ?_???
C2 C1 C7 87.4302 ?_??? ?_???
C2 C1 C6 30.1964 ?_??? ?_???
C2 C1 C5 29.7202 ?_??? ?_???
C2 C1 N12 59.2931 ?_??? ?_???
C2 C1 N9 58.8943 ?_??? ?_???
C2 C1 C2 87.0931 ?_??? ?_???
C2 C1 N4 81.4269 ?_??? ?_???
C2 C1 C13 100.261 ?_??? ?_???
C2 C1 C14 100.3373 ?_??? ?_???
C2 C1 N11 19.7593 ?_??? ?_???
C2 C1 N10 18.9385 ?_??? ?_???
C2 C1 Na33 132.9199 ?_??? ?_???
C2 C1 C5 76.1325 ?_??? ?_???
C2 C1 C1 70.9148 ?_??? ?_???
C2 C1 C1 109.0852 ?_??? ?_???
C2 C1 O34 79.0318 ?_??? ?_???
O34 C1 C8 60.4842 ?_??? ?_???
O34 C1 C7 115.0567 ?_??? ?_???
O34 C1 C6 2.5979 ?_??? ?_???
O34 C1 C5 57.3905 ?_??? ?_???
O34 C1 N12 31.6424 ?_??? ?_???
O34 C1 N9 86.5523 ?_??? ?_???
O34 C1 C2 86.3365 ?_??? ?_???
O34 C1 N4 74.7448 ?_??? ?_???
O34 C1 C13 127.9078 ?_??? ?_???
O34 C1 C14 72.7553 ?_??? ?_???
O34 C1 N11 7.9657 ?_??? ?_???
O34 C1 N10 46.624 ?_??? ?_???
O34 C1 Na33 127.992 ?_??? ?_???
O34 C1 C5 85.4281 ?_??? ?_???
O34 C1 C1 74.2459 ?_??? ?_???
O34 C1 C1 105.7541 ?_??? ?_???
O34 C1 O34 71.8519 ?_??? ?_???
C8 C1 C7 175.5264 ?_??? ?_???
C8 C1 C6 57.9461 ?_??? ?_???
C8 C1 C5 117.8188 ?_??? ?_???
C8 C1 N12 28.8427 ?_??? ?_???
C8 C1 N9 146.9879 ?_??? ?_???
C8 C1 C2 83.1817 ?_??? ?_???
C8 C1 N4 77.6702 ?_??? ?_???
C8 C1 C13 171.5823 ?_??? ?_???
C8 C1 C14 12.2819 ?_??? ?_???
C8 C1 N11 68.447 ?_??? ?_???
C8 C1 N10 107.0353 ?_??? ?_???
C8 C1 Na33 96.0654 ?_??? ?_???
C8 C1 C5 101.8319 ?_??? ?_???
C8 C1 C1 95.7339 ?_??? ?_???
C8 C1 C1 84.2661 ?_??? ?_???
C8 C1 O34 67.4081 ?_??? ?_???
C7 C1 C6 117.5911 ?_??? ?_???
C7 C1 C5 57.7107 ?_??? ?_???
C7 C1 N12 146.6991 ?_??? ?_???
C7 C1 N9 28.5398 ?_??? ?_???
C7 C1 C2 96.4027 ?_??? ?_???
C7 C1 N4 101.8254 ?_??? ?_???
C7 C1 C13 12.8553 ?_??? ?_???
C7 C1 C14 172.1362 ?_??? ?_???
C7 C1 N11 107.0927 ?_??? ?_???
C7 C1 N10 68.4939 ?_??? ?_???
C7 C1 Na33 87.1242 ?_??? ?_???
C7 C1 C5 76.8979 ?_??? ?_???
C7 C1 C1 82.9732 ?_??? ?_???
C7 C1 C1 97.0268 ?_??? ?_???
C7 C1 O34 111.4834 ?_??? ?_???
C6 C1 C5 59.903 ?_??? ?_???
C6 C1 N12 29.1108 ?_??? ?_???
C6 C1 N9 89.0729 ?_??? ?_???
C6 C1 C2 85.5409 ?_??? ?_???
C6 C1 N4 75.0508 ?_??? ?_???
C6 C1 C13 130.4373 ?_??? ?_???
C6 C1 C14 70.2112 ?_??? ?_???
C6 C1 N11 10.507 ?_??? ?_???
C6 C1 N10 49.1287 ?_??? ?_???
C6 C1 Na33 127.7385 ?_??? ?_???
C6 C1 C5 85.6232 ?_??? ?_???
C6 C1 C1 75.4921 ?_??? ?_???
C6 C1 C1 104.5079 ?_??? ?_???
C6 C1 O34 70.6336 ?_??? ?_???
C5 C1 N12 89.0097 ?_??? ?_???
C5 C1 N9 29.1743 ?_??? ?_???
C5 C1 C2 90.5361 ?_??? ?_???
C5 C1 N4 88.7703 ?_??? ?_???
C5 C1 C13 70.5417 ?_??? ?_???
C5 C1 C14 130.0434 ?_??? ?_???
C5 C1 N11 49.4265 ?_??? ?_???
C5 C1 N10 10.7836 ?_??? ?_???
C5 C1 Na33 123.6143 ?_??? ?_???
C5 C1 C5 71.4436 ?_??? ?_???
C5 C1 C1 70.4584 ?_??? ?_???
C5 C1 C1 109.5416 ?_??? ?_???
C5 C1 O34 91.0276 ?_??? ?_???
N12 C1 N9 118.1824 ?_??? ?_???
N12 C1 C2 84.0308 ?_??? ?_???
N12 C1 N4 73.8899 ?_??? ?_???
N12 C1 C13 159.548 ?_??? ?_???
N12 C1 C14 41.1182 ?_??? ?_???
N12 C1 N11 39.6065 ?_??? ?_???
N12 C1 N10 78.2311 ?_??? ?_???
N12 C1 Na33 113.7437 ?_??? ?_???
N12 C1 C5 94.7212 ?_??? ?_???
N12 C1 C1 84.6599 ?_??? ?_???
N12 C1 C1 95.3401 ?_??? ?_???
N12 C1 O34 66.328 ?_??? ?_???
N9 C1 C2 93.661 ?_??? ?_???
N9 C1 N4 96.4088 ?_??? ?_???
N9 C1 C13 41.3676 ?_??? ?_???
N9 C1 C14 159.169 ?_??? ?_???
N9 C1 N11 78.5866 ?_??? ?_???
N9 C1 N10 39.9563 ?_??? ?_???
N9 C1 Na33 106.7452 ?_??? ?_???
N9 C1 C5 71.5778 ?_??? ?_???
N9 C1 C1 75.2777 ?_??? ?_???
N9 C1 C1 104.7223 ?_??? ?_???
N9 C1 O34 102.478 ?_??? ?_???
C2 C1 N4 157.9179 ?_??? ?_???
C2 C1 C13 96.1727 ?_??? ?_???
C2 C1 C14 82.8783 ?_??? ?_???
C2 C1 N11 86.9453 ?_??? ?_???
C2 C1 N10 89.0908 ?_??? ?_???
C2 C1 Na33 139.9866 ?_??? ?_???
C2 C1 C5 22.0844 ?_??? ?_???
C2 C1 C1 158.0079 ?_??? ?_???
C2 C1 C1 21.9921 ?_??? ?_???
C2 C1 O34 17.7246 ?_??? ?_???
N4 C1 C13 104.3706 ?_??? ?_???
N4 C1 C14 80.7292 ?_??? ?_???
N4 C1 N11 75.9093 ?_??? ?_???
N4 C1 N10 86.1281 ?_??? ?_???
N4 C1 Na33 54.2415 ?_??? ?_???
N4 C1 C5 157.554 ?_??? ?_???
N4 C1 C1 21.1346 ?_??? ?_???
N4 C1 C1 158.8654 ?_??? ?_???
N4 C1 O34 140.2141 ?_??? ?_???
C13 C1 C14 159.3028 ?_??? ?_???
C13 C1 N11 119.9429 ?_??? ?_???
C13 C1 N10 81.3224 ?_??? ?_???
C13 C1 Na33 78.9989 ?_??? ?_???
C13 C1 C5 79.4589 ?_??? ?_???
C13 C1 C1 87.9969 ?_??? ?_???
C13 C1 C1 92.0031 ?_??? ?_???
C13 C1 O34 112.9906 ?_??? ?_???
C14 C1 N11 80.7155 ?_??? ?_???
C14 C1 N10 119.2618 ?_??? ?_???
C14 C1 Na33 88.4356 ?_??? ?_???
C14 C1 C5 103.6228 ?_??? ?_???
C14 C1 C1 100.6377 ?_??? ?_???
C14 C1 C1 79.3623 ?_??? ?_???
C14 C1 O34 69.2635 ?_??? ?_???
N11 C1 N10 38.6635 ?_??? ?_???
N11 C1 Na33 130.0928 ?_??? ?_???
N11 C1 C5 83.0164 ?_??? ?_???
N11 C1 C1 72.3946 ?_??? ?_???
N11 C1 C1 107.6054 ?_??? ?_???
N11 C1 O34 74.0187 ?_??? ?_???
N10 C1 Na33 128.4231 ?_??? ?_???
N10 C1 C5 72.453 ?_??? ?_???
N10 C1 C1 70.1445 ?_??? ?_???
N10 C1 C1 109.8555 ?_??? ?_???
N10 C1 O34 86.4067 ?_??? ?_???
Na33 C1 C5 146.578 ?_??? ?_???
Na33 C1 C1 62.0054 ?_??? ?_???
Na33 C1 C1 117.9946 ?_??? ?_???
Na33 C1 O34 145.1036 ?_??? ?_???
C5 C1 C1 141.902 ?_??? ?_???
C5 C1 C1 38.0981 ?_??? ?_???
C5 C1 O34 34.5944 ?_??? ?_???
C1 C1 C1 180 ?_??? ?_???
C1 C1 O34 146.0978 ?_??? ?_???
C1 C1 O34 33.9022 ?_??? ?_???
O34 C2 C6 2.0875 ?_??? ?_???
O34 C2 C5 121.4215 ?_??? ?_???
O34 C2 C1 117.9363 ?_??? ?_???
O34 C2 N3 147.2184 ?_??? ?_???
O34 C2 N12 27.787 ?_??? ?_???
O34 C2 N9 150.994 ?_??? ?_???
O34 C2 N10 91.9575 ?_??? ?_???
O34 C2 N11 30.874 ?_??? ?_???
O34 C2 N4 88.74 ?_??? ?_???
O34 C2 C7 175.9238 ?_??? ?_???
O34 C2 C15 61.4108 ?_??? ?_???
O34 C2 C8 58.3345 ?_??? ?_???
O34 C2 C1 93.4317 ?_??? ?_???
O34 C2 C5 108.8113 ?_??? ?_???
O34 C2 N4 82.23 ?_??? ?_???
O34 C2 N10 98.1533 ?_??? ?_???
O34 C2 C2 83.1642 ?_??? ?_???
O34 C2 C2 96.8358 ?_??? ?_???
O34 C2 C15 77.517 ?_??? ?_???
O34 C2 O34 79.1738 ?_??? ?_???
C6 C2 C5 119.8941 ?_??? ?_???
C6 C2 C1 119.5382 ?_??? ?_???
C6 C2 N3 148.9227 ?_??? ?_???
C6 C2 N12 29.2803 ?_??? ?_???
C6 C2 N9 149.5396 ?_??? ?_???
C6 C2 N10 90.3861 ?_??? ?_???
C6 C2 N11 29.3257 ?_??? ?_???
C6 C2 N4 90.2929 ?_??? ?_???
C6 C2 C7 177.6678 ?_??? ?_???
C6 C2 C15 59.8333 ?_??? ?_???
C6 C2 C8 59.8478 ?_??? ?_???
C6 C2 C1 94.7995 ?_??? ?_???
C6 C2 C5 107.455 ?_??? ?_???
C6 C2 N4 84.028 ?_??? ?_???
C6 C2 N10 96.3598 ?_??? ?_???
C6 C2 C2 83.9333 ?_??? ?_???
C6 C2 C2 96.0667 ?_??? ?_???
C6 C2 C15 75.7503 ?_??? ?_???
C6 C2 O34 78.415 ?_??? ?_???
C5 C2 C1 120.527 ?_??? ?_???
C5 C2 N3 91.028 ?_??? ?_???
C5 C2 N12 149.173 ?_??? ?_???
C5 C2 N9 29.676 ?_??? ?_???
C5 C2 N10 29.5382 ?_??? ?_???
C5 C2 N11 90.5707 ?_??? ?_???
C5 C2 N4 149.807 ?_??? ?_???
C5 C2 C7 60.2106 ?_??? ?_???
C5 C2 C15 60.0726 ?_??? ?_???
C5 C2 C8 179.455 ?_??? ?_???
C5 C2 C1 86.1571 ?_??? ?_???
C5 C2 C5 82.8864 ?_??? ?_???
C5 C2 N4 107.6697 ?_??? ?_???
C5 C2 N10 72.3467 ?_??? ?_???
C5 C2 C2 75.2928 ?_??? ?_???
C5 C2 C2 104.7072 ?_??? ?_???
C5 C2 C15 84.4603 ?_??? ?_???
C5 C2 O34 114.2331 ?_??? ?_???
C1 C2 N3 29.5121 ?_??? ?_???
C1 C2 N12 90.2861 ?_??? ?_???
C1 C2 N9 90.8513 ?_??? ?_???
C1 C2 N10 150.0633 ?_??? ?_???
C1 C2 N11 148.7951 ?_??? ?_???
C1 C2 N4 29.2891 ?_??? ?_???
C1 C2 C7 60.3174 ?_??? ?_???
C1 C2 C15 178.8912 ?_??? ?_???
C1 C2 C8 59.7526 ?_??? ?_???
C1 C2 C1 87.0931 ?_??? ?_???
C1 C2 C5 81.9379 ?_??? ?_???
C1 C2 N4 76.4463 ?_??? ?_???
C1 C2 N10 103.1453 ?_??? ?_???
C1 C2 C2 109.0852 ?_??? ?_???
C1 C2 C2 70.9148 ?_??? ?_???
C1 C2 C15 111.9569 ?_??? ?_???
C1 C2 O34 79.613 ?_??? ?_???
N3 C2 N12 119.758 ?_??? ?_???
N3 C2 N9 61.3593 ?_??? ?_???
N3 C2 N10 120.5653 ?_??? ?_???
N3 C2 N11 176.0256 ?_??? ?_???
N3 C2 N4 58.7997 ?_??? ?_???
N3 C2 C7 30.822 ?_??? ?_???
N3 C2 C15 151.0379 ?_??? ?_???
N3 C2 C8 89.2581 ?_??? ?_???
N3 C2 C1 83.503 ?_??? ?_???
N3 C2 C5 77.4067 ?_??? ?_???
N3 C2 N4 83.4673 ?_??? ?_???
N3 C2 N10 96.0784 ?_??? ?_???
N3 C2 C2 102.6645 ?_??? ?_???
N3 C2 C2 77.3355 ?_??? ?_???
N3 C2 C15 113.179 ?_??? ?_???
N3 C2 O34 92.2939 ?_??? ?_???
N12 C2 N9 178.5938 ?_??? ?_???
N12 C2 N10 119.6496 ?_??? ?_???
N12 C2 N11 58.6058 ?_??? ?_???
N12 C2 N4 61.0183 ?_??? ?_???
N12 C2 C7 150.5761 ?_??? ?_???
N12 C2 C15 89.103 ?_??? ?_???
N12 C2 C8 30.5675 ?_??? ?_???
N12 C2 C1 95.2261 ?_??? ?_???
N12 C2 C5 104.0932 ?_??? ?_???
N12 C2 N4 76.7573 ?_??? ?_???
N12 C2 N10 103.4677 ?_??? ?_???
N12 C2 C2 94.8368 ?_??? ?_???
N12 C2 C2 85.1632 ?_??? ?_???
N12 C2 C15 84.5703 ?_??? ?_???
N12 C2 O34 69.2834 ?_??? ?_???
N9 C2 N10 59.2126 ?_??? ?_???
N9 C2 N11 120.2174 ?_??? ?_???
N9 C2 N4 120.1326 ?_??? ?_???
N9 C2 C7 30.5378 ?_??? ?_???
N9 C2 C15 89.7463 ?_??? ?_???
N9 C2 C8 150.5967 ?_??? ?_???
N9 C2 C1 84.0068 ?_??? ?_???
N9 C2 C5 76.8903 ?_??? ?_???
N9 C2 N4 102.7122 ?_??? ?_???
N9 C2 N10 77.072 ?_??? ?_???
N9 C2 C2 84.0091 ?_??? ?_???
N9 C2 C2 95.9909 ?_??? ?_???
N9 C2 C15 95.7679 ?_??? ?_???
N9 C2 O34 111.7459 ?_??? ?_???
N10 C2 N11 61.0838 ?_??? ?_???
N10 C2 N4 178.97 ?_??? ?_???
N10 C2 C7 89.7487 ?_??? ?_???
N10 C2 C15 30.5531 ?_??? ?_???
N10 C2 C8 150.1758 ?_??? ?_???
N10 C2 C1 89.69 ?_??? ?_???
N10 C2 C5 90.244 ?_??? ?_???
N10 C2 N4 108.3103 ?_??? ?_???
N10 C2 N10 71.9384 ?_??? ?_???
N10 C2 C2 70.728 ?_??? ?_???
N10 C2 C2 109.272 ?_??? ?_???
N10 C2 C15 74.098 ?_??? ?_???
N10 C2 O34 109.6904 ?_??? ?_???
N11 C2 N4 119.6088 ?_??? ?_???
N11 C2 C7 150.6351 ?_??? ?_???
N11 C2 C15 30.538 ?_??? ?_???
N11 C2 C8 89.1733 ?_??? ?_???
N11 C2 C1 92.975 ?_??? ?_???
N11 C2 C5 106.4076 ?_??? ?_???
N11 C2 N4 92.5802 ?_??? ?_???
N11 C2 N10 87.8739 ?_??? ?_???
N11 C2 C2 74.2404 ?_??? ?_???
N11 C2 C2 105.7596 ?_??? ?_???
N11 C2 C15 70.6036 ?_??? ?_???
N11 C2 O34 90.367 ?_??? ?_???
N4 C2 C7 89.6043 ?_??? ?_???
N4 C2 C15 150.1203 ?_??? ?_???
N4 C2 C8 30.4659 ?_??? ?_???
N4 C2 C1 91.025 ?_??? ?_???
N4 C2 C5 88.8134 ?_??? ?_???
N4 C2 N4 72.5337 ?_??? ?_???
N4 C2 N10 107.2135 ?_??? ?_???
N4 C2 C2 110.118 ?_??? ?_???
N4 C2 C2 69.882 ?_??? ?_???
N4 C2 C15 105.327 ?_??? ?_???
N4 C2 O34 69.6978 ?_??? ?_???
C7 C2 C15 120.2676 ?_??? ?_???
C7 C2 C8 120.0697 ?_??? ?_???
C7 C2 C1 82.8729 ?_??? ?_???
C7 C2 C5 74.8724 ?_??? ?_???
C7 C2 N4 93.7197 ?_??? ?_???
C7 C2 N10 85.895 ?_??? ?_???
C7 C2 C2 93.9151 ?_??? ?_???
C7 C2 C2 86.085 ?_??? ?_???
C7 C2 C15 106.5195 ?_??? ?_???
C7 C2 O34 103.7247 ?_??? ?_???
C15 C2 C8 119.6566 ?_??? ?_???
C15 C2 C1 92.0409 ?_??? ?_???
C15 C2 C5 99.1088 ?_??? ?_???
C15 C2 N4 102.5098 ?_??? ?_???
C15 C2 N10 77.9 ?_??? ?_???
C15 C2 C2 70.0504 ?_??? ?_???
C15 C2 C2 109.9496 ?_??? ?_???
C15 C2 C15 68.9043 ?_??? ?_???
C15 C2 O34 101.0284 ?_??? ?_???
C8 C2 C1 94.3366 ?_??? ?_???
C8 C2 C5 96.7246 ?_??? ?_???
C8 C2 N4 72.8239 ?_??? ?_???
C8 C2 N10 107.1617 ?_??? ?_???
C8 C2 C2 105.0957 ?_??? ?_???
C8 C2 C2 74.9043 ?_??? ?_???
C8 C2 C15 95.0006 ?_??? ?_???
C8 C2 O34 65.289 ?_??? ?_???
C1 C2 C5 157.7453 ?_??? ?_???
C1 C2 N4 21.5127 ?_??? ?_???
C1 C2 N10 158.4974 ?_??? ?_???
C1 C2 C2 21.9921 ?_??? ?_???
C1 C2 C2 158.0079 ?_??? ?_???
C1 C2 C15 160.9432 ?_??? ?_???
C1 C2 O34 159.3161 ?_??? ?_???
C5 C2 N4 158.3785 ?_??? ?_???
C5 C2 N10 21.2094 ?_??? ?_???
C5 C2 C2 158.1792 ?_??? ?_???
C5 C2 C2 21.8208 ?_??? ?_???
C5 C2 C15 35.8225 ?_??? ?_???
C5 C2 O34 34.9329 ?_??? ?_???
N4 C2 N10 179.5451 ?_??? ?_???
N4 C2 C2 37.5843 ?_??? ?_???
N4 C2 C2 142.4157 ?_??? ?_???
N4 C2 C15 159.6953 ?_??? ?_???
N4 C2 O34 137.9544 ?_??? ?_???
N10 C2 C2 142.6664 ?_??? ?_???
N10 C2 C2 37.3336 ?_??? ?_???
N10 C2 C15 20.6713 ?_??? ?_???
N10 C2 O34 41.9935 ?_??? ?_???
C2 C2 C2 180 ?_??? ?_???
C2 C2 C15 138.9547 ?_??? ?_???
C2 C2 O34 162.338 ?_??? ?_???
C2 C2 C15 41.0453 ?_??? ?_???
C2 C2 O34 17.662 ?_??? ?_???
C15 C2 O34 35.6964 ?_??? ?_???
C1 N3 C7 115.3671 ?_??? ?_???
C1 N3 N4 30.0609 ?_??? ?_???
C1 N3 C2 30.7664 ?_??? ?_???
C1 N3 C13 149.5423 ?_??? ?_???
C1 N3 N9 90.114 ?_??? ?_???
C1 N3 C17 178.2488 ?_??? ?_???
C1 N3 C5 60.9677 ?_??? ?_???
C1 N3 Na33 93.6162 ?_??? ?_???
C1 N3 O34 20.4026 ?_??? ?_???
C1 N3 Na33 96.4723 ?_??? ?_???
C1 N3 C8 17.5481 ?_??? ?_???
C1 N3 C7 101.9629 ?_??? ?_???
C1 N3 C6 19.4892 ?_??? ?_???
C1 N3 C16 139.2132 ?_??? ?_???
C1 N3 N3 87.3076 ?_??? ?_???
C1 N3 N3 92.6924 ?_??? ?_???
C1 N3 N9 92.7525 ?_??? ?_???
C7 N3 N4 145.3981 ?_??? ?_???
C7 N3 C2 84.6332 ?_??? ?_???
C7 N3 C13 34.2873 ?_??? ?_???
C7 N3 N9 25.2665 ?_??? ?_???
C7 N3 C17 64.3717 ?_??? ?_???
C7 N3 C5 54.4301 ?_??? ?_???
C7 N3 Na33 123.2052 ?_??? ?_???
C7 N3 O34 95.1296 ?_??? ?_???
C7 N3 Na33 144.1345 ?_??? ?_???
C7 N3 C8 132.9152 ?_??? ?_???
C7 N3 C7 83.6555 ?_??? ?_???
C7 N3 C6 96.0082 ?_??? ?_???
C7 N3 C16 24.2205 ?_??? ?_???
C7 N3 N3 75.3044 ?_??? ?_???
C7 N3 N3 104.6956 ?_??? ?_???
C7 N3 N9 70.5875 ?_??? ?_???
N4 N3 C2 60.8259 ?_??? ?_???
N4 N3 C13 176.9284 ?_??? ?_???
N4 N3 N9 120.1674 ?_??? ?_???
N4 N3 C17 150.104 ?_??? ?_???
N4 N3 C5 91.0285 ?_??? ?_???
N4 N3 Na33 75.5325 ?_??? ?_???
N4 N3 O34 50.4001 ?_??? ?_???
N4 N3 Na33 67.4543 ?_??? ?_???
N4 N3 C8 12.5394 ?_??? ?_???
N4 N3 C7 100.0022 ?_??? ?_???
N4 N3 C6 49.5032 ?_??? ?_???
N4 N3 C16 168.4403 ?_??? ?_???
N4 N3 N3 97.3712 ?_??? ?_???
N4 N3 N3 82.6288 ?_??? ?_???
N4 N3 N9 101.3792 ?_??? ?_???
C2 N3 C13 118.8953 ?_??? ?_???
C2 N3 N9 59.3679 ?_??? ?_???
C2 N3 C17 149.0016 ?_??? ?_???
C2 N3 C5 30.208 ?_??? ?_???
C2 N3 Na33 111.0809 ?_??? ?_???
C2 N3 O34 10.5701 ?_??? ?_???
C2 N3 Na33 126.1373 ?_??? ?_???
C2 N3 C8 48.2999 ?_??? ?_???
C2 N3 C7 100.9851 ?_??? ?_???
C2 N3 C6 11.4102 ?_??? ?_???
C2 N3 C16 108.657 ?_??? ?_???
C2 N3 N3 77.3355 ?_??? ?_???
C2 N3 N3 102.6645 ?_??? ?_???
C2 N3 N9 83.6073 ?_??? ?_???
C13 N3 N9 59.5478 ?_??? ?_???
C13 N3 C17 30.1087 ?_??? ?_???
C13 N3 C5 88.7081 ?_??? ?_???
C13 N3 Na33 107.1121 ?_??? ?_???
C13 N3 O34 129.412 ?_??? ?_???
C13 N3 Na33 111.9133 ?_??? ?_???
C13 N3 C8 166.9973 ?_??? ?_???
C13 N3 C7 76.9877 ?_??? ?_???
C13 N3 C6 130.2859 ?_??? ?_???
C13 N3 C16 10.3639 ?_??? ?_???
C13 N3 N3 85.4504 ?_??? ?_???
C13 N3 N3 94.5496 ?_??? ?_???
C13 N3 N9 75.5934 ?_??? ?_???
N9 N3 C17 89.6383 ?_??? ?_???
N9 N3 C5 29.1636 ?_??? ?_???
N9 N3 Na33 128.6335 ?_??? ?_???
N9 N3 O34 69.865 ?_??? ?_???
N9 N3 Na33 162.6118 ?_??? ?_???
N9 N3 C8 107.66 ?_??? ?_???
N9 N3 C7 89.4342 ?_??? ?_???
N9 N3 C6 70.7422 ?_??? ?_???
N9 N3 C16 49.3971 ?_??? ?_???
N9 N3 N3 71.5145 ?_??? ?_???
N9 N3 N3 108.4855 ?_??? ?_???
N9 N3 N9 70.6602 ?_??? ?_???
C17 N3 C5 118.8017 ?_??? ?_???
C17 N3 Na33 87.8916 ?_??? ?_???
C17 N3 O34 159.4876 ?_??? ?_???
C17 N3 Na33 83.2873 ?_??? ?_???
C17 N3 C8 162.6423 ?_??? ?_???
C17 N3 C7 76.3014 ?_??? ?_???
C17 N3 C6 160.3756 ?_??? ?_???
C17 N3 C16 40.3798 ?_??? ?_???
C17 N3 N3 94.2573 ?_??? ?_???
C17 N3 N3 85.7427 ?_??? ?_???
C17 N3 N9 85.5298 ?_??? ?_???
C5 N3 Na33 124.3348 ?_??? ?_???
C5 N3 O34 40.7041 ?_??? ?_???
C5 N3 Na33 153.3265 ?_??? ?_???
C5 N3 C8 78.5071 ?_??? ?_???
C5 N3 C7 96.2006 ?_??? ?_???
C5 N3 C6 41.5791 ?_??? ?_???
C5 N3 C16 78.5198 ?_??? ?_???
C5 N3 N3 71.6242 ?_??? ?_???
C5 N3 N3 108.3758 ?_??? ?_???
C5 N3 N9 75.4629 ?_??? ?_???
Na33 N3 O34 104.0455 ?_??? ?_???
Na33 N3 Na33 67.1501 ?_??? ?_???
Na33 N3 C8 82.4334 ?_??? ?_???
Na33 N3 C7 138.9726 ?_??? ?_???
Na33 N3 C6 103.8083 ?_??? ?_???
Na33 N3 C16 114.4236 ?_??? ?_???
Na33 N3 N3 57.5618 ?_??? ?_???
Na33 N3 N3 122.4382 ?_??? ?_???
Na33 N3 N9 159.6133 ?_??? ?_???
O34 N3 Na33 116.5867 ?_??? ?_???
O34 N3 C8 37.861 ?_??? ?_???
O34 N3 C7 103.4089 ?_??? ?_???
O34 N3 C6 0.9457 ?_??? ?_???
O34 N3 C16 119.2038 ?_??? ?_???
O34 N3 N3 78.8488 ?_??? ?_???
O34 N3 N3 101.1512 ?_??? ?_???
O34 N3 N9 88.2708 ?_??? ?_???
Na33 N3 C8 79.6871 ?_??? ?_???
Na33 N3 C7 73.4821 ?_??? ?_???
Na33 N3 C6 115.6438 ?_??? ?_???
Na33 N3 C16 120.975 ?_??? ?_???
Na33 N3 N3 124.7119 ?_??? ?_???
Na33 N3 N3 55.2881 ?_??? ?_???
Na33 N3 N9 92.8959 ?_??? ?_???
C8 N3 C7 101.8268 ?_??? ?_???
C8 N3 C6 36.9651 ?_??? ?_???
C8 N3 C16 156.6334 ?_??? ?_???
C8 N3 N3 92.6651 ?_??? ?_???
C8 N3 N3 87.3349 ?_??? ?_???
C8 N3 N9 98.6213 ?_??? ?_???
C7 N3 C6 103.1406 ?_??? ?_???
C7 N3 C16 76.517 ?_??? ?_???
C7 N3 N3 158.96 ?_??? ?_???
C7 N3 N3 21.0401 ?_??? ?_???
C7 N3 N9 20.7786 ?_??? ?_???
C6 N3 C16 120.0636 ?_??? ?_???
C6 N3 N3 79.4293 ?_??? ?_???
C6 N3 N3 100.5707 ?_??? ?_???
C6 N3 N9 88.2377 ?_??? ?_???
C16 N3 N3 84.1159 ?_??? ?_???
C16 N3 N3 95.8841 ?_??? ?_???
C16 N3 N9 71.4076 ?_??? ?_???
N3 N3 N3 180 ?_??? ?_???
N3 N3 N9 142.1747 ?_??? ?_???
N3 N3 N9 37.8253 ?_??? ?_???
C8 N4 C1 115.2411 ?_??? ?_???
C8 N4 N3 145.1714 ?_??? ?_???
C8 N4 C2 84.8233 ?_??? ?_???
C8 N4 C14 33.757 ?_??? ?_???
C8 N4 N12 25.5737 ?_??? ?_???
C8 N4 O34 58.8548 ?_??? ?_???
C8 N4 C6 54.5834 ?_??? ?_???
C8 N4 C18 63.1581 ?_??? ?_???
C8 N4 Na33 141.5202 ?_??? ?_???
C8 N4 C7 132.7073 ?_??? ?_???
C8 N4 Na33 128.5795 ?_??? ?_???
C8 N4 C1 105.3566 ?_??? ?_???
C8 N4 C5 95.8884 ?_??? ?_???
C8 N4 C19 23.5162 ?_??? ?_???
C8 N4 C2 92.5689 ?_??? ?_???
C8 N4 O34 74.6536 ?_??? ?_???
C8 N4 N4 84.1564 ?_??? ?_???
C8 N4 N4 95.8436 ?_??? ?_???
C8 N4 Na32 121.0228 ?_??? ?_???
C8 N4 C6 71.138 ?_??? ?_???
C1 N4 N3 29.9535 ?_??? ?_???
C1 N4 C2 30.4224 ?_??? ?_???
C1 N4 C14 148.9539 ?_??? ?_???
C1 N4 N12 89.6849 ?_??? ?_???
C1 N4 O34 56.398 ?_??? ?_???
C1 N4 C6 60.6613 ?_??? ?_???
C1 N4 C18 177.5343 ?_??? ?_???
C1 N4 Na33 100.8451 ?_??? ?_???
C1 N4 C7 17.4672 ?_??? ?_???
C1 N4 Na33 83.9006 ?_??? ?_???
C1 N4 C1 84.4501 ?_??? ?_???
C1 N4 C5 19.3651 ?_??? ?_???
C1 N4 C19 138.3128 ?_??? ?_???
C1 N4 C2 73.3097 ?_??? ?_???
C1 N4 O34 82.9912 ?_??? ?_???
C1 N4 N4 74.4153 ?_??? ?_???
C1 N4 N4 105.5847 ?_??? ?_???
C1 N4 Na32 109.0662 ?_??? ?_???
C1 N4 C6 84.627 ?_??? ?_???
N3 N4 C2 60.3744 ?_??? ?_???
N3 N4 C14 178.8627 ?_??? ?_???
N3 N4 N12 119.5988 ?_??? ?_???
N3 N4 O34 86.3172 ?_??? ?_???
N3 N4 C6 90.5913 ?_??? ?_???
N3 N4 C18 151.5432 ?_??? ?_???
N3 N4 Na33 71.9753 ?_??? ?_???
N3 N4 C7 12.5206 ?_??? ?_???
N3 N4 Na33 64.9584 ?_??? ?_???
N3 N4 C1 78.9447 ?_??? ?_???
N3 N4 C5 49.3184 ?_??? ?_???
N3 N4 C19 168.0455 ?_??? ?_???
N3 N4 C2 79.0026 ?_??? ?_???
N3 N4 O34 94.8087 ?_??? ?_???
N3 N4 N4 82.6288 ?_??? ?_???
N3 N4 N4 97.3712 ?_??? ?_???
N3 N4 Na32 84.9587 ?_??? ?_???
N3 N4 C6 97.6899 ?_??? ?_???
C2 N4 C14 118.5365 ?_??? ?_???
C2 N4 N12 59.2841 ?_??? ?_???
C2 N4 O34 26.0202 ?_??? ?_???
C2 N4 C6 30.2616 ?_??? ?_???
C2 N4 C18 147.9466 ?_??? ?_???
C2 N4 Na33 130.0251 ?_??? ?_???
C2 N4 C7 47.8849 ?_??? ?_???
C2 N4 Na33 103.8431 ?_??? ?_???
C2 N4 C1 91.8696 ?_??? ?_???
C2 N4 C5 11.0666 ?_??? ?_???
C2 N4 C19 107.9591 ?_??? ?_???
C2 N4 C2 72.5337 ?_??? ?_???
C2 N4 O34 73.0662 ?_??? ?_???
C2 N4 N4 69.882 ?_??? ?_???
C2 N4 N4 110.118 ?_??? ?_???
C2 N4 Na32 130.8343 ?_??? ?_???
C2 N4 C6 72.9822 ?_??? ?_???
C14 N4 N12 59.3307 ?_??? ?_???
C14 N4 O34 92.607 ?_??? ?_???
C14 N4 C6 88.3306 ?_??? ?_???
C14 N4 C18 29.5686 ?_??? ?_???
C14 N4 Na33 108.9834 ?_??? ?_???
C14 N4 C7 166.3692 ?_??? ?_???
C14 N4 Na33 115.93 ?_??? ?_???
C14 N4 C1 100.8902 ?_??? ?_???
C14 N4 C5 129.589 ?_??? ?_???
C14 N4 C19 10.8197 ?_??? ?_???
C14 N4 C2 100.4137 ?_??? ?_???
C14 N4 O34 84.4698 ?_??? ?_???
C14 N4 N4 97.3268 ?_??? ?_???
C14 N4 N4 82.6732 ?_??? ?_???
C14 N4 Na32 96.113 ?_??? ?_???
C14 N4 C6 81.5583 ?_??? ?_???
N12 N4 O34 33.2878 ?_??? ?_???
N12 N4 C6 29.0253 ?_??? ?_???
N12 N4 C18 88.668 ?_??? ?_???
N12 N4 Na33 163.5411 ?_??? ?_???
N12 N4 C7 107.1516 ?_??? ?_???
N12 N4 Na33 128.7282 ?_??? ?_???
N12 N4 C1 105.2538 ?_??? ?_???
N12 N4 C5 70.3504 ?_??? ?_???
N12 N4 C19 48.9808 ?_??? ?_???
N12 N4 C2 85.9227 ?_??? ?_???
N12 N4 O34 70.4363 ?_??? ?_???
N12 N4 N4 75.1311 ?_??? ?_???
N12 N4 N4 104.8689 ?_??? ?_???
N12 N4 Na32 135.6491 ?_??? ?_???
N12 N4 C6 67.267 ?_??? ?_???
O34 N4 C6 4.2919 ?_??? ?_???
O34 N4 C18 121.928 ?_??? ?_???
O34 N4 Na33 154.535 ?_??? ?_???
O34 N4 C7 73.8641 ?_??? ?_???
O34 N4 Na33 117.3805 ?_??? ?_???
O34 N4 C1 99.7659 ?_??? ?_???
O34 N4 C5 37.0793 ?_??? ?_???
O34 N4 C19 82.1554 ?_??? ?_???
O34 N4 C2 77.6845 ?_??? ?_???
O34 N4 O34 69.977 ?_??? ?_???
O34 N4 N4 68.6147 ?_??? ?_???
O34 N4 N4 111.3853 ?_??? ?_???
O34 N4 Na32 140.5848 ?_??? ?_???
O34 N4 C6 68.294 ?_??? ?_???
C6 N4 C18 117.6858 ?_??? ?_???
C6 N4 Na33 157.8557 ?_??? ?_???
C6 N4 C7 78.1285 ?_??? ?_???
C6 N4 Na33 119.844 ?_??? ?_???
C6 N4 C1 100.2353 ?_??? ?_???
C6 N4 C5 41.3268 ?_??? ?_???
C6 N4 C19 77.8663 ?_??? ?_???
C6 N4 C2 78.1097 ?_??? ?_???
C6 N4 O34 69.1625 ?_??? ?_???
C6 N4 N4 69.5457 ?_??? ?_???
C6 N4 N4 110.4543 ?_??? ?_???
C6 N4 Na32 141.7117 ?_??? ?_???
C6 N4 C6 67.2425 ?_??? ?_???
C18 N4 Na33 81.169 ?_??? ?_???
C18 N4 C7 164.0622 ?_??? ?_???
C18 N4 Na33 95.7062 ?_??? ?_???
C18 N4 C1 97.7543 ?_??? ?_???
C18 N4 C5 159.0063 ?_??? ?_???
C18 N4 C19 40.309 ?_??? ?_???
C18 N4 C2 108.3921 ?_??? ?_???
C18 N4 O34 98.1765 ?_??? ?_???
C18 N4 N4 103.3763 ?_??? ?_???
C18 N4 N4 76.6237 ?_??? ?_???
C18 N4 Na32 70.9914 ?_??? ?_???
C18 N4 C6 96.4215 ?_??? ?_???
Na33 N4 C7 83.8241 ?_??? ?_???
Na33 N4 Na33 65.6199 ?_??? ?_???
Na33 N4 C1 63.7651 ?_??? ?_???
Na33 N4 C5 119.3894 ?_??? ?_???
Na33 N4 C19 118.3737 ?_??? ?_???
Na33 N4 C2 85.0611 ?_??? ?_???
Na33 N4 O34 98.0984 ?_??? ?_???
Na33 N4 N4 119.7335 ?_??? ?_???
Na33 N4 N4 60.2665 ?_??? ?_???
Na33 N4 Na32 52.3667 ?_??? ?_???
Na33 N4 C6 100.879 ?_??? ?_???
C7 N4 Na33 73.0794 ?_??? ?_???
C7 N4 C1 80.2568 ?_??? ?_???
C7 N4 C5 36.8215 ?_??? ?_???
C7 N4 C19 155.6101 ?_??? ?_???
C7 N4 C2 75.4664 ?_??? ?_???
C7 N4 O34 89.1982 ?_??? ?_???
C7 N4 N4 79.5267 ?_??? ?_???
C7 N4 N4 100.4733 ?_??? ?_???
C7 N4 Na32 95.5155 ?_??? ?_???
C7 N4 C6 91.6373 ?_??? ?_???
Na33 N4 C1 124.4667 ?_??? ?_???
Na33 N4 C5 96.9601 ?_??? ?_???
Na33 N4 C19 123.6047 ?_??? ?_???
Na33 N4 C2 138.6686 ?_??? ?_???
Na33 N4 O34 156.657 ?_??? ?_???
Na33 N4 N4 54.1136 ?_??? ?_???
Na33 N4 N4 125.8864 ?_??? ?_???
Na33 N4 Na32 27.0125 ?_??? ?_???
Na33 N4 C6 160.1495 ?_??? ?_???
C1 N4 C5 88.77 ?_??? ?_???
C1 N4 C19 99.8523 ?_??? ?_???
C1 N4 C2 22.1269 ?_??? ?_???
C1 N4 O34 34.8482 ?_??? ?_???
C1 N4 N4 158.8654 ?_??? ?_???
C1 N4 N4 21.1346 ?_??? ?_???
C1 N4 Na32 116.0204 ?_??? ?_???
C1 N4 C6 37.987 ?_??? ?_???
C5 N4 C19 118.9764 ?_??? ?_???
C5 N4 C2 71.8566 ?_??? ?_???
C5 N4 O34 75.9474 ?_??? ?_???
C5 N4 N4 71.2773 ?_??? ?_???
C5 N4 N4 108.7228 ?_??? ?_???
C5 N4 Na32 123.7555 ?_??? ?_???
C5 N4 C6 76.5346 ?_??? ?_???
C19 N4 C2 95.3755 ?_??? ?_???
C19 N4 O34 78.2973 ?_??? ?_???
C19 N4 N4 96.0234 ?_??? ?_???
C19 N4 N4 83.9766 ?_??? ?_???
C19 N4 Na32 106.0055 ?_??? ?_???
C19 N4 C6 75.1149 ?_??? ?_???
C2 N4 O34 17.9884 ?_??? ?_???
C2 N4 N4 142.4157 ?_??? ?_???
C2 N4 N4 37.5843 ?_??? ?_???
C2 N4 Na32 137.3757 ?_??? ?_???
C2 N4 C6 21.4862 ?_??? ?_???
O34 N4 N4 138.5917 ?_??? ?_???
O34 N4 N4 41.4083 ?_??? ?_???
O34 N4 Na32 149.0655 ?_??? ?_???
O34 N4 C6 3.5162 ?_??? ?_???
N4 N4 N4 180 ?_??? ?_???
N4 N4 Na32 72.1686 ?_??? ?_???
N4 N4 C6 136.7882 ?_??? ?_???
N4 N4 Na32 107.8314 ?_??? ?_???
N4 N4 C6 43.2118 ?_??? ?_???
Na32 N4 C6 151.0408 ?_??? ?_???
N10 C5 N9 120.5799 ?_??? ?_???
N10 C5 C2 119.8393 ?_??? ?_???
N10 C5 O34 93.7036 ?_??? ?_???
N10 C5 C7 152.5912 ?_??? ?_???
N10 C5 C15 32.0769 ?_??? ?_???
N10 C5 C6 89.8347 ?_??? ?_???
N10 C5 C1 149.5901 ?_??? ?_???
N10 C5 N11 60.7279 ?_??? ?_???
N10 C5 N3 178.5597 ?_??? ?_???
N10 C5 N10 87.3341 ?_??? ?_???
N10 C5 C13 140.1156 ?_??? ?_???
N10 C5 C20 19.5449 ?_??? ?_???
N10 C5 C2 82.2157 ?_??? ?_???
N10 C5 N12 100.3535 ?_??? ?_???
N10 C5 N4 138.956 ?_??? ?_???
N10 C5 C1 104.1432 ?_??? ?_???
N10 C5 C5 71.4334 ?_??? ?_???
N10 C5 C5 108.5666 ?_??? ?_???
N9 C5 C2 119.5758 ?_??? ?_???
N9 C5 O34 145.6983 ?_??? ?_???
N9 C5 C7 32.0128 ?_??? ?_???
N9 C5 C15 152.6154 ?_??? ?_???
N9 C5 C6 149.58 ?_??? ?_???
N9 C5 C1 89.8233 ?_??? ?_???
N9 C5 N11 177.5705 ?_??? ?_???
N9 C5 N3 60.8228 ?_??? ?_???
N9 C5 N10 96.3896 ?_??? ?_???
N9 C5 C13 19.5417 ?_??? ?_???
N9 C5 C20 140.1248 ?_??? ?_???
N9 C5 C2 105.6971 ?_??? ?_???
N9 C5 N12 139.0666 ?_??? ?_???
N9 C5 N4 100.451 ?_??? ?_???
N9 C5 C1 94.4323 ?_??? ?_???
N9 C5 C5 94.5213 ?_??? ?_???
N9 C5 C5 85.4787 ?_??? ?_???
C2 C5 O34 26.2034 ?_??? ?_???
C2 C5 C7 87.5691 ?_??? ?_???
C2 C5 C15 87.7986 ?_??? ?_???
C2 C5 C6 30.0352 ?_??? ?_???
C2 C5 C1 29.7528 ?_??? ?_???
C2 C5 N11 59.1892 ?_??? ?_???
C2 C5 N3 58.7641 ?_??? ?_???
C2 C5 N10 85.5587 ?_??? ?_???
C2 C5 C13 100.0346 ?_??? ?_???
C2 C5 C20 100.2958 ?_??? ?_???
C2 C5 C2 82.8864 ?_??? ?_???
C2 C5 N12 19.5007 ?_??? ?_???
C2 C5 N4 19.1264 ?_??? ?_???
C2 C5 C1 71.7585 ?_??? ?_???
C2 C5 C5 104.7072 ?_??? ?_???
C2 C5 C5 75.2928 ?_??? ?_???
O34 C5 C7 113.6933 ?_??? ?_???
O34 C5 C15 61.6321 ?_??? ?_???
O34 C5 C6 3.91 ?_??? ?_???
O34 C5 C1 55.9196 ?_??? ?_???
O34 C5 N11 32.9955 ?_??? ?_???
O34 C5 N3 84.8879 ?_??? ?_???
O34 C5 N10 85.5097 ?_??? ?_???
O34 C5 C13 126.179 ?_??? ?_???
O34 C5 C20 74.1633 ?_??? ?_???
O34 C5 C2 75.8445 ?_??? ?_???
O34 C5 N12 6.7503 ?_??? ?_???
O34 C5 N4 45.3148 ?_??? ?_???
O34 C5 C1 74.4202 ?_??? ?_???
O34 C5 C5 95.6076 ?_??? ?_???
O34 C5 C5 84.3924 ?_??? ?_???
C7 C5 C15 175.15 ?_??? ?_???
C7 C5 C6 117.5688 ?_??? ?_???
C7 C5 C1 57.817 ?_??? ?_???
C7 C5 N11 146.6295 ?_??? ?_???
C7 C5 N3 28.81 ?_??? ?_???
C7 C5 N10 95.2766 ?_??? ?_???
C7 C5 C13 12.4907 ?_??? ?_???
C7 C5 C20 172.1345 ?_??? ?_???
C7 C5 C2 102.9649 ?_??? ?_???
C7 C5 N12 107.0543 ?_??? ?_???
C7 C5 N4 68.4491 ?_??? ?_???
C7 C5 C1 83.5261 ?_??? ?_???
C7 C5 C5 103.5666 ?_??? ?_???
C7 C5 C5 76.4334 ?_??? ?_???
C15 C5 C6 57.7714 ?_??? ?_???
C15 C5 C1 117.5457 ?_??? ?_???
C15 C5 N11 28.6513 ?_??? ?_???
C15 C5 N3 146.5085 ?_??? ?_???
C15 C5 N10 85.7945 ?_??? ?_???
C15 C5 C13 172.1409 ?_??? ?_???
C15 C5 C20 12.5682 ?_??? ?_???
C15 C5 C2 75.0175 ?_??? ?_???
C15 C5 N12 68.3 ?_??? ?_???
C15 C5 N4 106.925 ?_??? ?_???
C15 C5 C1 93.6557 ?_??? ?_???
C15 C5 C5 76.2547 ?_??? ?_???
C15 C5 C5 103.7453 ?_??? ?_???
C6 C5 C1 59.7744 ?_??? ?_???
C6 C5 N11 29.1551 ?_??? ?_???
C6 C5 N3 88.7598 ?_??? ?_???
C6 C5 N10 84.7543 ?_??? ?_???
C6 C5 C13 130.0498 ?_??? ?_???
C6 C5 C20 70.2912 ?_??? ?_???
C6 C5 C2 75.8327 ?_??? ?_???
C6 C5 N12 10.536 ?_??? ?_???
C6 C5 N4 49.1586 ?_??? ?_???
C6 C5 C1 75.9148 ?_??? ?_???
C6 C5 C5 94.9172 ?_??? ?_???
C6 C5 C5 85.0828 ?_??? ?_???
C1 C5 N11 88.9146 ?_??? ?_???
C1 C5 N3 29.0178 ?_??? ?_???
C1 C5 N10 88.6823 ?_??? ?_???
C1 C5 C13 70.2827 ?_??? ?_???
C1 C5 C20 130.0483 ?_??? ?_???
C1 C5 C2 90.5457 ?_??? ?_???
C1 C5 N12 49.2467 ?_??? ?_???
C1 C5 N4 10.6355 ?_??? ?_???
C1 C5 C1 71.4436 ?_??? ?_???
C1 C5 C5 109.5416 ?_??? ?_???
C1 C5 C5 70.4584 ?_??? ?_???
N11 C5 N3 117.8573 ?_??? ?_???
N11 C5 N10 85.6575 ?_??? ?_???
N11 C5 C13 159.1162 ?_??? ?_???
N11 C5 C20 41.2059 ?_??? ?_???
N11 C5 C2 72.2428 ?_??? ?_???
N11 C5 N12 39.6911 ?_??? ?_???
N11 C5 N4 78.3089 ?_??? ?_???
N11 C5 C1 83.1976 ?_??? ?_???
N11 C5 C5 83.9489 ?_??? ?_???
N11 C5 C5 96.0511 ?_??? ?_???
N3 C5 N10 92.8499 ?_??? ?_???
N3 C5 C13 41.2912 ?_??? ?_???
N3 C5 C20 159.0509 ?_??? ?_???
N3 C5 C2 97.1309 ?_??? ?_???
N3 C5 N12 78.2445 ?_??? ?_???
N3 C5 N4 39.6531 ?_??? ?_???
N3 C5 C1 75.2022 ?_??? ?_???
N3 C5 C5 108.3758 ?_??? ?_???
N3 C5 C5 71.6242 ?_??? ?_???
N10 C5 C13 95.381 ?_??? ?_???
N10 C5 C20 85.5093 ?_??? ?_???
N10 C5 C2 157.8981 ?_??? ?_???
N10 C5 N12 84.7358 ?_??? ?_???
N10 C5 N4 87.1276 ?_??? ?_???
N10 C5 C1 157.3112 ?_??? ?_???
N10 C5 C5 158.7675 ?_??? ?_???
N10 C5 C5 21.2325 ?_??? ?_???
C13 C5 C20 159.6577 ?_??? ?_???
C13 C5 C2 105.1333 ?_??? ?_???
C13 C5 N12 119.5283 ?_??? ?_???
C13 C5 N4 80.9094 ?_??? ?_???
C13 C5 C1 88.2487 ?_??? ?_???
C13 C5 C5 100.9062 ?_??? ?_???
C13 C5 C5 79.0938 ?_??? ?_???
C20 C5 C2 78.1356 ?_??? ?_???
C20 C5 N12 80.8086 ?_??? ?_???
C20 C5 N4 119.4163 ?_??? ?_???
C20 C5 C1 98.7616 ?_??? ?_???
C20 C5 C5 74.4932 ?_??? ?_???
C20 C5 C5 105.5068 ?_??? ?_???
C2 C5 N12 78.1072 ?_??? ?_???
C2 C5 N4 88.0645 ?_??? ?_???
C2 C5 C1 21.9296 ?_??? ?_???
C2 C5 C5 21.8208 ?_??? ?_???
C2 C5 C5 158.1792 ?_??? ?_???
N12 C5 N4 38.6261 ?_??? ?_???
N12 C5 C1 74.0813 ?_??? ?_???
N12 C5 C5 98.7559 ?_??? ?_???
N12 C5 C5 81.2441 ?_??? ?_???
N4 C5 C1 71.3024 ?_??? ?_???
N4 C5 C5 108.7228 ?_??? ?_???
N4 C5 C5 71.2773 ?_??? ?_???
C1 C5 C5 38.0981 ?_??? ?_???
C1 C5 C5 141.902 ?_??? ?_???
C5 C5 C5 180 ?_??? ?_???
O34 C6 N12 112.8661 ?_??? ?_???
O34 C6 N11 127.1151 ?_??? ?_???
O34 C6 C2 9.7481 ?_??? ?_???
O34 C6 C15 95.3899 ?_??? ?_???
O34 C6 C8 80.9925 ?_??? ?_???
O34 C6 C1 23.6003 ?_??? ?_???
O34 C6 C5 37.7753 ?_??? ?_???
O34 C6 N10 66.841 ?_??? ?_???
O34 C6 N4 52.4471 ?_??? ?_???
O34 C6 N11 100.9694 ?_??? ?_???
O34 C6 C8 86.8077 ?_??? ?_???
O34 C6 C14 93.9345 ?_??? ?_???
O34 C6 C20 108.1938 ?_??? ?_???
O34 C6 N12 100.7897 ?_??? ?_???
O34 C6 N3 13.0882 ?_??? ?_???
O34 C6 N9 27.0714 ?_??? ?_???
O34 C6 C15 90.8937 ?_??? ?_???
O34 C6 C6 92.3976 ?_??? ?_???
O34 C6 C6 87.6024 ?_??? ?_???
O34 C6 O34 83.8143 ?_??? ?_???
O34 C6 N4 66.1572 ?_??? ?_???
N12 C6 N11 119.519 ?_??? ?_???
N12 C6 C2 120.1897 ?_??? ?_???
N12 C6 C15 151.6941 ?_??? ?_???
N12 C6 C8 32.1102 ?_??? ?_???
N12 C6 C1 89.9531 ?_??? ?_???
N12 C6 C5 150.2588 ?_??? ?_???
N12 C6 N10 178.3301 ?_??? ?_???
N12 C6 N4 60.7529 ?_??? ?_???
N12 C6 N11 85.0449 ?_??? ?_???
N12 C6 C8 74.4832 ?_??? ?_???
N12 C6 C14 19.2358 ?_??? ?_???
N12 C6 C20 138.9013 ?_??? ?_???
N12 C6 N12 84.003 ?_??? ?_???
N12 C6 N3 100.6403 ?_??? ?_???
N12 C6 N9 139.4607 ?_??? ?_???
N12 C6 C15 106.355 ?_??? ?_???
N12 C6 C6 104.9981 ?_??? ?_???
N12 C6 C6 75.0019 ?_??? ?_???
N12 C6 O34 76.5963 ?_??? ?_???
N12 C6 N4 84.1261 ?_??? ?_???
N11 C6 C2 120.2904 ?_??? ?_???
N11 C6 C15 32.2792 ?_??? ?_???
N11 C6 C8 151.629 ?_??? ?_???
N11 C6 C1 150.4818 ?_??? ?_???
N11 C6 C5 90.2222 ?_??? ?_???
N11 C6 N10 61.0091 ?_??? ?_???
N11 C6 N4 178.7487 ?_??? ?_???
N11 C6 N11 90.4538 ?_??? ?_???
N11 C6 C8 99.9647 ?_??? ?_???
N11 C6 C14 138.7165 ?_??? ?_???
N11 C6 C20 19.7401 ?_??? ?_???
N11 C6 N12 78.5869 ?_??? ?_???
N11 C6 N3 139.7596 ?_??? ?_???
N11 C6 N9 101.0139 ?_??? ?_???
N11 C6 C15 81.5282 ?_??? ?_???
N11 C6 C6 68.3031 ?_??? ?_???
N11 C6 C6 111.697 ?_??? ?_???
N11 C6 O34 114.0647 ?_??? ?_???
N11 C6 N4 111.5147 ?_??? ?_???
C2 C6 C15 88.0702 ?_??? ?_???
C2 C6 C8 88.0797 ?_??? ?_???
C2 C6 C1 30.2654 ?_??? ?_???
C2 C6 C5 30.0707 ?_??? ?_???
C2 C6 N10 59.317 ?_??? ?_???
C2 C6 N4 59.4454 ?_??? ?_???
C2 C6 N11 94.7579 ?_??? ?_???
C2 C6 C8 95.0853 ?_??? ?_???
C2 C6 C14 100.9852 ?_??? ?_???
C2 C6 C20 100.8041 ?_??? ?_???
C2 C6 N12 107.1779 ?_??? ?_???
C2 C6 N3 19.6671 ?_??? ?_???
C2 C6 N9 19.2801 ?_??? ?_???
C2 C6 C15 82.6369 ?_??? ?_???
C2 C6 C6 96.0667 ?_??? ?_???
C2 C6 C6 83.9333 ?_??? ?_???
C2 C6 O34 80.1929 ?_??? ?_???
C2 C6 N4 74.4858 ?_??? ?_???
C15 C6 C8 175.7474 ?_??? ?_???
C15 C6 C1 118.3301 ?_??? ?_???
C15 C6 C5 58.0076 ?_??? ?_???
C15 C6 N10 28.7536 ?_??? ?_???
C15 C6 N4 147.5102 ?_??? ?_???
C15 C6 N11 91.426 ?_??? ?_???
C15 C6 C8 106.8103 ?_??? ?_???
C15 C6 C14 170.5034 ?_??? ?_???
C15 C6 C20 12.8043 ?_??? ?_???
C15 C6 N12 89.2755 ?_??? ?_???
C15 C6 N3 107.6587 ?_??? ?_???
C15 C6 N9 68.8225 ?_??? ?_???
C15 C6 C15 73.5162 ?_??? ?_???
C15 C6 C6 70.7637 ?_??? ?_???
C15 C6 C6 109.2363 ?_??? ?_???
C15 C6 O34 109.5145 ?_??? ?_???
C15 C6 N4 106.9859 ?_??? ?_???
C8 C6 C1 57.8567 ?_??? ?_???
C8 C6 C5 118.1488 ?_??? ?_???
C8 C6 N10 147.3434 ?_??? ?_???
C8 C6 N4 28.6561 ?_??? ?_???
C8 C6 N11 87.0947 ?_??? ?_???
C8 C6 C8 75.3415 ?_??? ?_???
C8 C6 C14 12.9498 ?_??? ?_???
C8 C6 C20 170.5803 ?_??? ?_???
C8 C6 N12 93.5869 ?_??? ?_???
C8 C6 N3 68.5609 ?_??? ?_???
C8 C6 N9 107.3536 ?_??? ?_???
C8 C6 C15 104.1833 ?_??? ?_???
C8 C6 C6 111.4639 ?_??? ?_???
C8 C6 C6 68.5361 ?_??? ?_???
C8 C6 O34 68.0093 ?_??? ?_???
C8 C6 N4 73.6725 ?_??? ?_???
C1 C6 C5 60.3226 ?_??? ?_???
C1 C6 N10 89.5793 ?_??? ?_???
C1 C6 N4 29.2019 ?_??? ?_???
C1 C6 N11 93.9986 ?_??? ?_???
C1 C6 C8 85.6071 ?_??? ?_???
C1 C6 C14 70.7906 ?_??? ?_???
C1 C6 C20 131.069 ?_??? ?_???
C1 C6 N12 104.9292 ?_??? ?_???
C1 C6 N3 10.7263 ?_??? ?_???
C1 C6 N9 49.5104 ?_??? ?_???
C1 C6 C15 92.2361 ?_??? ?_???
C1 C6 C6 104.5079 ?_??? ?_???
C1 C6 C6 75.4921 ?_??? ?_???
C1 C6 O34 71.9488 ?_??? ?_???
C1 C6 N4 66.9622 ?_??? ?_???
C5 C6 N10 29.2614 ?_??? ?_???
C5 C6 N4 89.5146 ?_??? ?_???
C5 C6 N11 95.38 ?_??? ?_???
C5 C6 C8 102.1065 ?_??? ?_???
C5 C6 C14 131.0407 ?_??? ?_???
C5 C6 C20 70.7642 ?_??? ?_???
C5 C6 N12 103.5216 ?_??? ?_???
C5 C6 N3 49.6611 ?_??? ?_???
C5 C6 N9 10.8209 ?_??? ?_???
C5 C6 C15 76.0809 ?_??? ?_???
C5 C6 C6 85.0828 ?_??? ?_???
C5 C6 C6 94.9172 ?_??? ?_???
C5 C6 O34 91.8926 ?_??? ?_???
C5 C6 N4 84.8046 ?_??? ?_???
N10 C6 N4 118.758 ?_??? ?_???
N10 C6 N11 93.3885 ?_??? ?_???
N10 C6 C8 107.0769 ?_??? ?_???
N10 C6 C14 160.1023 ?_??? ?_???
N10 C6 C20 41.5031 ?_??? ?_???
N10 C6 N12 97.6665 ?_??? ?_???
N10 C6 N3 78.9222 ?_??? ?_???
N10 C6 N9 40.081 ?_??? ?_???
N10 C6 C15 72.0629 ?_??? ?_???
N10 C6 C6 76.6714 ?_??? ?_???
N10 C6 C6 103.3286 ?_??? ?_???
N10 C6 O34 101.7352 ?_??? ?_???
N10 C6 N4 97.1627 ?_??? ?_???
N4 C6 N11 90.7888 ?_??? ?_???
N4 C6 C8 78.8969 ?_??? ?_???
N4 C6 C14 41.5964 ?_??? ?_???
N4 C6 C20 160.1646 ?_??? ?_???
N4 C6 N12 100.287 ?_??? ?_???
N4 C6 N3 39.9056 ?_??? ?_???
N4 C6 N9 78.7083 ?_??? ?_???
N4 C6 C15 99.5935 ?_??? ?_???
N4 C6 C6 110.4543 ?_??? ?_???
N4 C6 C6 69.5457 ?_??? ?_???
N4 C6 O34 67.1679 ?_??? ?_???
N4 C6 N4 67.2425 ?_??? ?_???
N11 C6 C8 159.5213 ?_??? ?_???
N11 C6 C14 85.0287 ?_??? ?_???
N11 C6 C20 89.0331 ?_??? ?_???
N11 C6 N12 158.0641 ?_??? ?_???
N11 C6 N3 95.7529 ?_??? ?_???
N11 C6 N9 95.9786 ?_??? ?_???
N11 C6 C15 21.3764 ?_??? ?_???
N11 C6 C6 158.7568 ?_??? ?_???
N11 C6 C6 21.2432 ?_??? ?_???
N11 C6 O34 23.815 ?_??? ?_???
N11 C6 N4 158.0313 ?_??? ?_???
C8 C6 C14 75.4883 ?_??? ?_???
C8 C6 C20 106.6586 ?_??? ?_???
C8 C6 N12 21.4243 ?_??? ?_???
C8 C6 N3 87.6601 ?_??? ?_???
C8 C6 N9 99.2237 ?_??? ?_???
C8 C6 C15 177.698 ?_??? ?_???
C8 C6 C6 36.1224 ?_??? ?_???
C8 C6 C6 143.8776 ?_??? ?_???
C8 C6 O34 143.1376 ?_??? ?_???
C8 C6 N4 20.654 ?_??? ?_???
C14 C6 C20 157.8087 ?_??? ?_???
C14 C6 N12 90.7465 ?_??? ?_???
C14 C6 N3 81.5015 ?_??? ?_???
C14 C6 N9 120.2649 ?_??? ?_???
C14 C6 C15 104.5704 ?_??? ?_???
C14 C6 C6 110.6587 ?_??? ?_???
C14 C6 C6 69.3413 ?_??? ?_???
C14 C6 O34 69.7256 ?_??? ?_???
C14 C6 N4 78.5056 ?_??? ?_???
C20 C6 N12 86.8198 ?_??? ?_???
C20 C6 N3 120.4252 ?_??? ?_???
C20 C6 N9 81.5841 ?_??? ?_???
C20 C6 C15 74.1851 ?_??? ?_???
C20 C6 C6 71.0123 ?_??? ?_???
C20 C6 C6 108.9877 ?_??? ?_???
C20 C6 O34 110.1452 ?_??? ?_???
C20 C6 N4 111.5424 ?_??? ?_???
N12 C6 N3 104.9139 ?_??? ?_???
N12 C6 N9 104.6857 ?_??? ?_???
N12 C6 C15 160.112 ?_??? ?_???
N12 C6 C6 20.9952 ?_??? ?_???
N12 C6 C6 159.0049 ?_??? ?_???
N12 C6 O34 160.2825 ?_??? ?_???
N12 C6 N4 37.9673 ?_??? ?_???
N3 C6 N9 38.8412 ?_??? ?_???
N3 C6 C15 90.0724 ?_??? ?_???
N3 C6 C6 100.5707 ?_??? ?_???
N3 C6 C6 79.4293 ?_??? ?_???
N3 C6 O34 75.7031 ?_??? ?_???
N3 C6 N4 67.6647 ?_??? ?_???
N9 C6 C15 78.732 ?_??? ?_???
N9 C6 C6 88.4209 ?_??? ?_???
N9 C6 C6 91.5791 ?_??? ?_???
N9 C6 O34 88.1972 ?_??? ?_???
N9 C6 N4 80.2 ?_??? ?_???
C15 C6 C6 144.2799 ?_??? ?_???
C15 C6 C6 35.7201 ?_??? ?_???
C15 C6 O34 36.2129 ?_??? ?_???
C15 C6 N4 157.0495 ?_??? ?_???
C6 C6 C6 180 ?_??? ?_???
C6 C6 O34 176.2119 ?_??? ?_???
C6 C6 N4 43.2118 ?_??? ?_???
C6 C6 O34 3.7881 ?_??? ?_???
C6 C6 N4 136.7882 ?_??? ?_???
O34 C6 N4 134.306 ?_??? ?_???
N9 C7 N3 129.2335 ?_??? ?_???
N9 C7 C13 115.7348 ?_??? ?_???
N9 C7 C5 32.4736 ?_??? ?_???
N9 C7 C1 96.939 ?_??? ?_???
N9 C7 C17 144.1615 ?_??? ?_???
N9 C7 C16 87.5422 ?_??? ?_???
N9 C7 C2 64.6907 ?_??? ?_???
N9 C7 N4 107.1912 ?_??? ?_???
N9 C7 N10 22.318 ?_??? ?_???
N9 C7 N9 87.6653 ?_??? ?_???
N9 C7 N3 84.6327 ?_??? ?_???
N9 C7 C7 71.3667 ?_??? ?_???
N9 C7 C7 108.6333 ?_??? ?_???
N9 C7 C21 98.3821 ?_??? ?_???
N9 C7 C22 133.5141 ?_??? ?_???
N9 C7 O34 65.2287 ?_??? ?_???
N3 C7 C13 115.0148 ?_??? ?_???
N3 C7 C5 96.7599 ?_??? ?_???
N3 C7 C1 32.309 ?_??? ?_???
N3 C7 C17 86.6049 ?_??? ?_???
N3 C7 C16 143.0426 ?_??? ?_???
N3 C7 C2 64.5448 ?_??? ?_???
N3 C7 N4 22.0813 ?_??? ?_???
N3 C7 N10 106.916 ?_??? ?_???
N3 C7 N9 88.3587 ?_??? ?_???
N3 C7 N3 83.6555 ?_??? ?_???
N3 C7 C7 104.6956 ?_??? ?_???
N3 C7 C7 75.3044 ?_??? ?_???
N3 C7 C21 132.1988 ?_??? ?_???
N3 C7 C22 97.2166 ?_??? ?_???
N3 C7 O34 64.0081 ?_??? ?_???
C13 C7 C5 148.1905 ?_??? ?_???
C13 C7 C1 147.224 ?_??? ?_???
C13 C7 C17 28.4553 ?_??? ?_???
C13 C7 C16 28.291 ?_??? ?_???
C13 C7 C2 178.0336 ?_??? ?_???
C13 C7 N4 136.9689 ?_??? ?_???
C13 C7 N10 138.0471 ?_??? ?_???
C13 C7 N9 93.2166 ?_??? ?_???
C13 C7 N3 105.1919 ?_??? ?_???
C13 C7 C7 95.8713 ?_??? ?_???
C13 C7 C7 84.1287 ?_??? ?_???
C13 C7 C21 17.5779 ?_??? ?_???
C13 C7 C22 17.8022 ?_??? ?_???
C13 C7 O34 178.7458 ?_??? ?_???
C5 C7 C1 64.4724 ?_??? ?_???
C5 C7 C17 176.6327 ?_??? ?_???
C5 C7 C16 119.9324 ?_??? ?_???
C5 C7 C2 32.2203 ?_??? ?_???
C5 C7 N4 74.7293 ?_??? ?_???
C5 C7 N10 10.1569 ?_??? ?_???
C5 C7 N9 85.9143 ?_??? ?_???
C5 C7 N3 78.6189 ?_??? ?_???
C5 C7 C7 76.4334 ?_??? ?_???
C5 C7 C7 103.5666 ?_??? ?_???
C5 C7 C21 130.7349 ?_??? ?_???
C5 C7 C22 165.893 ?_??? ?_???
C5 C7 O34 32.758 ?_??? ?_???
C1 C7 C17 118.8944 ?_??? ?_???
C1 C7 C16 173.2287 ?_??? ?_???
C1 C7 C2 32.2525 ?_??? ?_???
C1 C7 N4 10.2607 ?_??? ?_???
C1 C7 N10 74.6289 ?_??? ?_???
C1 C7 N9 85.2177 ?_??? ?_???
C1 C7 N3 79.1638 ?_??? ?_???
C1 C7 C7 97.0268 ?_??? ?_???
C1 C7 C7 82.9732 ?_??? ?_???
C1 C7 C21 163.6905 ?_??? ?_???
C1 C7 C22 129.4314 ?_??? ?_???
C1 C7 O34 31.7573 ?_??? ?_???
C17 C7 C16 56.7247 ?_??? ?_???
C17 C7 C2 151.1462 ?_??? ?_???
C17 C7 N4 108.6377 ?_??? ?_???
C17 C7 N10 166.4767 ?_??? ?_???
C17 C7 N9 94.3321 ?_??? ?_???
C17 C7 N3 101.6967 ?_??? ?_???
C17 C7 C7 102.6327 ?_??? ?_???
C17 C7 C7 77.3673 ?_??? ?_???
C17 C7 C21 45.9329 ?_??? ?_???
C17 C7 C22 10.8066 ?_??? ?_???
C17 C7 O34 150.6033 ?_??? ?_???
C16 C7 C2 151.883 ?_??? ?_???
C16 C7 N4 164.2989 ?_??? ?_???
C16 C7 N10 109.8154 ?_??? ?_???
C16 C7 N9 89.9121 ?_??? ?_???
C16 C7 N3 106.3977 ?_??? ?_???
C16 C7 C7 89.2034 ?_??? ?_???
C16 C7 C7 90.7967 ?_??? ?_???
C16 C7 C21 10.852 ?_??? ?_???
C16 C7 C22 45.9874 ?_??? ?_???
C16 C7 O34 152.5806 ?_??? ?_???
C2 C7 N4 42.5108 ?_??? ?_???
C2 C7 N10 42.3771 ?_??? ?_???
C2 C7 N9 84.8681 ?_??? ?_???
C2 C7 N3 76.7217 ?_??? ?_???
C2 C7 C7 86.085 ?_??? ?_???
C2 C7 C7 93.9151 ?_??? ?_???
C2 C7 C21 162.3958 ?_??? ?_???
C2 C7 C22 161.6046 ?_??? ?_???
C2 C7 O34 1.2454 ?_??? ?_???
N4 C7 N10 84.8853 ?_??? ?_???
N4 C7 N9 85.4082 ?_??? ?_???
N4 C7 N3 80.9576 ?_??? ?_???
N4 C7 C7 100.4733 ?_??? ?_???
N4 C7 C7 79.5267 ?_??? ?_???
N4 C7 C21 153.7394 ?_??? ?_???
N4 C7 C22 119.1727 ?_??? ?_???
N4 C7 O34 42.0173 ?_??? ?_???
N10 C7 N9 86.4807 ?_??? ?_???
N10 C7 N3 80.0604 ?_??? ?_???
N10 C7 C7 74.1512 ?_??? ?_???
N10 C7 C7 105.8488 ?_??? ?_???
N10 C7 C21 120.6366 ?_??? ?_???
N10 C7 C22 155.8027 ?_??? ?_???
N10 C7 O34 42.9109 ?_??? ?_???
N9 C7 N3 161.5892 ?_??? ?_???
N9 C7 C7 159.032 ?_??? ?_???
N9 C7 C7 20.968 ?_??? ?_???
N9 C7 C21 89.8444 ?_??? ?_???
N9 C7 C22 92.5782 ?_??? ?_???
N9 C7 O34 85.9954 ?_??? ?_???
N3 C7 C7 21.0401 ?_??? ?_???
N3 C7 C7 158.96 ?_??? ?_???
N3 C7 C21 107.7943 ?_??? ?_???
N3 C7 C22 104.8426 ?_??? ?_???
N3 C7 O34 75.5939 ?_??? ?_???
C7 C7 C7 180 ?_??? ?_???
C7 C7 C21 93.1404 ?_??? ?_???
C7 C7 C22 101.7671 ?_??? ?_???
C7 C7 O34 85.1913 ?_??? ?_???
C7 C7 C21 86.8596 ?_??? ?_???
C7 C7 C22 78.2329 ?_??? ?_???
C7 C7 O34 94.8087 ?_??? ?_???
C21 C7 C22 35.1689 ?_??? ?_???
C21 C7 O34 163.207 ?_??? ?_???
C22 C7 O34 161.1861 ?_??? ?_???
N4 C8 N12 128.9205 ?_??? ?_???
N4 C8 C14 116.2131 ?_??? ?_???
N4 C8 O34 90.5268 ?_??? ?_???
N4 C8 C1 32.5659 ?_??? ?_???
N4 C8 C6 96.7605 ?_??? ?_???
N4 C8 C19 144.1711 ?_??? ?_???
N4 C8 C18 88.3689 ?_??? ?_???
N4 C8 C2 64.7108 ?_??? ?_???
N4 C8 N12 97.6414 ?_??? ?_???
N4 C8 N3 22.2892 ?_??? ?_???
N4 C8 N11 107.2587 ?_??? ?_???
N4 C8 C14 106.8129 ?_??? ?_???
N4 C8 O34 84.2477 ?_??? ?_???
N4 C8 C6 88.208 ?_??? ?_???
N4 C8 C8 95.8436 ?_??? ?_???
N4 C8 C8 84.1564 ?_??? ?_???
N4 C8 C24 133.7079 ?_??? ?_???
N4 C8 C23 99.0508 ?_??? ?_???
N4 C8 C18 94.6759 ?_??? ?_???
N12 C8 C14 114.8664 ?_??? ?_???
N12 C8 O34 38.4062 ?_??? ?_???
N12 C8 C1 96.3736 ?_??? ?_???
N12 C8 C6 32.1912 ?_??? ?_???
N12 C8 C19 86.6902 ?_??? ?_???
N12 C8 C18 142.4986 ?_??? ?_???
N12 C8 C2 64.2637 ?_??? ?_???
N12 C8 N12 90.091 ?_??? ?_???
N12 C8 N3 106.6325 ?_??? ?_???
N12 C8 N11 21.6823 ?_??? ?_???
N12 C8 C14 78.3701 ?_??? ?_???
N12 C8 O34 83.3507 ?_??? ?_???
N12 C8 C6 80.7431 ?_??? ?_???
N12 C8 C8 68.8426 ?_??? ?_???
N12 C8 C8 111.1574 ?_??? ?_???
N12 C8 C24 97.3156 ?_??? ?_???
N12 C8 C23 131.9408 ?_??? ?_???
N12 C8 C18 99.7284 ?_??? ?_???
C14 C8 O34 153.24 ?_??? ?_???
C14 C8 C1 148.7368 ?_??? ?_???
C14 C8 C6 146.9909 ?_??? ?_???
C14 C8 C19 28.4879 ?_??? ?_???
C14 C8 C18 28.1617 ?_??? ?_???
C14 C8 C2 177.2952 ?_??? ?_???
C14 C8 N12 80.9654 ?_??? ?_???
C14 C8 N3 138.5003 ?_??? ?_???
C14 C8 N11 136.5153 ?_??? ?_???
C14 C8 C14 83.989 ?_??? ?_???
C14 C8 O34 104.4936 ?_??? ?_???
C14 C8 C6 102.8165 ?_??? ?_???
C14 C8 C8 107.3133 ?_??? ?_???
C14 C8 C8 72.6867 ?_??? ?_???
C14 C8 C24 17.7052 ?_??? ?_???
C14 C8 C23 17.4172 ?_??? ?_???
C14 C8 C18 73.1546 ?_??? ?_???
O34 C8 C1 57.9689 ?_??? ?_???
O34 C8 C6 6.2537 ?_??? ?_???
O34 C8 C19 124.8546 ?_??? ?_???
O34 C8 C18 176.5305 ?_??? ?_???
O34 C8 C2 25.8712 ?_??? ?_???
O34 C8 N12 95.1533 ?_??? ?_???
O34 C8 N3 68.2381 ?_??? ?_???
O34 C8 N11 16.7319 ?_??? ?_???
O34 C8 C14 89.4057 ?_??? ?_???
O34 C8 O34 75.7105 ?_??? ?_???
O34 C8 C6 75.5356 ?_??? ?_???
O34 C8 C8 68.5652 ?_??? ?_???
O34 C8 C8 111.4348 ?_??? ?_???
O34 C8 C24 135.5883 ?_??? ?_???
O34 C8 C23 170.2062 ?_??? ?_???
O34 C8 C18 107.458 ?_??? ?_???
C1 C8 C6 64.1972 ?_??? ?_???
C1 C8 C19 173.6655 ?_??? ?_???
C1 C8 C18 120.9109 ?_??? ?_???
C1 C8 C2 32.1473 ?_??? ?_???
C1 C8 N12 98.6221 ?_??? ?_???
C1 C8 N3 10.3023 ?_??? ?_???
C1 C8 N11 74.6994 ?_??? ?_???
C1 C8 C14 104.5029 ?_??? ?_???
C1 C8 O34 76.7806 ?_??? ?_???
C1 C8 C6 80.1039 ?_??? ?_???
C1 C8 C8 84.2661 ?_??? ?_???
C1 C8 C8 95.7339 ?_??? ?_???
C1 C8 C24 165.8275 ?_??? ?_???
C1 C8 C23 131.6122 ?_??? ?_???
C1 C8 C18 103.9628 ?_??? ?_???
C6 C8 C19 118.6027 ?_??? ?_???
C6 C8 C18 174.1658 ?_??? ?_???
C6 C8 C2 32.0725 ?_??? ?_???
C6 C8 N12 93.7947 ?_??? ?_???
C6 C8 N3 74.474 ?_??? ?_???
C6 C8 N11 10.509 ?_??? ?_???
C6 C8 C14 88.0865 ?_??? ?_???
C6 C8 O34 75.9602 ?_??? ?_???
C6 C8 C6 75.3415 ?_??? ?_???
C6 C8 C8 68.5361 ?_??? ?_???
C6 C8 C8 111.4639 ?_??? ?_???
C6 C8 C24 129.3345 ?_??? ?_???
C6 C8 C23 164.1131 ?_??? ?_???
C6 C8 C18 107.2971 ?_??? ?_???
C19 C8 C18 56.6495 ?_??? ?_???
C19 C8 C2 150.1367 ?_??? ?_???
C19 C8 N12 75.7785 ?_??? ?_???
C19 C8 N3 165.9316 ?_??? ?_???
C19 C8 N11 108.2004 ?_??? ?_???
C19 C8 C14 81.5202 ?_??? ?_???
C19 C8 O34 98.1385 ?_??? ?_???
C19 C8 C6 94.971 ?_??? ?_???
C19 C8 C8 102.0262 ?_??? ?_???
C19 C8 C8 77.9738 ?_??? ?_???
C19 C8 C24 10.7909 ?_??? ?_???
C19 C8 C23 45.9023 ?_??? ?_???
C19 C8 C18 80.8946 ?_??? ?_???
C18 C8 C2 153.0383 ?_??? ?_???
C18 C8 N12 88.2542 ?_??? ?_???
C18 C8 N3 110.61 ?_??? ?_???
C18 C8 N11 164.044 ?_??? ?_???
C18 C8 C14 87.7663 ?_??? ?_???
C18 C8 O34 107.4375 ?_??? ?_???
C18 C8 C6 107.709 ?_??? ?_???
C18 C8 C8 108.2749 ?_??? ?_???
C18 C8 C8 71.7251 ?_??? ?_???
C18 C8 C24 45.8641 ?_??? ?_???
C18 C8 C23 10.7525 ?_??? ?_???
C18 C8 C18 69.3698 ?_??? ?_???
C2 C8 N12 96.4243 ?_??? ?_???
C2 C8 N3 42.442 ?_??? ?_???
C2 C8 N11 42.5813 ?_??? ?_???
C2 C8 C14 98.2198 ?_??? ?_???
C2 C8 O34 72.9458 ?_??? ?_???
C2 C8 C6 74.5717 ?_??? ?_???
C2 C8 C8 74.9043 ?_??? ?_???
C2 C8 C8 105.0957 ?_??? ?_???
C2 C8 C24 160.9054 ?_??? ?_???
C2 C8 C23 163.759 ?_??? ?_???
C2 C8 C18 109.4405 ?_??? ?_???
N12 C8 N3 99.2174 ?_??? ?_???
N12 C8 N11 92.7091 ?_??? ?_???
N12 C8 C14 155.0875 ?_??? ?_???
N12 C8 O34 23.7737 ?_??? ?_???
N12 C8 C6 21.8526 ?_??? ?_???
N12 C8 C8 158.9336 ?_??? ?_???
N12 C8 C8 21.0664 ?_??? ?_???
N12 C8 C24 77.7256 ?_??? ?_???
N12 C8 C23 85.6511 ?_??? ?_???
N12 C8 C18 154.1006 ?_??? ?_???
N3 C8 N11 84.97 ?_??? ?_???
N3 C8 C14 105.1992 ?_??? ?_???
N3 C8 O34 79.3882 ?_??? ?_???
N3 C8 C6 83.0375 ?_??? ?_???
N3 C8 C8 87.3349 ?_??? ?_???
N3 C8 C8 92.6651 ?_??? ?_???
N3 C8 C24 155.9019 ?_??? ?_???
N3 C8 C23 121.317 ?_??? ?_???
N3 C8 C18 100.7769 ?_??? ?_???
N11 C8 C14 84.6662 ?_??? ?_???
N11 C8 O34 78.0483 ?_??? ?_???
N11 C8 C6 76.7167 ?_??? ?_???
N11 C8 C8 67.7841 ?_??? ?_???
N11 C8 C8 112.2159 ?_??? ?_???
N11 C8 C24 118.8975 ?_??? ?_???
N11 C8 C23 153.6133 ?_??? ?_???
N11 C8 C18 105.2638 ?_??? ?_???
C14 C8 O34 161.7106 ?_??? ?_???
C14 C8 C6 158.9777 ?_??? ?_???
C14 C8 C8 23.3243 ?_??? ?_???
C14 C8 C8 156.6758 ?_??? ?_???
C14 C8 C24 81.9018 ?_??? ?_???
C14 C8 C23 85.8837 ?_??? ?_???
C14 C8 C18 21.4371 ?_??? ?_???
O34 C8 C6 3.9609 ?_??? ?_???
O34 C8 C8 144.2758 ?_??? ?_???
O34 C8 C8 35.7242 ?_??? ?_???
O34 C8 C24 101.1876 ?_??? ?_???
O34 C8 C23 107.1214 ?_??? ?_???
O34 C8 C18 176.6879 ?_??? ?_???
C6 C8 C8 143.8776 ?_??? ?_???
C6 C8 C8 36.1224 ?_??? ?_???
C6 C8 C24 98.5007 ?_??? ?_???
C6 C8 C23 106.618 ?_??? ?_???
C6 C8 C18 175.7882 ?_??? ?_???
C8 C8 C8 180 ?_??? ?_???
C8 C8 C24 104.1247 ?_??? ?_???
C8 C8 C23 108.1172 ?_??? ?_???
C8 C8 C18 38.9051 ?_??? ?_???
C8 C8 C24 75.8753 ?_??? ?_???
C8 C8 C23 71.8828 ?_??? ?_???
C8 C8 C18 141.0949 ?_??? ?_???
C24 C8 C23 35.1146 ?_??? ?_???
C24 C8 C18 77.2878 ?_??? ?_???
C23 C8 C18 69.9219 ?_??? ?_???
C7 N9 C5 115.5135 ?_??? ?_???
C7 N9 N10 145.2136 ?_??? ?_???
C7 N9 C2 84.7715 ?_??? ?_???
C7 N9 C13 34.0564 ?_??? ?_???
C7 N9 N3 25.5 ?_??? ?_???
C7 N9 C1 54.5212 ?_??? ?_???
C7 N9 C16 63.8772 ?_??? ?_???
C7 N9 O34 94.0631 ?_??? ?_???
C7 N9 C15 132.7267 ?_??? ?_???
C7 N9 C7 87.6653 ?_??? ?_???
C7 N9 C6 95.9161 ?_??? ?_???
C7 N9 Na32 131.3036 ?_??? ?_???
C7 N9 C17 23.5373 ?_??? ?_???
C7 N9 N9 108.6333 ?_??? ?_???
C7 N9 N9 71.3667 ?_??? ?_???
C7 N9 N3 74.5887 ?_??? ?_???
C5 N9 N10 29.7013 ?_??? ?_???
C5 N9 C2 30.7482 ?_??? ?_???
C5 N9 C13 149.5505 ?_??? ?_???
C5 N9 N3 90.0136 ?_??? ?_???
C5 N9 C1 61.0023 ?_??? ?_???
C5 N9 C16 176.4105 ?_??? ?_???
C5 N9 O34 21.4583 ?_??? ?_???
C5 N9 C15 17.2405 ?_??? ?_???
C5 N9 C7 94.562 ?_??? ?_???
C5 N9 C6 19.5991 ?_??? ?_???
C5 N9 Na32 95.8932 ?_??? ?_???
C5 N9 C17 139.0506 ?_??? ?_???
C5 N9 N9 85.4787 ?_??? ?_???
C5 N9 N9 94.5213 ?_??? ?_???
C5 N9 N3 85.5106 ?_??? ?_???
N10 N9 C2 60.4477 ?_??? ?_???
N10 N9 C13 179.0284 ?_??? ?_???
N10 N9 N3 119.7142 ?_??? ?_???
N10 N9 C1 90.7019 ?_??? ?_???
N10 N9 C16 150.7924 ?_??? ?_???
N10 N9 O34 51.1509 ?_??? ?_???
N10 N9 C15 12.4984 ?_??? ?_???
N10 N9 C7 93.9601 ?_??? ?_???
N10 N9 C6 49.2976 ?_??? ?_???
N10 N9 Na32 72.8278 ?_??? ?_???
N10 N9 C17 168.7474 ?_??? ?_???
N10 N9 N9 76.7828 ?_??? ?_???
N10 N9 N9 103.2172 ?_??? ?_???
N10 N9 N3 95.3382 ?_??? ?_???
C2 N9 C13 118.8028 ?_??? ?_???
C2 N9 N3 59.2728 ?_??? ?_???
C2 N9 C1 30.2543 ?_??? ?_???
C2 N9 C16 148.3381 ?_??? ?_???
C2 N9 O34 9.3738 ?_??? ?_???
C2 N9 C15 47.9835 ?_??? ?_???
C2 N9 C7 94.3379 ?_??? ?_???
C2 N9 C6 11.1803 ?_??? ?_???
C2 N9 Na32 118.7082 ?_??? ?_???
C2 N9 C17 108.3082 ?_??? ?_???
C2 N9 N9 95.9909 ?_??? ?_???
C2 N9 N9 84.0091 ?_??? ?_???
C2 N9 N3 76.9059 ?_??? ?_???
C13 N9 N3 59.5503 ?_??? ?_???
C13 N9 C1 88.5494 ?_??? ?_???
C13 N9 C16 29.873 ?_??? ?_???
C13 N9 O34 128.1147 ?_??? ?_???
C13 N9 C15 166.7816 ?_??? ?_???
C13 N9 C7 86.6958 ?_??? ?_???
C13 N9 C6 129.9629 ?_??? ?_???
C13 N9 Na32 107.3245 ?_??? ?_???
C13 N9 C17 10.5508 ?_??? ?_???
C13 N9 N9 104.008 ?_??? ?_???
C13 N9 N9 75.992 ?_??? ?_???
C13 N9 N3 85.0164 ?_??? ?_???
N3 N9 C1 29.0285 ?_??? ?_???
N3 N9 C16 89.3227 ?_??? ?_???
N3 N9 O34 68.5651 ?_??? ?_???
N3 N9 C15 107.2314 ?_??? ?_???
N3 N9 C7 89.6259 ?_??? ?_???
N3 N9 C6 70.4166 ?_??? ?_???
N3 N9 Na32 141.2545 ?_??? ?_???
N3 N9 C17 49.0372 ?_??? ?_???
N3 N9 N9 108.4855 ?_??? ?_???
N3 N9 N9 71.5145 ?_??? ?_???
N3 N9 N3 70.6602 ?_??? ?_???
C1 N9 C16 118.2103 ?_??? ?_???
C1 N9 O34 39.5769 ?_??? ?_???
C1 N9 C15 78.235 ?_??? ?_???
C1 N9 C7 92.7963 ?_??? ?_???
C1 N9 C6 41.4167 ?_??? ?_???
C1 N9 Na32 136.2184 ?_??? ?_???
C1 N9 C17 78.0559 ?_??? ?_???
C1 N9 N9 104.7223 ?_??? ?_???
C1 N9 N9 75.2777 ?_??? ?_???
C1 N9 N3 71.787 ?_??? ?_???
C16 N9 O34 157.7118 ?_??? ?_???
C16 N9 C15 163.2449 ?_??? ?_???
C16 N9 C7 88.9613 ?_??? ?_???
C16 N9 C6 159.492 ?_??? ?_???
C16 N9 Na32 82.4483 ?_??? ?_???
C16 N9 C17 40.4233 ?_??? ?_???
C16 N9 N9 98.0767 ?_??? ?_???
C16 N9 N9 81.9233 ?_??? ?_???
C16 N9 N3 97.5932 ?_??? ?_???
O34 N9 C15 38.667 ?_??? ?_???
O34 N9 C7 93.489 ?_??? ?_???
O34 N9 C6 1.8846 ?_??? ?_???
O34 N9 Na32 112.7954 ?_??? ?_???
O34 N9 C17 117.5977 ?_??? ?_???
O34 N9 N9 91.8531 ?_??? ?_???
O34 N9 N9 88.1469 ?_??? ?_???
O34 N9 N3 78.2214 ?_??? ?_???
C15 N9 C7 93.6099 ?_??? ?_???
C15 N9 C6 36.8197 ?_??? ?_???
C15 N9 Na32 82.9021 ?_??? ?_???
C15 N9 C17 156.2514 ?_??? ?_???
C15 N9 N9 79.4385 ?_??? ?_???
C15 N9 N9 100.5615 ?_??? ?_???
C15 N9 N3 90.5267 ?_??? ?_???
C7 N9 C6 93.898 ?_??? ?_???
C7 N9 Na32 127.7556 ?_??? ?_???
C7 N9 C17 86.196 ?_??? ?_???
C7 N9 N9 20.968 ?_??? ?_???
C7 N9 N9 159.032 ?_??? ?_???
C7 N9 N3 21.0538 ?_??? ?_???
C6 N9 Na32 111.1786 ?_??? ?_???
C6 N9 C17 119.4524 ?_??? ?_???
C6 N9 N9 91.5791 ?_??? ?_???
C6 N9 N9 88.4209 ?_??? ?_???
C6 N9 N3 79.0871 ?_??? ?_???
Na32 N9 C17 115.7769 ?_??? ?_???
Na32 N9 N9 110.1384 ?_??? ?_???
Na32 N9 N9 69.8616 ?_??? ?_???
Na32 N9 N3 147.8711 ?_??? ?_???
C17 N9 N9 105.3924 ?_??? ?_???
C17 N9 N9 74.6076 ?_??? ?_???
C17 N9 N3 80.8031 ?_??? ?_???
N9 N9 N9 180 ?_??? ?_???
N9 N9 N3 37.8253 ?_??? ?_???
N9 N9 N3 142.1747 ?_??? ?_???
C15 N10 C5 115.5101 ?_??? ?_???
C15 N10 N9 145.1964 ?_??? ?_???
C15 N10 C2 84.9238 ?_??? ?_???
C15 N10 C20 34.1153 ?_??? ?_???
C15 N10 N11 25.4121 ?_??? ?_???
C15 N10 O34 59.4704 ?_??? ?_???
C15 N10 C6 54.6272 ?_??? ?_???
C15 N10 C26 63.9773 ?_??? ?_???
C15 N10 C7 132.7395 ?_??? ?_???
C15 N10 C5 94.4553 ?_??? ?_???
C15 N10 C1 95.9165 ?_??? ?_???
C15 N10 C25 23.966 ?_??? ?_???
C15 N10 C2 81.9606 ?_??? ?_???
C15 N10 Na32 135.0571 ?_??? ?_???
C15 N10 N10 85.2723 ?_??? ?_???
C15 N10 N10 94.7277 ?_??? ?_???
C15 N10 Na32 127.8644 ?_??? ?_???
C5 N10 N9 29.7188 ?_??? ?_???
C5 N10 C2 30.6225 ?_??? ?_???
C5 N10 C20 149.5893 ?_??? ?_???
C5 N10 N11 90.0986 ?_??? ?_???
C5 N10 O34 56.0475 ?_??? ?_???
C5 N10 C6 60.9039 ?_??? ?_???
C5 N10 C26 178.9804 ?_??? ?_???
C5 N10 C7 17.2519 ?_??? ?_???
C5 N10 C5 87.3341 ?_??? ?_???
C5 N10 C1 19.6263 ?_??? ?_???
C5 N10 C25 139.3193 ?_??? ?_???
C5 N10 C2 76.5749 ?_??? ?_???
C5 N10 Na32 93.2504 ?_??? ?_???
C5 N10 N10 108.5666 ?_??? ?_???
C5 N10 N10 71.4334 ?_??? ?_???
C5 N10 Na32 111.6785 ?_??? ?_???
N9 N10 C2 60.3397 ?_??? ?_???
N9 N10 C20 179.3073 ?_??? ?_???
N9 N10 N11 119.7896 ?_??? ?_???
N9 N10 O34 85.7614 ?_??? ?_???
N9 N10 C6 90.6214 ?_??? ?_???
N9 N10 C26 150.8186 ?_??? ?_???
N9 N10 C7 12.4683 ?_??? ?_???
N9 N10 C5 84.7874 ?_??? ?_???
N9 N10 C1 49.3418 ?_??? ?_???
N9 N10 C25 169.0116 ?_??? ?_???
N9 N10 C2 84.9719 ?_??? ?_???
N9 N10 Na32 70.0197 ?_??? ?_???
N9 N10 N10 103.2172 ?_??? ?_???
N9 N10 N10 76.7828 ?_??? ?_???
N9 N10 Na32 83.6712 ?_??? ?_???
C2 N10 C20 118.9682 ?_??? ?_???
C2 N10 N11 59.5282 ?_??? ?_???
C2 N10 O34 25.4589 ?_??? ?_???
C2 N10 C6 30.297 ?_??? ?_???
C2 N10 C26 148.8058 ?_??? ?_???
C2 N10 C7 47.8742 ?_??? ?_???
C2 N10 C5 91.0909 ?_??? ?_???
C2 N10 C1 10.9982 ?_??? ?_???
C2 N10 C25 108.6975 ?_??? ?_???
C2 N10 C2 71.9384 ?_??? ?_???
C2 N10 Na32 116.4867 ?_??? ?_???
C2 N10 N10 109.272 ?_??? ?_???
C2 N10 N10 70.728 ?_??? ?_???
C2 N10 Na32 139.74 ?_??? ?_???
C20 N10 N11 59.5211 ?_??? ?_???
C20 N10 O34 93.5475 ?_??? ?_???
C20 N10 C6 88.6872 ?_??? ?_???
C20 N10 C26 29.8718 ?_??? ?_???
C20 N10 C7 166.8403 ?_??? ?_???
C20 N10 C5 95.2937 ?_??? ?_???
C20 N10 C1 129.9661 ?_??? ?_???
C20 N10 C25 10.2959 ?_??? ?_???
C20 N10 C2 94.8434 ?_??? ?_???
C20 N10 Na32 110.4808 ?_??? ?_???
C20 N10 N10 76.9905 ?_??? ?_???
C20 N10 N10 103.0095 ?_??? ?_???
C20 N10 Na32 96.9937 ?_??? ?_???
N11 N10 O34 34.0695 ?_??? ?_???
N11 N10 C6 29.2429 ?_??? ?_???
N11 N10 C26 89.3884 ?_??? ?_???
N11 N10 C7 107.3286 ?_??? ?_???
N11 N10 C5 93.4863 ?_??? ?_???
N11 N10 C1 70.5145 ?_??? ?_???
N11 N10 C25 49.3233 ?_??? ?_???
N11 N10 C2 74.4365 ?_??? ?_???
N11 N10 Na32 144.396 ?_??? ?_???
N11 N10 N10 93.2724 ?_??? ?_???
N11 N10 N10 86.7276 ?_??? ?_???
N11 N10 Na32 148.7147 ?_??? ?_???
O34 N10 C6 4.8803 ?_??? ?_???
O34 N10 C26 123.4168 ?_??? ?_???
O34 N10 C7 73.2933 ?_??? ?_???
O34 N10 C5 92.3841 ?_??? ?_???
O34 N10 C1 36.4466 ?_??? ?_???
O34 N10 C25 83.3016 ?_??? ?_???
O34 N10 C2 70.3437 ?_??? ?_???
O34 N10 Na32 134.1099 ?_??? ?_???
O34 N10 N10 104.0023 ?_??? ?_???
O34 N10 N10 75.9977 ?_??? ?_???
O34 N10 Na32 157.1973 ?_??? ?_???
C6 N10 C26 118.5526 ?_??? ?_???
C6 N10 C7 78.1531 ?_??? ?_???
C6 N10 C5 93.2765 ?_??? ?_???
C6 N10 C1 41.292 ?_??? ?_???
C6 N10 C25 78.4344 ?_??? ?_???
C6 N10 C2 71.1844 ?_??? ?_???
C6 N10 Na32 136.2405 ?_??? ?_???
C6 N10 N10 103.3286 ?_??? ?_???
C6 N10 N10 76.6714 ?_??? ?_???
C6 N10 Na32 159.4435 ?_??? ?_???
C26 N10 C7 163.283 ?_??? ?_???
C26 N10 C5 93.5765 ?_??? ?_???
C26 N10 C1 159.7881 ?_??? ?_???
C26 N10 C25 40.1193 ?_??? ?_???
C26 N10 C2 104.129 ?_??? ?_???
C26 N10 Na32 86.6568 ?_??? ?_???
C26 N10 N10 72.3447 ?_??? ?_???
C26 N10 N10 107.6553 ?_??? ?_???
C26 N10 Na32 69.1397 ?_??? ?_???
C7 N10 C5 85.5801 ?_??? ?_???
C7 N10 C1 36.8772 ?_??? ?_???
C7 N10 C25 156.568 ?_??? ?_???
C7 N10 C2 81.0323 ?_??? ?_???
C7 N10 Na32 79.735 ?_??? ?_???
C7 N10 N10 105.8488 ?_??? ?_???
C7 N10 N10 74.1512 ?_??? ?_???
C7 N10 Na32 95.4 ?_??? ?_???
C5 N10 C1 89.8893 ?_??? ?_???
C5 N10 C25 96.7021 ?_??? ?_???
C5 N10 C2 22.0947 ?_??? ?_???
C5 N10 Na32 122.0616 ?_??? ?_???
C5 N10 N10 21.2325 ?_??? ?_???
C5 N10 N10 158.7675 ?_??? ?_???
C5 N10 Na32 66.5976 ?_??? ?_???
C1 N10 C25 119.693 ?_??? ?_???
C1 N10 C2 73.2274 ?_??? ?_???
C1 N10 Na32 108.2681 ?_??? ?_???
C1 N10 N10 109.8555 ?_??? ?_???
C1 N10 N10 70.1445 ?_??? ?_???
C1 N10 Na32 129.9745 ?_??? ?_???
C25 N10 C2 92.3265 ?_??? ?_???
C25 N10 Na32 117.4897 ?_??? ?_???
C25 N10 N10 80.5502 ?_??? ?_???
C25 N10 N10 99.4498 ?_??? ?_???
C25 N10 Na32 106.9458 ?_??? ?_???
C2 N10 Na32 140.6405 ?_??? ?_???
C2 N10 N10 37.3336 ?_??? ?_???
C2 N10 N10 142.6664 ?_??? ?_???
C2 N10 Na32 88.6114 ?_??? ?_???
Na32 N10 N10 118.8941 ?_??? ?_???
Na32 N10 N10 61.1059 ?_??? ?_???
Na32 N10 Na32 59.6143 ?_??? ?_???
N10 N10 N10 180 ?_??? ?_???
N10 N10 Na32 59.2798 ?_??? ?_???
N10 N10 Na32 120.7202 ?_??? ?_???
C15 N11 C6 115.1151 ?_??? ?_???
C15 N11 O34 107.7745 ?_??? ?_???
C15 N11 N12 145.175 ?_??? ?_???
C15 N11 C2 84.79 ?_??? ?_???
C15 N11 C20 34.4107 ?_??? ?_???
C15 N11 N10 25.4186 ?_??? ?_???
C15 N11 C5 54.5918 ?_??? ?_???
C15 N11 C25 64.2322 ?_??? ?_???
C15 N11 C6 88.04 ?_??? ?_???
C15 N11 C8 132.9404 ?_??? ?_???
C15 N11 N12 109.7552 ?_??? ?_???
C15 N11 C1 96.2304 ?_??? ?_???
C15 N11 C26 23.9043 ?_??? ?_???
C15 N11 C15 79.9847 ?_??? ?_???
C15 N11 N11 79.3056 ?_??? ?_???
C15 N11 N11 100.6944 ?_??? ?_???
C6 N11 O34 7.5014 ?_??? ?_???
C6 N11 N12 30.1444 ?_??? ?_???
C6 N11 C2 30.3838 ?_??? ?_???
C6 N11 C20 149.2607 ?_??? ?_???
C6 N11 N10 89.7479 ?_??? ?_???
C6 N11 C5 60.6227 ?_??? ?_???
C6 N11 C25 173.6436 ?_??? ?_???
C6 N11 C6 90.4538 ?_??? ?_???
C6 N11 C8 17.862 ?_??? ?_???
C6 N11 N12 79.8673 ?_??? ?_???
C6 N11 C1 19.0112 ?_??? ?_???
C6 N11 C26 138.9056 ?_??? ?_???
C6 N11 C15 77.423 ?_??? ?_???
C6 N11 N11 111.697 ?_??? ?_???
C6 N11 N11 68.3031 ?_??? ?_???
O34 N11 N12 37.5746 ?_??? ?_???
O34 N11 C2 22.9861 ?_??? ?_???
O34 N11 C20 142.0725 ?_??? ?_???
O34 N11 N10 82.3738 ?_??? ?_???
O34 N11 C5 53.2167 ?_??? ?_???
O34 N11 C25 170.5958 ?_??? ?_???
O34 N11 C6 88.62 ?_??? ?_???
O34 N11 C8 25.2991 ?_??? ?_???
O34 N11 N12 80.6029 ?_??? ?_???
O34 N11 C1 11.5602 ?_??? ?_???
O34 N11 C26 131.6335 ?_??? ?_???
O34 N11 C15 76.8366 ?_??? ?_???
O34 N11 N11 109.6857 ?_??? ?_???
O34 N11 N11 70.3143 ?_??? ?_???
N12 N11 C2 60.528 ?_??? ?_???
N12 N11 C20 175.1195 ?_??? ?_???
N12 N11 N10 119.8757 ?_??? ?_???
N12 N11 C5 90.7671 ?_??? ?_???
N12 N11 C25 149.6815 ?_??? ?_???
N12 N11 C6 93.1209 ?_??? ?_???
N12 N11 C8 12.2826 ?_??? ?_???
N12 N11 N12 74.3838 ?_??? ?_???
N12 N11 C1 49.1324 ?_??? ?_???
N12 N11 C26 168.4343 ?_??? ?_???
N12 N11 C15 86.027 ?_??? ?_???
N12 N11 N11 111.3414 ?_??? ?_???
N12 N11 N11 68.6586 ?_??? ?_???
C2 N11 C20 119.1296 ?_??? ?_???
C2 N11 N10 59.388 ?_??? ?_???
C2 N11 C5 30.2401 ?_??? ?_???
C2 N11 C25 148.6353 ?_??? ?_???
C2 N11 C6 87.4728 ?_??? ?_???
C2 N11 C8 48.2454 ?_??? ?_???
C2 N11 N12 87.8942 ?_??? ?_???
C2 N11 C1 11.4456 ?_??? ?_???
C2 N11 C26 108.6633 ?_??? ?_???
C2 N11 C15 72.2496 ?_??? ?_???
C2 N11 N11 105.7596 ?_??? ?_???
C2 N11 N11 74.2404 ?_??? ?_???
C20 N11 N10 59.823 ?_??? ?_???
C20 N11 C5 88.989 ?_??? ?_???
C20 N11 C25 29.8416 ?_??? ?_???
C20 N11 C6 91.7198 ?_??? ?_???
C20 N11 C8 166.5911 ?_??? ?_???
C20 N11 N12 110.4851 ?_??? ?_???
C20 N11 C1 130.5745 ?_??? ?_???
C20 N11 C26 10.5112 ?_??? ?_???
C20 N11 C15 89.2697 ?_??? ?_???
C20 N11 N11 73.5281 ?_??? ?_???
C20 N11 N11 106.4719 ?_??? ?_???
N10 N11 C5 29.1736 ?_??? ?_???
N10 N11 C25 89.6182 ?_??? ?_???
N10 N11 C6 86.3794 ?_??? ?_???
N10 N11 C8 107.6022 ?_??? ?_???
N10 N11 N12 105.2188 ?_??? ?_???
N10 N11 C1 70.822 ?_??? ?_???
N10 N11 C26 49.3212 ?_??? ?_???
N10 N11 C15 74.4644 ?_??? ?_???
N10 N11 N11 86.7276 ?_??? ?_???
N10 N11 N11 93.2724 ?_??? ?_???
C5 N11 C25 118.7427 ?_??? ?_???
C5 N11 C6 85.5352 ?_??? ?_???
C5 N11 C8 78.4847 ?_??? ?_???
C5 N11 N12 96.7559 ?_??? ?_???
C5 N11 C1 41.6589 ?_??? ?_???
C5 N11 C26 78.4922 ?_??? ?_???
C5 N11 C15 71.69 ?_??? ?_???
C5 N11 N11 96.0511 ?_??? ?_???
C5 N11 N11 83.9489 ?_??? ?_???
C25 N11 C6 95.818 ?_??? ?_???
C25 N11 C8 161.5055 ?_??? ?_???
C25 N11 N12 106.3943 ?_??? ?_???
C25 N11 C1 159.9499 ?_??? ?_???
C25 N11 C26 40.351 ?_??? ?_???
C25 N11 C15 96.318 ?_??? ?_???
C25 N11 N11 74.5783 ?_??? ?_???
C25 N11 N11 105.4217 ?_??? ?_???
C6 N11 C8 92.0492 ?_??? ?_???
C6 N11 N12 21.7843 ?_??? ?_???
C6 N11 C1 87.5256 ?_??? ?_???
C6 N11 C26 90.3316 ?_??? ?_???
C6 N11 C15 157.1852 ?_??? ?_???
C6 N11 N11 21.2432 ?_??? ?_???
C6 N11 N11 158.7568 ?_??? ?_???
C8 N11 N12 76.1275 ?_??? ?_???
C8 N11 C1 36.8536 ?_??? ?_???
C8 N11 C26 156.5912 ?_??? ?_???
C8 N11 C15 82.3135 ?_??? ?_???
C8 N11 N11 112.2159 ?_??? ?_???
C8 N11 N11 67.7841 ?_??? ?_???
N12 N11 C1 83.7071 ?_??? ?_???
N12 N11 C26 110.8296 ?_??? ?_???
N12 N11 C15 157.2875 ?_??? ?_???
N12 N11 N11 36.9576 ?_??? ?_???
N12 N11 N11 143.0424 ?_??? ?_???
C1 N11 C26 120.1085 ?_??? ?_???
C1 N11 C15 74.689 ?_??? ?_???
C1 N11 N11 107.6054 ?_??? ?_???
C1 N11 N11 72.3946 ?_??? ?_???
C26 N11 C15 86.5176 ?_??? ?_???
C26 N11 N11 74.4731 ?_??? ?_???
C26 N11 N11 105.5269 ?_??? ?_???
C15 N11 N11 159.2904 ?_??? ?_???
C15 N11 N11 20.7096 ?_??? ?_???
N11 N11 N11 180 ?_??? ?_???
C8 N12 C6 115.6987 ?_??? ?_???
C8 N12 O34 106.7571 ?_??? ?_???
C8 N12 N11 146.0351 ?_??? ?_???
C8 N12 C2 85.1688 ?_??? ?_???
C8 N12 C14 34.4342 ?_??? ?_???
C8 N12 N4 25.5058 ?_??? ?_???
C8 N12 C1 54.7837 ?_??? ?_???
C8 N12 C19 64.4132 ?_??? ?_???
C8 N12 C8 90.091 ?_??? ?_???
C8 N12 C15 133.505 ?_??? ?_???
C8 N12 O37 124.6694 ?_??? ?_???
C8 N12 C14 79.9919 ?_??? ?_???
C8 N12 N11 99.3319 ?_??? ?_???
C8 N12 C6 77.8326 ?_??? ?_???
C8 N12 C5 96.4936 ?_??? ?_???
C8 N12 C18 24.6117 ?_??? ?_???
C8 N12 O34 75.4166 ?_??? ?_???
C8 N12 N12 111.1574 ?_??? ?_???
C8 N12 N12 68.8426 ?_??? ?_???
C8 N12 C19 92.2906 ?_??? ?_???
C6 N12 O34 9.0119 ?_??? ?_???
C6 N12 N11 30.3366 ?_??? ?_???
C6 N12 C2 30.53 ?_??? ?_???
C6 N12 C14 150.0562 ?_??? ?_???
C6 N12 N4 90.2219 ?_??? ?_???
C6 N12 C1 60.9361 ?_??? ?_???
C6 N12 C19 173.4542 ?_??? ?_???
C6 N12 C8 83.6643 ?_??? ?_???
C6 N12 C15 17.8539 ?_??? ?_???
C6 N12 O37 114.3089 ?_??? ?_???
C6 N12 C14 107.9806 ?_??? ?_???
C6 N12 N11 73.1708 ?_??? ?_???
C6 N12 C6 84.003 ?_??? ?_???
C6 N12 C5 19.2053 ?_??? ?_???
C6 N12 C18 140.2182 ?_??? ?_???
C6 N12 O34 82.5811 ?_??? ?_???
C6 N12 N12 75.0019 ?_??? ?_???
C6 N12 N12 104.9981 ?_??? ?_???
C6 N12 C19 118.4268 ?_??? ?_???
O34 N12 N11 39.2866 ?_??? ?_???
O34 N12 C2 21.616 ?_??? ?_???
O34 N12 C14 141.1689 ?_??? ?_???
O34 N12 N4 81.2621 ?_??? ?_???
O34 N12 C1 51.9754 ?_??? ?_???
O34 N12 C19 169.5244 ?_??? ?_???
O34 N12 C8 82.1266 ?_??? ?_???
O34 N12 C15 26.8537 ?_??? ?_???
O34 N12 O37 122.8898 ?_??? ?_???
O34 N12 C14 106.191 ?_??? ?_???
O34 N12 N11 74.9093 ?_??? ?_???
O34 N12 C6 82.6396 ?_??? ?_???
O34 N12 C5 10.341 ?_??? ?_???
O34 N12 C18 131.2314 ?_??? ?_???
O34 N12 O34 80.688 ?_??? ?_???
O34 N12 N12 76.6213 ?_??? ?_???
O34 N12 N12 103.3787 ?_??? ?_???
O34 N12 C19 119.721 ?_??? ?_???
N11 N12 C2 60.8663 ?_??? ?_???
N11 N12 C14 178.3554 ?_??? ?_???
N11 N12 N4 120.5484 ?_??? ?_???
N11 N12 C1 91.2611 ?_??? ?_???
N11 N12 C19 149.1138 ?_??? ?_???
N11 N12 C8 85.9539 ?_??? ?_???
N11 N12 C15 12.5787 ?_??? ?_???
N11 N12 O37 86.3799 ?_??? ?_???
N11 N12 C14 106.715 ?_??? ?_???
N11 N12 N11 74.3838 ?_??? ?_???
N11 N12 C6 93.1277 ?_??? ?_???
N11 N12 C5 49.5418 ?_??? ?_???
N11 N12 C18 170.4112 ?_??? ?_???
N11 N12 O34 93.5688 ?_??? ?_???
N11 N12 N12 68.6586 ?_??? ?_???
N11 N12 N12 111.3414 ?_??? ?_???
N11 N12 C19 105.765 ?_??? ?_???
C2 N12 C14 119.5577 ?_??? ?_???
C2 N12 N4 59.6976 ?_??? ?_???
C2 N12 C1 30.4208 ?_??? ?_???
C2 N12 C19 148.798 ?_??? ?_???
C2 N12 C8 82.9421 ?_??? ?_???
C2 N12 C15 48.3605 ?_??? ?_???
C2 N12 O37 140.947 ?_??? ?_???
C2 N12 C14 103.9886 ?_??? ?_???
C2 N12 N11 76.8753 ?_??? ?_???
C2 N12 C6 76.5447 ?_??? ?_???
C2 N12 C5 11.3263 ?_??? ?_???
C2 N12 C18 109.708 ?_??? ?_???
C2 N12 O34 73.5544 ?_??? ?_???
C2 N12 N12 85.1632 ?_??? ?_???
C2 N12 N12 94.8368 ?_??? ?_???
C2 N12 C19 123.1945 ?_??? ?_???
C14 N12 N4 59.94 ?_??? ?_???
C14 N12 C1 89.2118 ?_??? ?_???
C14 N12 C19 30.1453 ?_??? ?_???
C14 N12 C8 95.6679 ?_??? ?_???
C14 N12 C15 167.5924 ?_??? ?_???
C14 N12 O37 92.6169 ?_??? ?_???
C14 N12 C14 74.8069 ?_??? ?_???
C14 N12 N11 104.0898 ?_??? ?_???
C14 N12 C6 85.4884 ?_??? ?_???
C14 N12 C5 130.8687 ?_??? ?_???
C14 N12 C18 10.4236 ?_??? ?_???
C14 N12 O34 85.109 ?_??? ?_???
C14 N12 N12 112.8656 ?_??? ?_???
C14 N12 N12 67.1344 ?_??? ?_???
C14 N12 C19 75.4014 ?_??? ?_???
N4 N12 C1 29.2874 ?_??? ?_???
N4 N12 C19 89.8553 ?_??? ?_???
N4 N12 C8 85.8302 ?_??? ?_???
N4 N12 C15 108.0578 ?_??? ?_???
N4 N12 O37 146.7082 ?_??? ?_???
N4 N12 C14 86.1945 ?_??? ?_???
N4 N12 N11 93.5976 ?_??? ?_???
N4 N12 C6 74.7657 ?_??? ?_???
N4 N12 C5 71.0236 ?_??? ?_???
N4 N12 C18 50.0128 ?_??? ?_???
N4 N12 O34 71.3052 ?_??? ?_???
N4 N12 N12 104.8689 ?_??? ?_???
N4 N12 N12 75.1311 ?_??? ?_???
N4 N12 C19 104.6649 ?_??? ?_???
C1 N12 C19 118.9692 ?_??? ?_???
C1 N12 C8 82.9653 ?_??? ?_???
C1 N12 C15 78.7785 ?_??? ?_???
C1 N12 O37 159.0321 ?_??? ?_???
C1 N12 C14 95.0642 ?_??? ?_???
C1 N12 N11 85.295 ?_??? ?_???
C1 N12 C6 73.9776 ?_??? ?_???
C1 N12 C5 41.7436 ?_??? ?_???
C1 N12 C18 79.289 ?_??? ?_???
C1 N12 O34 70.2049 ?_??? ?_???
C1 N12 N12 95.3401 ?_??? ?_???
C1 N12 N12 84.6599 ?_??? ?_???
C1 N12 C19 116.741 ?_??? ?_???
C19 N12 C8 102.8687 ?_??? ?_???
C19 N12 C15 160.681 ?_??? ?_???
C19 N12 O37 63.1893 ?_??? ?_???
C19 N12 C14 78.5549 ?_??? ?_???
C19 N12 N11 100.2922 ?_??? ?_???
C19 N12 C6 89.7031 ?_??? ?_???
C19 N12 C5 159.6577 ?_??? ?_???
C19 N12 C18 40.472 ?_??? ?_???
C19 N12 O34 91.2466 ?_??? ?_???
C19 N12 N12 111.2811 ?_??? ?_???
C19 N12 N12 68.7189 ?_??? ?_???
C19 N12 C19 67.8316 ?_??? ?_???
C8 N12 C15 86.0294 ?_??? ?_???
C8 N12 O37 117.5746 ?_??? ?_???
C8 N12 C14 24.318 ?_??? ?_???
C8 N12 N11 156.8292 ?_??? ?_???
C8 N12 C6 156.9047 ?_??? ?_???
C8 N12 C5 83.1287 ?_??? ?_???
C8 N12 C18 91.2275 ?_??? ?_???
C8 N12 O34 153.1558 ?_??? ?_???
C8 N12 N12 21.0664 ?_??? ?_???
C8 N12 N12 158.9336 ?_??? ?_???
C8 N12 C19 40.2663 ?_??? ?_???
C15 N12 O37 97.4961 ?_??? ?_???
C15 N12 C14 109.0633 ?_??? ?_???
C15 N12 N11 72.0999 ?_??? ?_???
C15 N12 C6 88.178 ?_??? ?_???
C15 N12 C5 37.0353 ?_??? ?_???
C15 N12 C18 158.0673 ?_??? ?_???
C15 N12 O34 87.8652 ?_??? ?_???
C15 N12 N12 71.8184 ?_??? ?_???
C15 N12 N12 108.1816 ?_??? ?_???
C15 N12 C19 112.729 ?_??? ?_???
O37 N12 C14 105.5771 ?_??? ?_???
O37 N12 N11 73.9957 ?_??? ?_???
O37 N12 C6 85.3389 ?_??? ?_???
O37 N12 C5 131.3774 ?_??? ?_???
O37 N12 C18 103.0241 ?_??? ?_???
O37 N12 O34 89.1307 ?_??? ?_???
O37 N12 N12 103.134 ?_??? ?_???
O37 N12 N12 76.866 ?_??? ?_???
O37 N12 C19 83.8542 ?_??? ?_???
C14 N12 N11 178.8265 ?_??? ?_???
C14 N12 C6 157.697 ?_??? ?_???
C14 N12 C5 106.1612 ?_??? ?_???
C14 N12 C18 72.854 ?_??? ?_???
C14 N12 O34 155.4009 ?_??? ?_???
C14 N12 N12 38.0587 ?_??? ?_???
C14 N12 N12 141.9413 ?_??? ?_???
C14 N12 C19 21.723 ?_??? ?_???
N11 N12 C6 21.5459 ?_??? ?_???
N11 N12 C5 74.8437 ?_??? ?_???
N11 N12 C18 106.1354 ?_??? ?_???
N11 N12 O34 23.967 ?_??? ?_???
N11 N12 N12 143.0424 ?_??? ?_???
N11 N12 N12 36.9576 ?_??? ?_???
N11 N12 C19 157.8241 ?_??? ?_???
C6 N12 C5 78.84 ?_??? ?_???
C6 N12 C18 85.8718 ?_??? ?_???
C6 N12 O34 3.7966 ?_??? ?_???
C6 N12 N12 159.0049 ?_??? ?_???
C6 N12 N12 20.9952 ?_??? ?_???
C6 N12 C19 157.5246 ?_??? ?_???
C5 N12 C18 121.0324 ?_??? ?_???
C5 N12 O34 76.369 ?_??? ?_???
C5 N12 N12 81.2441 ?_??? ?_???
C5 N12 N12 98.7559 ?_??? ?_???
C5 N12 C19 122.7329 ?_??? ?_???
C18 N12 O34 84.8131 ?_??? ?_???
C18 N12 N12 110.2901 ?_??? ?_???
C18 N12 N12 69.7099 ?_??? ?_???
C18 N12 C19 77.4786 ?_??? ?_???
O34 N12 N12 157.3093 ?_??? ?_???
O34 N12 N12 22.6907 ?_??? ?_???
O34 N12 C19 158.9046 ?_??? ?_???
N12 N12 N12 180 ?_??? ?_???
N12 N12 C19 43.4495 ?_??? ?_???
N12 N12 C19 136.5505 ?_??? ?_???
C16 C13 C17 117.7701 ?_??? ?_???
C16 C13 C7 121.2429 ?_??? ?_???
C16 C13 C21 30.4835 ?_??? ?_???
C16 C13 C22 87.3049 ?_??? ?_???
C16 C13 N3 151.6018 ?_??? ?_???
C16 C13 N9 91.1332 ?_??? ?_???
C16 C13 N27 58.9498 ?_??? ?_???
C16 C13 C17 92.3338 ?_??? ?_???
C16 C13 C1 140.7594 ?_??? ?_???
C16 C13 C5 101.9571 ?_??? ?_???
C16 C13 C13 82.2694 ?_??? ?_???
C16 C13 C13 97.7306 ?_??? ?_???
C17 C13 C7 120.9209 ?_??? ?_???
C17 C13 C21 87.2938 ?_??? ?_???
C17 C13 C22 30.4751 ?_??? ?_???
C17 C13 N3 90.2689 ?_??? ?_???
C17 C13 N9 151.0948 ?_??? ?_???
C17 C13 N27 58.8397 ?_??? ?_???
C17 C13 C17 84.7289 ?_??? ?_???
C17 C13 C1 101.1273 ?_??? ?_???
C17 C13 C5 140.2383 ?_??? ?_???
C17 C13 C13 106.523 ?_??? ?_???
C17 C13 C13 73.477 ?_??? ?_???
C7 C13 C21 151.5804 ?_??? ?_???
C7 C13 C22 151.2359 ?_??? ?_???
C7 C13 N3 30.6979 ?_??? ?_???
C7 C13 N9 30.2088 ?_??? ?_???
C7 C13 N27 176.1332 ?_??? ?_???
C7 C13 C17 95.3217 ?_??? ?_???
C7 C13 C1 19.9207 ?_??? ?_???
C7 C13 C5 19.3188 ?_??? ?_???
C7 C13 C13 84.1287 ?_??? ?_???
C7 C13 C13 95.8713 ?_??? ?_???
C21 C13 C22 56.823 ?_??? ?_???
C21 C13 N3 174.0992 ?_??? ?_???
C21 C13 N9 121.6017 ?_??? ?_???
C21 C13 N27 28.4668 ?_??? ?_???
C21 C13 C17 90.2986 ?_??? ?_???
C21 C13 C1 169.6712 ?_??? ?_???
C21 C13 C5 132.3857 ?_??? ?_???
C21 C13 C13 91.2962 ?_??? ?_???
C21 C13 C13 88.7038 ?_??? ?_???
C22 C13 N3 120.542 ?_??? ?_???
C22 C13 N9 178.0612 ?_??? ?_???
C22 C13 N27 28.3646 ?_??? ?_???
C22 C13 C17 86.1894 ?_??? ?_???
C22 C13 C1 131.3249 ?_??? ?_???
C22 C13 C5 170.4099 ?_??? ?_???
C22 C13 C13 104.9132 ?_??? ?_???
C22 C13 C13 75.0868 ?_??? ?_???
N3 C13 N9 60.902 ?_??? ?_???
N3 C13 N27 148.5412 ?_??? ?_???
N3 C13 C17 94.8304 ?_??? ?_???
N3 C13 C1 10.8778 ?_??? ?_???
N3 C13 C5 50.0008 ?_??? ?_???
N3 C13 C13 94.5496 ?_??? ?_???
N3 C13 C13 85.4504 ?_??? ?_???
N9 C13 N27 150.0272 ?_??? ?_???
N9 C13 C17 95.0258 ?_??? ?_???
N9 C13 C1 50.083 ?_??? ?_???
N9 C13 C5 10.9078 ?_??? ?_???
N9 C13 C13 75.992 ?_??? ?_???
N9 C13 C13 104.008 ?_??? ?_???
N27 C13 C17 88.5106 ?_??? ?_???
N27 C13 C1 158.9652 ?_??? ?_???
N27 C13 C5 160.6662 ?_??? ?_???
N27 C13 C13 99.6657 ?_??? ?_???
N27 C13 C13 80.3343 ?_??? ?_???
C17 C13 C1 96.3754 ?_??? ?_???
C17 C13 C5 95.807 ?_??? ?_???
C17 C13 C13 21.7941 ?_??? ?_???
C17 C13 C13 158.2059 ?_??? ?_???
C1 C13 C5 39.1757 ?_??? ?_???
C1 C13 C13 92.0031 ?_??? ?_???
C1 C13 C13 87.9969 ?_??? ?_???
C5 C13 C13 79.0938 ?_??? ?_???
C5 C13 C13 100.9062 ?_??? ?_???
C13 C13 C13 180 ?_??? ?_???
C18 C14 C19 117.6729 ?_??? ?_???
C18 C14 C8 121.4232 ?_??? ?_???
C18 C14 N12 151.4332 ?_??? ?_???
C18 C14 C24 87.1918 ?_??? ?_???
C18 C14 C23 30.4412 ?_??? ?_???
C18 C14 N4 91.7135 ?_??? ?_???
C18 C14 N28 58.7406 ?_??? ?_???
C18 C14 N12 109.1545 ?_??? ?_???
C18 C14 C8 87.601 ?_??? ?_???
C18 C14 C6 141.3149 ?_??? ?_???
C18 C14 C1 102.777 ?_??? ?_???
C18 C14 O34 137.4396 ?_??? ?_???
C18 C14 C18 82.741 ?_??? ?_???
C18 C14 C14 104.3442 ?_??? ?_???
C18 C14 C14 75.6558 ?_??? ?_???
C18 C14 C23 72.4617 ?_??? ?_???
C19 C14 C8 120.9036 ?_??? ?_???
C19 C14 N12 90.5192 ?_??? ?_???
C19 C14 C24 30.484 ?_??? ?_???
C19 C14 C23 87.2345 ?_??? ?_???
C19 C14 N4 150.3032 ?_??? ?_???
C19 C14 N28 58.9351 ?_??? ?_???
C19 C14 N12 86.9172 ?_??? ?_???
C19 C14 C8 98.8288 ?_??? ?_???
C19 C14 C6 100.9454 ?_??? ?_???
C19 C14 C1 139.393 ?_??? ?_???
C19 C14 O34 104.8386 ?_??? ?_???
C19 C14 C18 103.5912 ?_??? ?_???
C19 C14 C14 93.2754 ?_??? ?_???
C19 C14 C14 86.7246 ?_??? ?_???
C19 C14 C23 91.4895 ?_??? ?_???
C8 C14 N12 30.6994 ?_??? ?_???
C8 C14 C24 151.379 ?_??? ?_???
C8 C14 C23 151.856 ?_??? ?_???
C8 C14 N4 30.0299 ?_??? ?_???
C8 C14 N28 179.3152 ?_??? ?_???
C8 C14 N12 74.7165 ?_??? ?_???
C8 C14 C8 83.989 ?_??? ?_???
C8 C14 C6 20.0592 ?_??? ?_???
C8 C14 C1 18.9814 ?_??? ?_???
C8 C14 O34 16.1617 ?_??? ?_???
C8 C14 C18 83.8816 ?_??? ?_???
C8 C14 C14 72.6867 ?_??? ?_???
C8 C14 C14 107.3133 ?_??? ?_???
C8 C14 C23 105.3319 ?_??? ?_???
N12 C14 C24 120.8377 ?_??? ?_???
N12 C14 C23 174.3083 ?_??? ?_???
N12 C14 N4 60.7293 ?_??? ?_???
N12 C14 N28 149.0283 ?_??? ?_???
N12 C14 N12 74.8069 ?_??? ?_???
N12 C14 C8 92.761 ?_??? ?_???
N12 C14 C6 10.708 ?_??? ?_???
N12 C14 C1 49.67 ?_??? ?_???
N12 C14 O34 14.5656 ?_??? ?_???
N12 C14 C18 86.3248 ?_??? ?_???
N12 C14 C14 67.1344 ?_??? ?_???
N12 C14 C14 112.8656 ?_??? ?_???
N12 C14 C23 104.2502 ?_??? ?_???
C24 C14 C23 56.7515 ?_??? ?_???
C24 C14 N4 175.8435 ?_??? ?_???
C24 C14 N28 28.4516 ?_??? ?_???
C24 C14 N12 97.7275 ?_??? ?_???
C24 C14 C8 99.0141 ?_??? ?_???
C24 C14 C6 131.3697 ?_??? ?_???
C24 C14 C1 169.5278 ?_??? ?_???
C24 C14 O34 135.2691 ?_??? ?_???
C24 C14 C18 100.6734 ?_??? ?_???
C24 C14 C14 101.4826 ?_??? ?_???
C24 C14 C14 78.5174 ?_??? ?_???
C24 C14 C23 81.3433 ?_??? ?_???
C23 C14 N4 122.087 ?_??? ?_???
C23 C14 N28 28.2999 ?_??? ?_???
C23 C14 N12 110.2631 ?_??? ?_???
C23 C14 C8 92.7513 ?_??? ?_???
C23 C14 C6 171.3691 ?_??? ?_???
C23 C14 C1 133.1708 ?_??? ?_???
C23 C14 O34 167.6709 ?_??? ?_???
C23 C14 C18 89.1191 ?_??? ?_???
C23 C14 C14 107.7565 ?_??? ?_???
C23 C14 C14 72.2435 ?_??? ?_???
C23 C14 C23 70.6049 ?_??? ?_???
N4 C14 N28 150.2307 ?_??? ?_???
N4 C14 N12 78.8398 ?_??? ?_???
N4 C14 C8 76.9261 ?_??? ?_???
N4 C14 C6 50.073 ?_??? ?_???
N4 C14 C1 11.0899 ?_??? ?_???
N4 C14 O34 46.1821 ?_??? ?_???
N4 C14 C18 83.1533 ?_??? ?_???
N4 C14 C14 82.6732 ?_??? ?_???
N4 C14 C14 97.3268 ?_??? ?_???
N4 C14 C23 102.1545 ?_??? ?_???
N28 C14 N12 105.8932 ?_??? ?_???
N28 C14 C8 96.6905 ?_??? ?_???
N28 C14 C6 159.6963 ?_??? ?_???
N28 C14 C1 161.3012 ?_??? ?_???
N28 C14 O34 163.586 ?_??? ?_???
N28 C14 C18 95.5029 ?_??? ?_???
N28 C14 C14 106.6337 ?_??? ?_???
N28 C14 C14 73.3663 ?_??? ?_???
N28 C14 C23 74.0482 ?_??? ?_???
N12 C14 C8 21.638 ?_??? ?_???
N12 C14 C6 73.2686 ?_??? ?_???
N12 C14 C1 76.1337 ?_??? ?_???
N12 C14 O34 73.5245 ?_??? ?_???
N12 C14 C18 158.5746 ?_??? ?_???
N12 C14 C14 141.9413 ?_??? ?_???
N12 C14 C14 38.0587 ?_??? ?_???
N12 C14 C23 178.1322 ?_??? ?_???
C8 C14 C6 88.7363 ?_??? ?_???
C8 C14 C1 78.4702 ?_??? ?_???
C8 C14 O34 87.9161 ?_??? ?_???
C8 C14 C18 157.5666 ?_??? ?_???
C8 C14 C14 156.6758 ?_??? ?_???
C8 C14 C14 23.3243 ?_??? ?_???
C8 C14 C23 160.0403 ?_??? ?_???
C6 C14 C1 38.9982 ?_??? ?_???
C6 C14 O34 3.9004 ?_??? ?_???
C6 C14 C18 86.2966 ?_??? ?_???
C6 C14 C14 69.3413 ?_??? ?_???
C6 C14 C14 110.6587 ?_??? ?_???
C6 C14 C23 106.1128 ?_??? ?_???
C1 C14 O34 35.1121 ?_??? ?_???
C1 C14 C18 83.9748 ?_??? ?_???
C1 C14 C14 79.3623 ?_??? ?_???
C1 C14 C14 100.6377 ?_??? ?_???
C1 C14 C23 104.5384 ?_??? ?_???
O34 C14 C18 85.6484 ?_??? ?_???
O34 C14 C14 69.6667 ?_??? ?_???
O34 C14 C14 110.3333 ?_??? ?_???
O34 C14 C23 105.9831 ?_??? ?_???
C18 C14 C14 21.6031 ?_??? ?_???
C18 C14 C14 158.3969 ?_??? ?_???
C18 C14 C23 21.4697 ?_??? ?_???
C14 C14 C14 180 ?_??? ?_???
C14 C14 C23 37.1517 ?_??? ?_???
C14 C14 C23 142.8484 ?_??? ?_???
N11 C15 N10 129.1693 ?_??? ?_???
N11 C15 C20 115.136 ?_??? ?_???
N11 C15 C6 32.6057 ?_??? ?_???
N11 C15 C5 96.7569 ?_??? ?_???
N11 C15 O34 38.6686 ?_??? ?_???
N11 C15 C26 143.5671 ?_??? ?_???
N11 C15 C25 87.1614 ?_??? ?_???
N11 C15 C2 64.672 ?_??? ?_???
N11 C15 N12 22.2463 ?_??? ?_???
N11 C15 N9 106.8699 ?_??? ?_???
N11 C15 C20 89.0795 ?_??? ?_???
N11 C15 C6 70.5836 ?_??? ?_???
N11 C15 N11 79.9847 ?_??? ?_???
N11 C15 C15 100.6944 ?_??? ?_???
N11 C15 C15 79.3056 ?_??? ?_???
N11 C15 C2 83.4157 ?_??? ?_???
N11 C15 C30 132.9602 ?_??? ?_???
N11 C15 C29 97.9513 ?_??? ?_???
N10 C15 C20 115.6772 ?_??? ?_???
N10 C15 C6 96.6192 ?_??? ?_???
N10 C15 C5 32.413 ?_??? ?_???
N10 C15 O34 90.5217 ?_??? ?_???
N10 C15 C26 87.2601 ?_??? ?_???
N10 C15 C25 143.5594 ?_??? ?_???
N10 C15 C2 64.5231 ?_??? ?_???
N10 C15 N12 107.0525 ?_??? ?_???
N10 C15 N9 22.3052 ?_??? ?_???
N10 C15 C20 95.4195 ?_??? ?_???
N10 C15 C6 98.9158 ?_??? ?_???
N10 C15 N11 108.0535 ?_??? ?_???
N10 C15 C15 94.7277 ?_??? ?_???
N10 C15 C15 85.2723 ?_??? ?_???
N10 C15 C2 77.3682 ?_??? ?_???
N10 C15 C30 97.8455 ?_??? ?_???
N10 C15 C29 132.7817 ?_??? ?_???
C20 C15 C6 147.5015 ?_??? ?_???
C20 C15 C5 148.0572 ?_??? ?_???
C20 C15 O34 153.6404 ?_??? ?_???
C20 C15 C26 28.4355 ?_??? ?_???
C20 C15 C25 28.0126 ?_??? ?_???
C20 C15 C2 176.7765 ?_??? ?_???
C20 C15 N12 137.0599 ?_??? ?_???
C20 C15 N9 137.9824 ?_??? ?_???
C20 C15 C20 83.2941 ?_??? ?_???
C20 C15 C6 103.2519 ?_??? ?_???
C20 C15 N11 82.2093 ?_??? ?_???
C20 C15 C15 73.2739 ?_??? ?_???
C20 C15 C15 106.7261 ?_??? ?_???
C20 C15 C2 114.3192 ?_??? ?_???
C20 C15 C30 17.8318 ?_??? ?_???
C20 C15 C29 17.2581 ?_??? ?_???
C6 C15 C5 64.2209 ?_??? ?_???
C6 C15 O34 6.1392 ?_??? ?_???
C6 C15 C26 175.2966 ?_??? ?_???
C6 C15 C25 119.5025 ?_??? ?_???
C6 C15 C2 32.0965 ?_??? ?_???
C6 C15 N12 10.452 ?_??? ?_???
C6 C15 N9 74.3579 ?_??? ?_???
C6 C15 C20 90.4894 ?_??? ?_???
C6 C15 C6 73.5162 ?_??? ?_???
C6 C15 N11 91.548 ?_??? ?_???
C6 C15 C15 109.2363 ?_??? ?_???
C6 C15 C15 70.7637 ?_??? ?_???
C6 C15 C2 74.6452 ?_??? ?_???
C6 C15 C30 165.0555 ?_??? ?_???
C6 C15 C29 130.2434 ?_??? ?_???
C5 C15 O34 58.1139 ?_??? ?_???
C5 C15 C26 119.6679 ?_??? ?_???
C5 C15 C25 174.8625 ?_??? ?_???
C5 C15 C2 32.1288 ?_??? ?_???
C5 C15 N12 74.6647 ?_??? ?_???
C5 C15 N9 10.144 ?_??? ?_???
C5 C15 C20 96.0819 ?_??? ?_???
C5 C15 C6 88.4179 ?_??? ?_???
C5 C15 N11 106.2879 ?_??? ?_???
C5 C15 C15 103.7453 ?_??? ?_???
C5 C15 C15 76.2547 ?_??? ?_???
C5 C15 C2 69.16 ?_??? ?_???
C5 C15 C30 130.2323 ?_??? ?_???
C5 C15 C29 164.8837 ?_??? ?_???
O34 C15 C26 177.0453 ?_??? ?_???
O34 C15 C25 125.6387 ?_??? ?_???
O34 C15 C2 26.0043 ?_??? ?_???
O34 C15 N12 16.5846 ?_??? ?_???
O34 C15 N9 68.2458 ?_??? ?_???
O34 C15 C20 91.7843 ?_??? ?_???
O34 C15 C6 73.6843 ?_??? ?_???
O34 C15 N11 92.7782 ?_??? ?_???
O34 C15 C15 109.1926 ?_??? ?_???
O34 C15 C15 70.8074 ?_??? ?_???
O34 C15 C2 72.4486 ?_??? ?_???
O34 C15 C30 171.097 ?_??? ?_???
O34 C15 C29 136.3823 ?_??? ?_???
C26 C15 C25 56.435 ?_??? ?_???
C26 C15 C2 151.6784 ?_??? ?_???
C26 C15 N12 165.3232 ?_??? ?_???
C26 C15 N9 109.5624 ?_??? ?_???
C26 C15 C20 86.4858 ?_??? ?_???
C26 C15 C6 108.5849 ?_??? ?_???
C26 C15 N11 89.7664 ?_??? ?_???
C26 C15 C15 72.9631 ?_??? ?_???
C26 C15 C15 107.0369 ?_??? ?_???
C26 C15 C2 108.9143 ?_??? ?_???
C26 C15 C30 10.6419 ?_??? ?_???
C26 C15 C29 45.6549 ?_??? ?_???
C25 C15 C2 151.4093 ?_??? ?_???
C25 C15 N12 109.0544 ?_??? ?_???
C25 C15 N9 165.7514 ?_??? ?_???
C25 C15 C20 80.6158 ?_??? ?_???
C25 C15 C6 96.0381 ?_??? ?_???
C25 C15 N11 77.6133 ?_??? ?_???
C25 C15 C15 78.6816 ?_??? ?_???
C25 C15 C15 101.3184 ?_??? ?_???
C25 C15 C2 114.7459 ?_??? ?_???
C25 C15 C30 45.8055 ?_??? ?_???
C25 C15 C29 10.7911 ?_??? ?_???
C2 C15 N12 42.5365 ?_??? ?_???
C2 C15 N9 42.2701 ?_??? ?_???
C2 C15 C20 93.4825 ?_??? ?_???
C2 C15 C6 79.7862 ?_??? ?_???
C2 C15 N11 100.8347 ?_??? ?_???
C2 C15 C15 109.9496 ?_??? ?_???
C2 C15 C15 70.0504 ?_??? ?_???
C2 C15 C2 68.9043 ?_??? ?_???
C2 C15 C30 162.0359 ?_??? ?_???
C2 C15 C29 161.9236 ?_??? ?_???
N12 C15 N9 84.804 ?_??? ?_???
N12 C15 C20 88.8764 ?_??? ?_???
N12 C15 C6 73.0707 ?_??? ?_???
N12 C15 N11 88.8317 ?_??? ?_???
N12 C15 C15 108.1816 ?_??? ?_???
N12 C15 C15 71.8184 ?_??? ?_???
N12 C15 C2 78.1681 ?_??? ?_???
N12 C15 C30 154.7238 ?_??? ?_???
N12 C15 C29 119.8031 ?_??? ?_???
N9 C15 C20 96.8005 ?_??? ?_???
N9 C15 C6 91.1131 ?_??? ?_???
N9 C15 N11 106.7457 ?_??? ?_???
N9 C15 C15 100.5615 ?_??? ?_???
N9 C15 C15 79.4385 ?_??? ?_???
N9 C15 C2 70.4268 ?_??? ?_???
N9 C15 C30 120.1506 ?_??? ?_???
N9 C15 C29 155.037 ?_??? ?_???
C20 C15 C6 159.575 ?_??? ?_???
C20 C15 N11 156.0274 ?_??? ?_???
C20 C15 C15 156.5679 ?_??? ?_???
C20 C15 C15 23.4321 ?_??? ?_???
C20 C15 C2 162.3867 ?_??? ?_???
C20 C15 C30 84.4331 ?_??? ?_???
C20 C15 C29 80.7081 ?_??? ?_???
C6 C15 N11 21.0487 ?_??? ?_???
C6 C15 C15 35.7201 ?_??? ?_???
C6 C15 C15 144.2799 ?_??? ?_???
C6 C15 C2 21.6129 ?_??? ?_???
C6 C15 C30 107.7777 ?_??? ?_???
C6 C15 C29 99.745 ?_??? ?_???
N11 C15 C15 20.7096 ?_??? ?_???
N11 C15 C15 159.2904 ?_??? ?_???
N11 C15 C2 37.1468 ?_??? ?_???
N11 C15 C30 87.5361 ?_??? ?_???
N11 C15 C29 79.7825 ?_??? ?_???
C15 C15 C15 180 ?_??? ?_???
C15 C15 C2 41.0453 ?_??? ?_???
C15 C15 C30 73.2843 ?_??? ?_???
C15 C15 C29 76.8985 ?_??? ?_???
C15 C15 C2 138.9547 ?_??? ?_???
C15 C15 C30 106.7157 ?_??? ?_???
C15 C15 C29 103.1015 ?_??? ?_???
C2 C15 C30 112.2744 ?_??? ?_???
C2 C15 C29 116.0472 ?_??? ?_???
C30 C15 C29 35.0206 ?_??? ?_???
C21 C16 C13 118.8604 ?_??? ?_???
C21 C16 C17 87.7415 ?_??? ?_???
C21 C16 N27 27.5212 ?_??? ?_???
C21 C16 C7 149.1876 ?_??? ?_???
C21 C16 C22 57.0081 ?_??? ?_???
C21 C16 N9 177.3984 ?_??? ?_???
C21 C16 N3 136.4595 ?_??? ?_???
C21 C16 C16 100.0354 ?_??? ?_???
C21 C16 C16 79.9646 ?_??? ?_???
C21 C16 C21 78.7171 ?_??? ?_???
C21 C16 C23 69.3507 ?_??? ?_???
C13 C16 C17 31.126 ?_??? ?_???
C13 C16 N27 91.34 ?_??? ?_???
C13 C16 C7 30.4661 ?_??? ?_???
C13 C16 C22 61.8547 ?_??? ?_???
C13 C16 N9 58.9939 ?_??? ?_???
C13 C16 N3 18.0343 ?_??? ?_???
C13 C16 C16 97.7306 ?_??? ?_???
C13 C16 C16 82.2694 ?_??? ?_???
C13 C16 C21 108.1899 ?_??? ?_???
C13 C16 C23 166.5846 ?_??? ?_???
C17 C16 N27 60.227 ?_??? ?_???
C17 C16 C7 61.5698 ?_??? ?_???
C17 C16 C22 30.7337 ?_??? ?_???
C17 C16 N9 90.1194 ?_??? ?_???
C17 C16 N3 48.9795 ?_??? ?_???
C17 C16 C16 104.1632 ?_??? ?_???
C17 C16 C16 75.8368 ?_??? ?_???
C17 C16 C21 103.2461 ?_??? ?_???
C17 C16 C23 154.0685 ?_??? ?_???
N27 C16 C7 121.7002 ?_??? ?_???
N27 C16 C22 29.4949 ?_??? ?_???
N27 C16 N9 150.2777 ?_??? ?_???
N27 C16 N3 108.9985 ?_??? ?_???
N27 C16 C16 105.8872 ?_??? ?_???
N27 C16 C16 74.1128 ?_??? ?_???
N27 C16 C21 86.859 ?_??? ?_???
N27 C16 C23 96.3969 ?_??? ?_???
C7 C16 C22 92.2664 ?_??? ?_???
C7 C16 N9 28.5807 ?_??? ?_???
C7 C16 N3 12.7369 ?_??? ?_???
C7 C16 C16 90.7967 ?_??? ?_???
C7 C16 C16 89.2034 ?_??? ?_???
C7 C16 C21 109.3253 ?_??? ?_???
C7 C16 C23 141.0895 ?_??? ?_???
C22 C16 N9 120.8384 ?_??? ?_???
C22 C16 N3 79.6125 ?_??? ?_???
C22 C16 C16 107.2302 ?_??? ?_???
C22 C16 C16 72.7698 ?_??? ?_???
C22 C16 C21 95.3917 ?_??? ?_???
C22 C16 C23 125.0915 ?_??? ?_???
N9 C16 N3 41.2802 ?_??? ?_???
N9 C16 C16 81.9233 ?_??? ?_???
N9 C16 C16 98.0767 ?_??? ?_???
N9 C16 C21 103.2319 ?_??? ?_???
N9 C16 C23 113.0527 ?_??? ?_???
N3 C16 C16 95.8841 ?_??? ?_???
N3 C16 C16 84.1159 ?_??? ?_???
N3 C16 C21 111.6986 ?_??? ?_???
N3 C16 C23 153.6211 ?_??? ?_???
C16 C16 C16 180 ?_??? ?_???
C16 C16 C21 21.3183 ?_??? ?_???
C16 C16 C23 69.6303 ?_??? ?_???
C16 C16 C21 158.6817 ?_??? ?_???
C16 C16 C23 110.3697 ?_??? ?_???
C21 C16 C23 61.5201 ?_??? ?_???
C22 C17 C13 118.9096 ?_??? ?_???
C22 C17 C16 87.8156 ?_??? ?_???
C22 C17 N27 27.4791 ?_??? ?_???
C22 C17 C7 149.3785 ?_??? ?_???
C22 C17 C21 57.1051 ?_??? ?_???
C22 C17 N3 174.3579 ?_??? ?_???
C22 C17 C13 91.2869 ?_??? ?_???
C22 C17 N9 137.2453 ?_??? ?_???
C22 C17 C17 99.127 ?_??? ?_???
C22 C17 C17 80.873 ?_??? ?_???
C22 C17 C22 77.8437 ?_??? ?_???
C13 C17 C16 31.1038 ?_??? ?_???
C13 C17 N27 91.4305 ?_??? ?_???
C13 C17 C7 30.6239 ?_??? ?_???
C13 C17 C21 61.8109 ?_??? ?_???
C13 C17 N3 59.6224 ?_??? ?_???
C13 C17 C13 84.7289 ?_??? ?_???
C13 C17 N9 18.3545 ?_??? ?_???
C13 C17 C17 73.477 ?_??? ?_???
C13 C17 C17 106.523 ?_??? ?_???
C13 C17 C22 84.0383 ?_??? ?_???
C16 C17 N27 60.3397 ?_??? ?_???
C16 C17 C7 61.7055 ?_??? ?_???
C16 C17 C21 30.7107 ?_??? ?_???
C16 C17 N3 90.6407 ?_??? ?_???
C16 C17 C13 85.5583 ?_??? ?_???
C16 C17 N9 49.4573 ?_??? ?_???
C16 C17 C17 75.8368 ?_??? ?_???
C16 C17 C17 104.1632 ?_??? ?_???
C16 C17 C22 75.1507 ?_??? ?_???
N27 C17 C7 121.948 ?_??? ?_???
N27 C17 C21 29.6322 ?_??? ?_???
N27 C17 N3 150.447 ?_??? ?_???
N27 C17 C13 88.6893 ?_??? ?_???
N27 C17 N9 109.7694 ?_??? ?_???
N27 C17 C17 91.7954 ?_??? ?_???
N27 C17 C17 88.2046 ?_??? ?_???
N27 C17 C22 72.8343 ?_??? ?_???
C7 C17 C21 92.3837 ?_??? ?_???
C7 C17 N3 29.0233 ?_??? ?_???
C7 C17 C13 83.9096 ?_??? ?_???
C7 C17 N9 12.3013 ?_??? ?_???
C7 C17 C17 77.3673 ?_??? ?_???
C7 C17 C17 102.6327 ?_??? ?_???
C7 C17 C22 95.7294 ?_??? ?_???
C21 C17 N3 121.2089 ?_??? ?_???
C21 C17 C13 87.0294 ?_??? ?_???
C21 C17 N9 80.1605 ?_??? ?_???
C21 C17 C17 82.748 ?_??? ?_???
C21 C17 C17 97.252 ?_??? ?_???
C21 C17 C22 71.0558 ?_??? ?_???
N3 C17 C13 83.1811 ?_??? ?_???
N3 C17 N9 41.3246 ?_??? ?_???
N3 C17 C17 85.7427 ?_??? ?_???
N3 C17 C17 94.2573 ?_??? ?_???
N3 C17 C22 106.9988 ?_??? ?_???
C13 C17 N9 84.7287 ?_??? ?_???
C13 C17 C17 158.2059 ?_??? ?_???
C13 C17 C17 21.7941 ?_??? ?_???
C13 C17 C22 158.0637 ?_??? ?_???
N9 C17 C17 74.6076 ?_??? ?_???
N9 C17 C17 105.3924 ?_??? ?_???
N9 C17 C22 90.4089 ?_??? ?_???
C17 C17 C17 180 ?_??? ?_???
C17 C17 C22 21.2833 ?_??? ?_???
C17 C17 C22 158.7167 ?_??? ?_???
C14 C18 C23 119.14 ?_??? ?_???
C14 C18 C19 31.2473 ?_??? ?_???
C14 C18 N28 91.6435 ?_??? ?_???
C14 C18 C8 30.4151 ?_??? ?_???
C14 C18 C24 61.9814 ?_??? ?_???
C14 C18 N4 58.718 ?_??? ?_???
C14 C18 C23 86.0251 ?_??? ?_???
C14 C18 C14 82.741 ?_??? ?_???
C14 C18 N12 18.1432 ?_??? ?_???
C14 C18 C18 75.6558 ?_??? ?_???
C14 C18 C18 104.3442 ?_??? ?_???
C14 C18 C8 70.9619 ?_??? ?_???
C23 C18 C19 87.8955 ?_??? ?_???
C23 C18 N28 27.4975 ?_??? ?_???
C23 C18 C8 149.547 ?_??? ?_???
C23 C18 C24 57.1599 ?_??? ?_???
C23 C18 N4 176.2208 ?_??? ?_???
C23 C18 C23 84.4562 ?_??? ?_???
C23 C18 C14 84.2742 ?_??? ?_???
C23 C18 N12 136.8681 ?_??? ?_???
C23 C18 C18 106.1509 ?_??? ?_???
C23 C18 C18 73.8491 ?_??? ?_???
C23 C18 C8 107.217 ?_??? ?_???
C19 C18 N28 60.3981 ?_??? ?_???
C19 C18 C8 61.6623 ?_??? ?_???
C19 C18 C24 30.7356 ?_??? ?_???
C19 C18 N4 89.8886 ?_??? ?_???
C19 C18 C23 82.5826 ?_??? ?_???
C19 C18 C14 77.8017 ?_??? ?_???
C19 C18 N12 49.202 ?_??? ?_???
C19 C18 C18 83.6301 ?_??? ?_???
C19 C18 C18 96.3699 ?_??? ?_???
C19 C18 C8 78.1943 ?_??? ?_???
N28 C18 C8 122.0554 ?_??? ?_???
N28 C18 C24 29.6625 ?_??? ?_???
N28 C18 N4 150.1387 ?_??? ?_???
N28 C18 C23 81.7824 ?_??? ?_???
N28 C18 C14 79.3282 ?_??? ?_???
N28 C18 N12 109.4586 ?_??? ?_???
N28 C18 C18 101.0406 ?_??? ?_???
N28 C18 C18 78.9594 ?_??? ?_???
N28 C18 C8 99.3394 ?_??? ?_???
C8 C18 C24 92.395 ?_??? ?_???
C8 C18 N4 28.473 ?_??? ?_???
C8 C18 C23 90.3909 ?_??? ?_???
C8 C18 C14 89.6189 ?_??? ?_???
C8 C18 N12 12.8898 ?_??? ?_???
C8 C18 C18 71.7251 ?_??? ?_???
C8 C18 C18 108.2749 ?_??? ?_???
C8 C18 C8 69.3698 ?_??? ?_???
C24 C18 N4 120.5762 ?_??? ?_???
C24 C18 C23 80.9038 ?_??? ?_???
C24 C18 C14 76.7896 ?_??? ?_???
C24 C18 N12 79.8557 ?_??? ?_???
C24 C18 C18 92.7995 ?_??? ?_???
C24 C18 C18 87.2005 ?_??? ?_???
C24 C18 C8 88.8255 ?_??? ?_???
N4 C18 C23 98.296 ?_??? ?_???
N4 C18 C14 92.2666 ?_??? ?_???
N4 C18 N12 41.3192 ?_??? ?_???
N4 C18 C18 76.6237 ?_??? ?_???
N4 C18 C18 103.3763 ?_??? ?_???
N4 C18 C8 69.3058 ?_??? ?_???
C23 C18 C14 157.6738 ?_??? ?_???
C23 C18 N12 85.4989 ?_??? ?_???
C23 C18 C18 21.6947 ?_??? ?_???
C23 C18 C18 158.3053 ?_??? ?_???
C23 C18 C8 156.9678 ?_??? ?_???
C14 C18 N12 89.6525 ?_??? ?_???
C14 C18 C18 158.3969 ?_??? ?_???
C14 C18 C18 21.6031 ?_??? ?_???
C14 C18 C8 22.9638 ?_??? ?_???
N12 C18 C18 69.7099 ?_??? ?_???
N12 C18 C18 110.2901 ?_??? ?_???
N12 C18 C8 72.3651 ?_??? ?_???
C18 C18 C18 180 ?_??? ?_???
C18 C18 C8 141.0949 ?_??? ?_???
C18 C18 C8 38.9051 ?_??? ?_???
C24 C19 C14 118.7642 ?_??? ?_???
C24 C19 C18 87.6874 ?_??? ?_???
C24 C19 N28 27.4796 ?_??? ?_???
C24 C19 C8 149.3644 ?_??? ?_???
C24 C19 C23 56.9068 ?_??? ?_???
C24 C19 N12 174.7256 ?_??? ?_???
C24 C19 O37 113.1736 ?_??? ?_???
C24 C19 C24 85.0124 ?_??? ?_???
C24 C19 N4 137.3985 ?_??? ?_???
C24 C19 C19 106.6427 ?_??? ?_???
C24 C19 C19 73.3573 ?_??? ?_???
C24 C19 N12 116.7614 ?_??? ?_???
C24 C19 N28 73.707 ?_??? ?_???
C14 C19 C18 31.0798 ?_??? ?_???
C14 C19 N28 91.2858 ?_??? ?_???
C14 C19 C8 30.6085 ?_??? ?_???
C14 C19 C23 61.859 ?_??? ?_???
C14 C19 N12 59.3355 ?_??? ?_???
C14 C19 O37 127.3472 ?_??? ?_???
C14 C19 C24 97.2228 ?_??? ?_???
C14 C19 N4 18.8771 ?_??? ?_???
C14 C19 C19 86.7246 ?_??? ?_???
C14 C19 C19 93.2754 ?_??? ?_???
C14 C19 N12 71.3598 ?_??? ?_???
C14 C19 N28 87.5844 ?_??? ?_???
C18 C19 N28 60.2079 ?_??? ?_???
C18 C19 C8 61.6882 ?_??? ?_???
C18 C19 C23 30.7806 ?_??? ?_???
C18 C19 N12 90.326 ?_??? ?_???
C18 C19 O37 157.2275 ?_??? ?_???
C18 C19 C24 95.7296 ?_??? ?_???
C18 C19 N4 49.8024 ?_??? ?_???
C18 C19 C19 96.3699 ?_??? ?_???
C18 C19 C19 83.6301 ?_??? ?_???
C18 C19 N12 83.9115 ?_??? ?_???
C18 C19 N28 78.1163 ?_??? ?_???
N28 C19 C8 121.8911 ?_??? ?_???
N28 C19 C23 29.4272 ?_??? ?_???
N28 C19 N12 150.1784 ?_??? ?_???
N28 C19 O37 140.1247 ?_??? ?_???
N28 C19 C24 88.3733 ?_??? ?_???
N28 C19 N4 109.9506 ?_??? ?_???
N28 C19 C19 107.5157 ?_??? ?_???
N28 C19 C19 72.4843 ?_??? ?_???
N28 C19 N12 109.9496 ?_??? ?_???
N28 C19 N28 70.2571 ?_??? ?_???
C8 C19 C23 92.466 ?_??? ?_???
C8 C19 N12 28.8966 ?_??? ?_???
C8 C19 O37 97.2027 ?_??? ?_???
C8 C19 C24 96.5683 ?_??? ?_???
C8 C19 N4 12.3127 ?_??? ?_???
C8 C19 C19 77.9738 ?_??? ?_???
C8 C19 C19 102.0262 ?_??? ?_???
C8 C19 N12 63.9552 ?_??? ?_???
C8 C19 N28 97.4551 ?_??? ?_???
C23 C19 N12 120.983 ?_??? ?_???
C23 C19 O37 167.067 ?_??? ?_???
C23 C19 C24 92.2539 ?_??? ?_???
C23 C19 N4 80.5506 ?_??? ?_???
C23 C19 C19 103.8779 ?_??? ?_???
C23 C19 C19 76.1221 ?_??? ?_???
C23 C19 N12 98.1378 ?_??? ?_???
C23 C19 N28 71.5661 ?_??? ?_???
N12 C19 O37 69.652 ?_??? ?_???
N12 C19 C24 90.328 ?_??? ?_???
N12 C19 N4 41.1639 ?_??? ?_???
N12 C19 C19 68.7189 ?_??? ?_???
N12 C19 C19 111.2811 ?_??? ?_???
N12 C19 N12 67.8316 ?_??? ?_???
N12 C19 N28 101.1024 ?_??? ?_???
O37 C19 C24 95.1386 ?_??? ?_???
O37 C19 N4 108.4821 ?_??? ?_???
O37 C19 C19 86.5907 ?_??? ?_???
O37 C19 C19 93.4093 ?_??? ?_???
O37 C19 N12 78.6074 ?_??? ?_???
O37 C19 N28 115.3734 ?_??? ?_???
C24 C19 N4 100.0254 ?_??? ?_???
C24 C19 C19 21.6303 ?_??? ?_???
C24 C19 C19 158.3697 ?_??? ?_???
C24 C19 N12 158.1388 ?_??? ?_???
C24 C19 N28 20.6909 ?_??? ?_???
N4 C19 C19 83.9766 ?_??? ?_???
N4 C19 C19 96.0234 ?_??? ?_???
N4 C19 N12 63.171 ?_??? ?_???
N4 C19 N28 96.4911 ?_??? ?_???
C19 C19 C19 180 ?_??? ?_???
C19 C19 N12 136.5505 ?_??? ?_???
C19 C19 N28 37.2586 ?_??? ?_???
C19 C19 N12 43.4495 ?_??? ?_???
C19 C19 N28 142.7414 ?_??? ?_???
N12 C19 N28 158.9287 ?_??? ?_???
C26 C20 C25 117.5867 ?_??? ?_???
C26 C20 C15 120.6752 ?_??? ?_???
C26 C20 C30 30.4911 ?_??? ?_???
C26 C20 N11 151.123 ?_??? ?_???
C26 C20 C29 87.1593 ?_??? ?_???
C26 C20 N10 90.4862 ?_??? ?_???
C26 C20 N31 58.8205 ?_??? ?_???
C26 C20 C15 89.1299 ?_??? ?_???
C26 C20 C6 140.2825 ?_??? ?_???
C26 C20 C5 101.347 ?_??? ?_???
C26 C20 C26 81.1192 ?_??? ?_???
C26 C20 O34 136.6628 ?_??? ?_???
C26 C20 C20 77.3547 ?_??? ?_???
C26 C20 C20 102.6453 ?_??? ?_???
C25 C20 C15 121.6978 ?_??? ?_???
C25 C20 C30 87.0956 ?_??? ?_???
C25 C20 N11 91.283 ?_??? ?_???
C25 C20 C29 30.4274 ?_??? ?_???
C25 C20 N10 151.7396 ?_??? ?_???
C25 C20 N31 58.7664 ?_??? ?_???
C25 C20 C15 99.7866 ?_??? ?_???
C25 C20 C6 102.0174 ?_??? ?_???
C25 C20 C5 140.9002 ?_??? ?_???
C25 C20 C26 102.7798 ?_??? ?_???
C25 C20 O34 105.6574 ?_??? ?_???
C25 C20 C20 87.3361 ?_??? ?_???
C25 C20 C20 92.6639 ?_??? ?_???
C15 C20 C30 151.1267 ?_??? ?_???
C15 C20 N11 30.4533 ?_??? ?_???
C15 C20 C29 152.0865 ?_??? ?_???
C15 C20 N10 30.2075 ?_??? ?_???
C15 C20 N31 178.116 ?_??? ?_???
C15 C20 C15 83.2941 ?_??? ?_???
C15 C20 C6 19.6942 ?_??? ?_???
C15 C20 C5 19.3746 ?_??? ?_???
C15 C20 C26 84.2857 ?_??? ?_???
C15 C20 O34 16.0508 ?_??? ?_???
C15 C20 C20 106.7261 ?_??? ?_???
C15 C20 C20 73.2739 ?_??? ?_???
C30 C20 N11 178.2501 ?_??? ?_???
C30 C20 C29 56.6682 ?_??? ?_???
C30 C20 N10 120.9193 ?_??? ?_???
C30 C20 N31 28.3295 ?_??? ?_???
C30 C20 C15 94.5848 ?_??? ?_???
C30 C20 C6 170.3907 ?_??? ?_???
C30 C20 C5 131.7591 ?_??? ?_???
C30 C20 C26 87.3029 ?_??? ?_???
C30 C20 O34 166.9284 ?_??? ?_???
C30 C20 C20 74.1246 ?_??? ?_???
C30 C20 C20 105.8754 ?_??? ?_???
N11 C20 C29 121.7087 ?_??? ?_???
N11 C20 N10 60.6559 ?_??? ?_???
N11 C20 N31 150.0454 ?_??? ?_???
N11 C20 C15 86.3363 ?_??? ?_???
N11 C20 C6 10.9992 ?_??? ?_???
N11 C20 C5 49.8051 ?_??? ?_???
N11 C20 C26 92.4174 ?_??? ?_???
N11 C20 O34 14.5453 ?_??? ?_???
N11 C20 C20 106.4719 ?_??? ?_???
N11 C20 C20 73.5281 ?_??? ?_???
C29 C20 N10 175.9211 ?_??? ?_???
C29 C20 N31 28.339 ?_??? ?_???
C29 C20 C15 100.4864 ?_??? ?_???
C29 C20 C6 132.3924 ?_??? ?_???
C29 C20 C5 170.7507 ?_??? ?_???
C29 C20 C26 99.3184 ?_??? ?_???
C29 C20 O34 136.0357 ?_??? ?_???
C29 C20 C20 79.7284 ?_??? ?_???
C29 C20 C20 100.2716 ?_??? ?_???
N10 C20 N31 149.1545 ?_??? ?_???
N10 C20 C15 82.7964 ?_??? ?_???
N10 C20 C6 49.8097 ?_??? ?_???
N10 C20 C5 10.8658 ?_??? ?_???
N10 C20 C26 77.0117 ?_??? ?_???
N10 C20 O34 46.181 ?_??? ?_???
N10 C20 C20 103.0095 ?_??? ?_???
N10 C20 C20 76.9905 ?_??? ?_???
N31 C20 C15 98.4632 ?_??? ?_???
N31 C20 C6 160.5932 ?_??? ?_???
N31 C20 C5 159.8957 ?_??? ?_???
N31 C20 C26 93.8317 ?_??? ?_???
N31 C20 O34 164.2192 ?_??? ?_???
N31 C20 C20 75.0328 ?_??? ?_???
N31 C20 C20 104.9672 ?_??? ?_???
C15 C20 C6 86.9318 ?_??? ?_???
C15 C20 C5 83.4275 ?_??? ?_???
C15 C20 C26 157.422 ?_??? ?_???
C15 C20 O34 86.1896 ?_??? ?_???
C15 C20 C20 23.4321 ?_??? ?_???
C15 C20 C20 156.5679 ?_??? ?_???
C6 C20 C5 38.9446 ?_??? ?_???
C6 C20 C26 87.6961 ?_??? ?_???
C6 C20 O34 3.6435 ?_??? ?_???
C6 C20 C20 108.9877 ?_??? ?_???
C6 C20 C20 71.0123 ?_??? ?_???
C5 C20 C26 78.6544 ?_??? ?_???
C5 C20 O34 35.3174 ?_??? ?_???
C5 C20 C20 105.5068 ?_??? ?_???
C5 C20 C20 74.4932 ?_??? ?_???
C26 C20 O34 87.0632 ?_??? ?_???
C26 C20 C20 158.4739 ?_??? ?_???
C26 C20 C20 21.5261 ?_??? ?_???
O34 C20 C20 108.7059 ?_??? ?_???
O34 C20 C20 71.2941 ?_??? ?_???
C20 C20 C20 180 ?_??? ?_???
N27 C21 C16 123.9664 ?_??? ?_???
N27 C21 C22 31.6669 ?_??? ?_???
N27 C21 C13 93.3112 ?_??? ?_???
N27 C21 C17 62.429 ?_??? ?_???
N27 C21 O36 37.2697 ?_??? ?_???
N27 C21 O35 37.2741 ?_??? ?_???
N27 C21 C23 145.2205 ?_??? ?_???
N27 C21 N27 87.1363 ?_??? ?_???
N27 C21 C21 108.1387 ?_??? ?_???
N27 C21 C21 71.8613 ?_??? ?_???
N27 C21 C16 84.0436 ?_??? ?_???
N27 C21 C7 104.0416 ?_??? ?_???
C16 C21 C22 92.3156 ?_??? ?_???
C16 C21 C13 30.6562 ?_??? ?_???
C16 C21 C17 61.5478 ?_??? ?_???
C16 C21 O36 161.22 ?_??? ?_???
C16 C21 O35 161.2256 ?_??? ?_???
C16 C21 C23 89.1936 ?_??? ?_???
C16 C21 N27 91.5801 ?_??? ?_???
C16 C21 C21 79.9646 ?_??? ?_???
C16 C21 C21 100.0354 ?_??? ?_???
C16 C21 C16 78.7171 ?_??? ?_???
C16 C21 C7 19.9604 ?_??? ?_???
C22 C21 C13 61.6611 ?_??? ?_???
C22 C21 C17 30.768 ?_??? ?_???
C22 C21 O36 68.9073 ?_??? ?_???
C22 C21 O35 68.9125 ?_??? ?_???
C22 C21 C23 167.6333 ?_??? ?_???
C22 C21 N27 86.472 ?_??? ?_???
C22 C21 C21 104.2927 ?_??? ?_???
C22 C21 C21 75.7073 ?_??? ?_???
C22 C21 C16 76.6471 ?_??? ?_???
C22 C21 C7 72.4275 ?_??? ?_???
C13 C21 C17 30.8953 ?_??? ?_???
C13 C21 O36 130.5684 ?_??? ?_???
C13 C21 O35 130.5735 ?_??? ?_???
C13 C21 C23 119.1521 ?_??? ?_???
C13 C21 N27 89.886 ?_??? ?_???
C13 C21 C21 88.7038 ?_??? ?_???
C13 C21 C21 91.2962 ?_??? ?_???
C13 C21 C16 72.8382 ?_??? ?_???
C13 C21 C7 10.8417 ?_??? ?_???
C17 C21 O36 99.6741 ?_??? ?_???
C17 C21 O35 99.6793 ?_??? ?_???
C17 C21 C23 148.4202 ?_??? ?_???
C17 C21 N27 87.599 ?_??? ?_???
C17 C21 C21 97.252 ?_??? ?_???
C17 C21 C21 82.748 ?_??? ?_???
C17 C21 C16 72.4455 ?_??? ?_???
C17 C21 C7 41.6834 ?_??? ?_???
O36 C21 O35 0.0258 ?_??? ?_???
O36 C21 C23 109.0662 ?_??? ?_???
O36 C21 N27 87.0764 ?_??? ?_???
O36 C21 C21 103.7121 ?_??? ?_???
O36 C21 C21 76.2879 ?_??? ?_???
O36 C21 C16 96.5153 ?_??? ?_???
O36 C21 C7 141.3109 ?_??? ?_???
O35 C21 C23 109.0669 ?_??? ?_???
O35 C21 N27 87.1019 ?_??? ?_???
O35 C21 C21 103.7361 ?_??? ?_???
O35 C21 C21 76.2639 ?_??? ?_???
O35 C21 C16 96.4926 ?_??? ?_???
O35 C21 C7 141.3151 ?_??? ?_???
C23 C21 N27 81.2157 ?_??? ?_???
C23 C21 C21 63.8927 ?_??? ?_???
C23 C21 C21 116.1073 ?_??? ?_???
C23 C21 C16 115.6617 ?_??? ?_???
C23 C21 C7 108.9785 ?_??? ?_???
N27 C21 C21 21.0023 ?_??? ?_???
N27 C21 C21 158.9977 ?_??? ?_???
N27 C21 C16 160.0396 ?_??? ?_???
N27 C21 C7 91.9444 ?_??? ?_???
C21 C21 C21 180 ?_??? ?_???
C21 C21 C16 158.6817 ?_??? ?_???
C21 C21 C7 86.8596 ?_??? ?_???
C21 C21 C16 21.3183 ?_??? ?_???
C21 C21 C7 93.1404 ?_??? ?_???
C16 C21 C7 72.9947 ?_??? ?_???
N27 C22 C17 123.8992 ?_??? ?_???
N27 C22 C21 31.7847 ?_??? ?_???
N27 C22 C13 93.2838 ?_??? ?_???
N27 C22 C16 62.4534 ?_??? ?_???
N27 C22 O36 38.6466 ?_??? ?_???
N27 C22 O35 38.6634 ?_??? ?_???
N27 C22 C30 141.5258 ?_??? ?_???
N27 C22 C22 83.7818 ?_??? ?_???
N27 C22 C22 96.2182 ?_??? ?_???
N27 C22 C30 130.0211 ?_??? ?_???
N27 C22 C7 104.1352 ?_??? ?_???
N27 C22 C17 108.1971 ?_??? ?_???
C17 C22 C21 92.1269 ?_??? ?_???
C17 C22 C13 30.6154 ?_??? ?_???
C17 C22 C16 61.4507 ?_??? ?_???
C17 C22 O36 162.5212 ?_??? ?_???
C17 C22 O35 162.5396 ?_??? ?_???
C17 C22 C30 92.0003 ?_??? ?_???
C17 C22 C22 80.873 ?_??? ?_???
C17 C22 C22 99.127 ?_??? ?_???
C17 C22 C30 82.8412 ?_??? ?_???
C17 C22 C7 19.8149 ?_??? ?_???
C17 C22 C17 77.8437 ?_??? ?_???
C21 C22 C13 61.5159 ?_??? ?_???
C21 C22 C16 30.6764 ?_??? ?_???
C21 C22 O36 70.4024 ?_??? ?_???
C21 C22 O35 70.42 ?_??? ?_???
C21 C22 C30 165.6448 ?_??? ?_???
C21 C22 C22 75.7073 ?_??? ?_???
C21 C22 C22 104.2927 ?_??? ?_???
C21 C22 C30 133.1012 ?_??? ?_???
C21 C22 C7 72.4036 ?_??? ?_???
C21 C22 C17 104.956 ?_??? ?_???
C13 C22 C16 30.8404 ?_??? ?_???
C13 C22 O36 131.9183 ?_??? ?_???
C13 C22 O35 131.936 ?_??? ?_???
C13 C22 C30 121.4911 ?_??? ?_???
C13 C22 C22 75.0868 ?_??? ?_???
C13 C22 C22 104.9132 ?_??? ?_???
C13 C22 C30 104.1579 ?_??? ?_???
C13 C22 C7 10.962 ?_??? ?_???
C13 C22 C17 86.4697 ?_??? ?_???
C16 C22 O36 101.0783 ?_??? ?_???
C16 C22 O35 101.096 ?_??? ?_???
C16 C22 C30 150.3361 ?_??? ?_???
C16 C22 C22 72.7698 ?_??? ?_???
C16 C22 C22 107.2302 ?_??? ?_???
C16 C22 C30 122.5708 ?_??? ?_???
C16 C22 C7 41.7461 ?_??? ?_???
C16 C22 C17 96.7528 ?_??? ?_???
O36 C22 O35 0.031 ?_??? ?_???
O36 C22 C30 105.0858 ?_??? ?_???
O36 C22 C22 93.8322 ?_??? ?_???
O36 C22 C22 86.1678 ?_??? ?_???
O36 C22 C30 108.4387 ?_??? ?_???
O36 C22 C7 142.7811 ?_??? ?_???
O36 C22 C17 106.5281 ?_??? ?_???
O35 C22 C30 105.0624 ?_??? ?_???
O35 C22 C22 93.8617 ?_??? ?_???
O35 C22 C22 86.1383 ?_??? ?_???
O35 C22 C30 108.4469 ?_??? ?_???
O35 C22 C7 142.7977 ?_??? ?_???
O35 C22 C17 106.4998 ?_??? ?_???
C30 C22 C22 118.5426 ?_??? ?_???
C30 C22 C22 61.4574 ?_??? ?_???
C30 C22 C30 61.1147 ?_??? ?_???
C30 C22 C7 110.6582 ?_??? ?_???
C30 C22 C17 62.5964 ?_??? ?_???
C22 C22 C22 180 ?_??? ?_???
C22 C22 C30 57.428 ?_??? ?_???
C22 C22 C7 78.2329 ?_??? ?_???
C22 C22 C17 158.7167 ?_??? ?_???
C22 C22 C30 122.572 ?_??? ?_???
C22 C22 C7 101.7671 ?_??? ?_???
C22 C22 C17 21.2833 ?_??? ?_???
C30 C22 C7 97.7685 ?_??? ?_???
C30 C22 C17 119.1582 ?_??? ?_???
C7 C22 C17 81.7235 ?_??? ?_???
N28 C23 C18 123.7528 ?_??? ?_???
N28 C23 C24 31.7833 ?_??? ?_???
N28 C23 C14 93.335 ?_??? ?_???
N28 C23 C19 62.429 ?_??? ?_???
N28 C23 C21 98.1851 ?_??? ?_???
N28 C23 C18 99.0185 ?_??? ?_???
N28 C23 C23 93.1574 ?_??? ?_???
N28 C23 C23 86.8426 ?_??? ?_???
N28 C23 C8 104.0585 ?_??? ?_???
N28 C23 C14 88.988 ?_??? ?_???
N28 C23 C16 119.2569 ?_??? ?_???
C18 C23 C24 91.9696 ?_??? ?_???
C18 C23 C14 30.4188 ?_??? ?_???
C18 C23 C19 61.3238 ?_??? ?_???
C18 C23 C21 121.3323 ?_??? ?_???
C18 C23 C18 84.4562 ?_??? ?_???
C18 C23 C23 73.8491 ?_??? ?_???
C18 C23 C23 106.1509 ?_??? ?_???
C18 C23 C8 19.7004 ?_??? ?_???
C18 C23 C14 74.256 ?_??? ?_???
C18 C23 C16 106.9965 ?_??? ?_???
C24 C23 C14 61.5517 ?_??? ?_???
C24 C23 C19 30.6457 ?_??? ?_???
C24 C23 C21 119.9526 ?_??? ?_???
C24 C23 C18 97.415 ?_??? ?_???
C24 C23 C23 83.5821 ?_??? ?_???
C24 C23 C23 96.4179 ?_??? ?_???
C24 C23 C8 72.2757 ?_??? ?_???
C24 C23 C14 78.9673 ?_??? ?_???
C24 C23 C16 140.499 ?_??? ?_???
C14 C23 C19 30.9065 ?_??? ?_???
C14 C23 C21 135.0585 ?_??? ?_???
C14 C23 C18 89.0915 ?_??? ?_???
C14 C23 C23 72.2435 ?_??? ?_???
C14 C23 C23 107.7565 ?_??? ?_???
C14 C23 C8 10.7268 ?_??? ?_???
C14 C23 C14 70.6049 ?_??? ?_???
C14 C23 C16 130.2387 ?_??? ?_???
C19 C23 C21 134.7185 ?_??? ?_???
C19 C23 C18 93.6618 ?_??? ?_???
C19 C23 C23 76.1221 ?_??? ?_???
C19 C23 C23 103.8779 ?_??? ?_???
C19 C23 C8 41.6318 ?_??? ?_???
C19 C23 C14 72.1495 ?_??? ?_???
C19 C23 C16 145.7456 ?_??? ?_???
C21 C23 C18 131.0042 ?_??? ?_???
C21 C23 C23 63.8927 ?_??? ?_???
C21 C23 C23 116.1073 ?_??? ?_???
C21 C23 C8 131.157 ?_??? ?_???
C21 C23 C14 152.215 ?_??? ?_???
C21 C23 C16 21.4557 ?_??? ?_???
C18 C23 C23 158.3053 ?_??? ?_???
C18 C23 C23 21.6947 ?_??? ?_???
C18 C23 C8 87.7018 ?_??? ?_???
C18 C23 C14 21.5132 ?_??? ?_???
C18 C23 C16 118.241 ?_??? ?_???
C23 C23 C23 180 ?_??? ?_???
C23 C23 C8 71.8828 ?_??? ?_???
C23 C23 C14 142.8484 ?_??? ?_???
C23 C23 C16 69.6302 ?_??? ?_???
C23 C23 C8 108.1172 ?_??? ?_???
C23 C23 C14 37.1517 ?_??? ?_???
C23 C23 C16 110.3698 ?_??? ?_???
C8 C23 C14 71.635 ?_??? ?_???
C8 C23 C16 122.2803 ?_??? ?_???
C14 C23 C16 138.9715 ?_??? ?_???
N28 C24 C19 124.0581 ?_??? ?_???
N28 C24 C23 31.6108 ?_??? ?_???
N28 C24 C14 93.3076 ?_??? ?_???
N28 C24 C18 62.4812 ?_??? ?_???
N28 C24 C19 87.7749 ?_??? ?_???
N28 C24 N28 83.3123 ?_??? ?_???
N28 C24 C24 104.1559 ?_??? ?_???
N28 C24 C24 75.8441 ?_??? ?_???
N28 C24 C8 104.22 ?_??? ?_???
C19 C24 C23 92.4475 ?_??? ?_???
C19 C24 C14 30.7517 ?_??? ?_???
C19 C24 C18 61.577 ?_??? ?_???
C19 C24 C19 85.0124 ?_??? ?_???
C19 C24 N28 84.9601 ?_??? ?_???
C19 C24 C24 73.3573 ?_??? ?_???
C19 C24 C24 106.6427 ?_??? ?_???
C19 C24 C8 19.8447 ?_??? ?_???
C23 C24 C14 61.6968 ?_??? ?_???
C23 C24 C18 30.8705 ?_??? ?_???
C23 C24 C19 84.2726 ?_??? ?_???
C23 C24 N28 78.5788 ?_??? ?_???
C23 C24 C24 96.4179 ?_??? ?_???
C23 C24 C24 83.5821 ?_??? ?_???
C23 C24 C8 72.6098 ?_??? ?_???
C14 C24 C18 30.8268 ?_??? ?_???
C14 C24 C19 82.8973 ?_??? ?_???
C14 C24 N28 79.4709 ?_??? ?_???
C14 C24 C24 78.5174 ?_??? ?_???
C14 C24 C24 101.4826 ?_??? ?_???
C14 C24 C8 10.9157 ?_??? ?_???
C18 C24 C19 82.3951 ?_??? ?_???
C18 C24 N28 77.3157 ?_??? ?_???
C18 C24 C24 87.2005 ?_??? ?_???
C18 C24 C24 92.7995 ?_??? ?_???
C18 C24 C8 41.741 ?_??? ?_???
C19 C24 N28 159.7057 ?_??? ?_???
C19 C24 C24 158.3697 ?_??? ?_???
C19 C24 C24 21.6303 ?_??? ?_???
C19 C24 C8 83.7915 ?_??? ?_???
N28 C24 C24 20.8437 ?_??? ?_???
N28 C24 C24 159.1563 ?_??? ?_???
N28 C24 C8 80.8035 ?_??? ?_???
C24 C24 C24 180 ?_??? ?_???
C24 C24 C8 75.8753 ?_??? ?_???
C24 C24 C8 104.1247 ?_??? ?_???
C29 C25 C20 119.1028 ?_??? ?_???
C29 C25 C26 87.9649 ?_??? ?_???
C29 C25 N31 27.5302 ?_??? ?_???
C29 C25 C15 149.356 ?_??? ?_???
C29 C25 C30 57.1338 ?_??? ?_???
C29 C25 N11 177.9181 ?_??? ?_???
C29 C25 C29 83.4241 ?_??? ?_???
C29 C25 N10 136.8957 ?_??? ?_???
C29 C25 C25 74.8645 ?_??? ?_???
C29 C25 C25 105.1355 ?_??? ?_???
C20 C25 C26 31.1379 ?_??? ?_???
C20 C25 N31 91.5727 ?_??? ?_???
C20 C25 C15 30.2896 ?_??? ?_???
C20 C25 C30 61.969 ?_??? ?_???
C20 C25 N11 58.8754 ?_??? ?_???
C20 C25 C29 97.9647 ?_??? ?_???
C20 C25 N10 17.9645 ?_??? ?_???
C20 C25 C25 92.6639 ?_??? ?_???
C20 C25 C25 87.3361 ?_??? ?_???
C26 C25 N31 60.4348 ?_??? ?_???
C26 C25 C15 61.4139 ?_??? ?_???
C26 C25 C30 30.8311 ?_??? ?_???
C26 C25 N11 90.0116 ?_??? ?_???
C26 C25 C29 95.153 ?_??? ?_???
C26 C25 N10 49.0081 ?_??? ?_???
C26 C25 C25 84.2321 ?_??? ?_???
C26 C25 C25 95.7679 ?_??? ?_???
N31 C25 C15 121.8385 ?_??? ?_???
N31 C25 C30 29.6039 ?_??? ?_???
N31 C25 N11 150.4439 ?_??? ?_???
N31 C25 C29 86.7444 ?_??? ?_???
N31 C25 N10 109.3973 ?_??? ?_???
N31 C25 C25 74.0361 ?_??? ?_???
N31 C25 C25 105.964 ?_??? ?_???
C15 C25 C30 92.2384 ?_??? ?_???
C15 C25 N11 28.6065 ?_??? ?_???
C15 C25 C29 97.3386 ?_??? ?_???
C15 C25 N10 12.4746 ?_??? ?_???
C15 C25 C25 101.3184 ?_??? ?_???
C15 C25 C25 78.6816 ?_??? ?_???
C30 C25 N11 120.8411 ?_??? ?_???
C30 C25 C29 90.9294 ?_??? ?_???
C30 C25 N10 79.8105 ?_??? ?_???
C30 C25 C25 77.4175 ?_??? ?_???
C30 C25 C25 102.5825 ?_??? ?_???
N11 C25 C29 96.2754 ?_??? ?_???
N11 C25 N10 41.0585 ?_??? ?_???
N11 C25 C25 105.4217 ?_??? ?_???
N11 C25 C25 74.5783 ?_??? ?_???
C29 C25 N10 96.3633 ?_??? ?_???
C29 C25 C25 158.2886 ?_??? ?_???
C29 C25 C25 21.7114 ?_??? ?_???
N10 C25 C25 99.4498 ?_??? ?_???
N10 C25 C25 80.5502 ?_??? ?_???
C25 C25 C25 180 ?_??? ?_???
C20 C26 C30 119.0311 ?_??? ?_???
C20 C26 C25 31.2753 ?_??? ?_???
C20 C26 N31 91.6486 ?_??? ?_???
C20 C26 C15 30.8894 ?_??? ?_???
C20 C26 C29 62.1143 ?_??? ?_???
C20 C26 N10 59.642 ?_??? ?_???
C20 C26 Na33 143.4827 ?_??? ?_???
C20 C26 C30 87.7296 ?_??? ?_???
C20 C26 N11 18.3658 ?_??? ?_???
C20 C26 C20 81.1192 ?_??? ?_???
C20 C26 C26 102.6453 ?_??? ?_???
C20 C26 C26 77.3547 ?_??? ?_???
C30 C26 C25 87.7558 ?_??? ?_???
C30 C26 N31 27.3827 ?_??? ?_???
C30 C26 C15 149.8813 ?_??? ?_???
C30 C26 C29 56.9168 ?_??? ?_???
C30 C26 N10 176.7999 ?_??? ?_???
C30 C26 Na33 97.439 ?_??? ?_???
C30 C26 C30 82.9898 ?_??? ?_???
C30 C26 N11 137.3903 ?_??? ?_???
C30 C26 C20 85.8004 ?_??? ?_???
C30 C26 C26 75.3718 ?_??? ?_???
C30 C26 C26 104.6282 ?_??? ?_???
C25 C26 N31 60.3734 ?_??? ?_???
C25 C26 C15 62.1511 ?_??? ?_???
C25 C26 C29 30.839 ?_??? ?_???
C25 C26 N10 90.8726 ?_??? ?_???
C25 C26 Na33 174.4572 ?_??? ?_???
C25 C26 C30 83.2226 ?_??? ?_???
C25 C26 N11 49.6375 ?_??? ?_???
C25 C26 C20 77.3122 ?_??? ?_???
C25 C26 C26 95.7679 ?_??? ?_???
C25 C26 C26 84.2321 ?_??? ?_???
N31 C26 C15 122.5142 ?_??? ?_???
N31 C26 C29 29.5345 ?_??? ?_???
N31 C26 N10 151.1277 ?_??? ?_???
N31 C26 Na33 124.8084 ?_??? ?_???
N31 C26 C30 80.8949 ?_??? ?_???
N31 C26 N11 110.0099 ?_??? ?_???
N31 C26 C20 80.3856 ?_??? ?_???
N31 C26 C26 79.8848 ?_??? ?_???
N31 C26 C26 100.1152 ?_??? ?_???
C15 C26 C29 92.9841 ?_??? ?_???
C15 C26 N10 28.7626 ?_??? ?_???
C15 C26 Na33 112.5961 ?_??? ?_???
C15 C26 C30 91.668 ?_??? ?_???
C15 C26 N11 12.5286 ?_??? ?_???
C15 C26 C20 88.508 ?_??? ?_???
C15 C26 C26 107.0369 ?_??? ?_???
C15 C26 C26 72.9631 ?_??? ?_???
C29 C26 N10 121.6695 ?_??? ?_???
C29 C26 Na33 154.2952 ?_??? ?_???
C29 C26 C30 80.7332 ?_??? ?_???
C29 C26 N11 80.4756 ?_??? ?_???
C29 C26 C20 77.1576 ?_??? ?_???
C29 C26 C26 87.3742 ?_??? ?_???
C29 C26 C26 92.6258 ?_??? ?_???
N10 C26 Na33 83.8408 ?_??? ?_???
N10 C26 C30 93.9795 ?_??? ?_???
N10 C26 N11 41.2905 ?_??? ?_???
N10 C26 C20 96.7218 ?_??? ?_???
N10 C26 C26 107.6553 ?_??? ?_???
N10 C26 C26 72.3447 ?_??? ?_???
Na33 C26 C30 95.4511 ?_??? ?_???
Na33 C26 N11 125.1238 ?_??? ?_???
Na33 C26 C20 104.9012 ?_??? ?_???
Na33 C26 C26 87.4491 ?_??? ?_???
Na33 C26 C26 92.5509 ?_??? ?_???
C30 C26 N11 90.3376 ?_??? ?_???
C30 C26 C20 157.8681 ?_??? ?_???
C30 C26 C26 158.3616 ?_??? ?_???
C30 C26 C26 21.6384 ?_??? ?_???
N11 C26 C20 85.0759 ?_??? ?_???
N11 C26 C26 105.5269 ?_??? ?_???
N11 C26 C26 74.4731 ?_??? ?_???
C20 C26 C26 21.5261 ?_??? ?_???
C20 C26 C26 158.4739 ?_??? ?_???
C26 C26 C26 180 ?_??? ?_???
C22 N27 C21 116.5484 ?_??? ?_???
C22 N27 O36 120.7076 ?_??? ?_???
C22 N27 O35 120.6997 ?_??? ?_???
C22 N27 C17 28.6217 ?_??? ?_???
C22 N27 C16 88.0518 ?_??? ?_???
C22 N27 C13 58.3516 ?_??? ?_???
C22 N27 C21 93.1374 ?_??? ?_???
C22 N27 N27 96.2182 ?_??? ?_???
C22 N27 N27 83.7818 ?_??? ?_???
C21 N27 O36 122.6685 ?_??? ?_???
C21 N27 O35 122.6784 ?_??? ?_???
C21 N27 C17 87.9388 ?_??? ?_???
C21 N27 C16 28.5123 ?_??? ?_???
C21 N27 C13 58.222 ?_??? ?_???
C21 N27 C21 87.1363 ?_??? ?_???
C21 N27 N27 71.8613 ?_??? ?_???
C21 N27 N27 108.1387 ?_??? ?_???
O36 N27 O35 0.0367 ?_??? ?_???
O36 N27 C17 149.3178 ?_??? ?_???
O36 N27 C16 151.1722 ?_??? ?_???
O36 N27 C13 178.5547 ?_??? ?_???
O36 N27 C21 92.4416 ?_??? ?_???
O36 N27 N27 98.8105 ?_??? ?_???
O36 N27 N27 81.1895 ?_??? ?_???
O35 N27 C17 149.3106 ?_??? ?_???
O35 N27 C16 151.1828 ?_??? ?_???
O35 N27 C13 178.5763 ?_??? ?_???
O35 N27 C21 92.4066 ?_??? ?_???
O35 N27 N27 98.8472 ?_??? ?_???
O35 N27 N27 81.1528 ?_??? ?_???
C17 N27 C16 59.4333 ?_??? ?_???
C17 N27 C13 29.7299 ?_??? ?_???
C17 N27 C21 91.1095 ?_??? ?_???
C17 N27 N27 88.2046 ?_??? ?_???
C17 N27 N27 91.7954 ?_??? ?_???
C16 N27 C13 29.7101 ?_??? ?_???
C16 N27 C21 87.495 ?_??? ?_???
C16 N27 N27 74.1128 ?_??? ?_???
C16 N27 N27 105.8872 ?_??? ?_???
C13 N27 C21 88.7303 ?_??? ?_???
C13 N27 N27 80.3343 ?_??? ?_???
C13 N27 N27 99.6657 ?_??? ?_???
C21 N27 N27 158.9977 ?_??? ?_???
C21 N27 N27 21.0023 ?_??? ?_???
N27 N27 N27 180 ?_??? ?_???
C23 N28 C24 116.6059 ?_??? ?_???
C23 N28 C18 28.7498 ?_??? ?_???
C23 N28 C19 88.1438 ?_??? ?_???
C23 N28 C14 58.3651 ?_??? ?_???
C23 N28 C24 102.7537 ?_??? ?_???
C23 N28 N28 86.8426 ?_??? ?_???
C23 N28 N28 93.1574 ?_??? ?_???
C23 N28 C19 91.9368 ?_??? ?_???
C24 N28 C18 87.8563 ?_??? ?_???
C24 N28 C19 28.4623 ?_??? ?_???
C24 N28 C14 58.2408 ?_??? ?_???
C24 N28 C24 83.3123 ?_??? ?_???
C24 N28 N28 75.8441 ?_??? ?_???
C24 N28 N28 104.1559 ?_??? ?_???
C24 N28 C19 71.5342 ?_??? ?_???
C18 N28 C19 59.3941 ?_??? ?_???
C18 N28 C14 29.6159 ?_??? ?_???
C18 N28 C24 100.5114 ?_??? ?_???
C18 N28 N28 78.9594 ?_??? ?_???
C18 N28 N28 101.0406 ?_??? ?_???
C18 N28 C19 82.287 ?_??? ?_???
C19 N28 C14 29.7791 ?_??? ?_???
C19 N28 C24 89.1791 ?_??? ?_???
C19 N28 N28 72.4843 ?_??? ?_???
C19 N28 N28 107.5157 ?_??? ?_???
C19 N28 C19 70.2571 ?_??? ?_???
C14 N28 C24 95.7425 ?_??? ?_???
C14 N28 N28 73.3663 ?_??? ?_???
C14 N28 N28 106.6337 ?_??? ?_???
C14 N28 C19 74.4256 ?_??? ?_???
C24 N28 N28 159.1563 ?_??? ?_???
C24 N28 N28 20.8437 ?_??? ?_???
C24 N28 C19 21.3329 ?_??? ?_???
N28 N28 N28 180 ?_??? ?_???
N28 N28 C19 142.7414 ?_??? ?_???
N28 N28 C19 37.2586 ?_??? ?_???
N31 C29 C25 123.7416 ?_??? ?_???
N31 C29 C30 31.7925 ?_??? ?_???
N31 C29 C20 93.2719 ?_??? ?_???
N31 C29 C26 62.5457 ?_??? ?_???
N31 C29 C25 89.0305 ?_??? ?_???
N31 C29 N31 82.1255 ?_??? ?_???
N31 C29 C29 77.0983 ?_??? ?_???
N31 C29 C29 102.9017 ?_??? ?_???
N31 C29 C15 103.9021 ?_??? ?_???
C25 C29 C30 91.9497 ?_??? ?_???
C25 C29 C20 30.4698 ?_??? ?_???
C25 C29 C26 61.1961 ?_??? ?_???
C25 C29 C25 83.4241 ?_??? ?_???
C25 C29 N31 86.3761 ?_??? ?_???
C25 C29 C29 105.1355 ?_??? ?_???
C25 C29 C29 74.8645 ?_??? ?_???
C25 C29 C15 19.8528 ?_??? ?_???
C30 C29 C20 61.48 ?_??? ?_???
C30 C29 C26 30.7536 ?_??? ?_???
C30 C29 C25 84.8737 ?_??? ?_???
C30 C29 N31 77.9831 ?_??? ?_???
C30 C29 C29 84.29 ?_??? ?_???
C30 C29 C29 95.71 ?_??? ?_???
C30 C29 C15 72.1104 ?_??? ?_???
C20 C29 C26 30.7264 ?_??? ?_???
C20 C29 C25 81.5588 ?_??? ?_???
C20 C29 N31 80.7677 ?_??? ?_???
C20 C29 C29 100.2716 ?_??? ?_???
C20 C29 C29 79.7284 ?_??? ?_???
C20 C29 C15 10.6553 ?_??? ?_???
C26 C29 C25 82.097 ?_??? ?_???
C26 C29 N31 77.6237 ?_??? ?_???
C26 C29 C29 92.6258 ?_??? ?_???
C26 C29 C29 87.3742 ?_??? ?_???
C26 C29 C15 41.3609 ?_??? ?_???
C25 C29 N31 159.7145 ?_??? ?_???
C25 C29 C29 21.7114 ?_??? ?_???
C25 C29 C29 158.2886 ?_??? ?_???
C25 C29 C15 82.6938 ?_??? ?_???
N31 C29 C29 159.2237 ?_??? ?_???
N31 C29 C29 20.7763 ?_??? ?_???
N31 C29 C15 81.7831 ?_??? ?_???
C29 C29 C29 180 ?_??? ?_???
C29 C29 C15 103.1015 ?_??? ?_???
C29 C29 C15 76.8985 ?_??? ?_???
N31 C30 C26 124.1184 ?_??? ?_???
N31 C30 C29 31.7897 ?_??? ?_???
N31 C30 C20 93.6409 ?_??? ?_???
N31 C30 C25 62.7059 ?_??? ?_???
N31 C30 C22 89.907 ?_??? ?_???
N31 C30 C26 99.1042 ?_??? ?_???
N31 C30 C30 86.8967 ?_??? ?_???
N31 C30 C30 93.1033 ?_??? ?_???
N31 C30 C22 86.8175 ?_??? ?_???
N31 C30 C15 104.6579 ?_??? ?_???
C26 C30 C29 92.3295 ?_??? ?_???
C26 C30 C20 30.4777 ?_??? ?_???
C26 C30 C25 61.4131 ?_??? ?_???
C26 C30 C22 126.4825 ?_??? ?_???
C26 C30 C26 82.9898 ?_??? ?_???
C26 C30 C30 104.6282 ?_??? ?_???
C26 C30 C30 75.3718 ?_??? ?_???
C26 C30 C22 145.2957 ?_??? ?_???
C26 C30 C15 19.4768 ?_??? ?_???
C29 C30 C20 61.8518 ?_??? ?_???
C29 C30 C25 30.9164 ?_??? ?_???
C29 C30 C22 111.9241 ?_??? ?_???
C29 C30 C26 96.7506 ?_??? ?_???
C29 C30 C30 95.71 ?_??? ?_???
C29 C30 C30 84.29 ?_??? ?_???
C29 C30 C22 117.2164 ?_??? ?_???
C29 C30 C15 72.869 ?_??? ?_???
C20 C30 C25 30.9354 ?_??? ?_???
C20 C30 C22 135.569 ?_??? ?_???
C20 C30 C26 87.2576 ?_??? ?_???
C20 C30 C30 105.8754 ?_??? ?_???
C20 C30 C30 74.1246 ?_??? ?_???
C20 C30 C22 163.2731 ?_??? ?_???
C20 C30 C15 11.0415 ?_??? ?_???
C25 C30 C22 129.3067 ?_??? ?_???
C25 C30 C26 92.3559 ?_??? ?_???
C25 C30 C30 102.5825 ?_??? ?_???
C25 C30 C30 77.4175 ?_??? ?_???
C25 C30 C22 145.571 ?_??? ?_???
C25 C30 C15 41.9561 ?_??? ?_???
C22 C30 C26 135.7845 ?_??? ?_???
C22 C30 C30 118.5426 ?_??? ?_???
C22 C30 C30 61.4574 ?_??? ?_???
C22 C30 C22 61.1147 ?_??? ?_???
C22 C30 C15 133.134 ?_??? ?_???
C26 C30 C30 21.6384 ?_??? ?_???
C26 C30 C30 158.3616 ?_??? ?_???
C26 C30 C22 76.1765 ?_??? ?_???
C26 C30 C15 86.3158 ?_??? ?_???
C30 C30 C30 180 ?_??? ?_???
C30 C30 C22 57.428 ?_??? ?_???
C30 C30 C15 106.7157 ?_??? ?_???
C30 C30 C22 122.572 ?_??? ?_???
C30 C30 C15 73.2843 ?_??? ?_???
C22 C30 C15 160.4872 ?_??? ?_???
C29 N31 C30 116.4178 ?_??? ?_???
C29 N31 C25 28.7282 ?_??? ?_???
C29 N31 C26 87.9198 ?_??? ?_???
C29 N31 C20 58.3891 ?_??? ?_???
C29 N31 C29 82.1255 ?_??? ?_???
C29 N31 N31 102.9017 ?_??? ?_???
C29 N31 N31 77.0983 ?_??? ?_???
C30 N31 C25 87.6902 ?_??? ?_???
C30 N31 C26 28.4989 ?_??? ?_???
C30 N31 C20 58.0296 ?_??? ?_???
C30 N31 C29 102.5283 ?_??? ?_???
C30 N31 N31 93.1033 ?_??? ?_???
C30 N31 N31 86.8967 ?_??? ?_???
C25 N31 C26 59.1917 ?_??? ?_???
C25 N31 C20 29.6609 ?_??? ?_???
C25 N31 C29 87.7294 ?_??? ?_???
C25 N31 N31 105.964 ?_??? ?_???
C25 N31 N31 74.0361 ?_??? ?_???
C26 N31 C20 29.5309 ?_??? ?_???
C26 N31 C29 99.5128 ?_??? ?_???
C26 N31 N31 100.1152 ?_??? ?_???
C26 N31 N31 79.8848 ?_??? ?_???
C20 N31 C29 94.1125 ?_??? ?_???
C20 N31 N31 104.9672 ?_??? ?_???
C20 N31 N31 75.0328 ?_??? ?_???
C29 N31 N31 20.7763 ?_??? ?_???
C29 N31 N31 159.2237 ?_??? ?_???
N31 N31 N31 180 ?_??? ?_???
Na33 Na32 Na33 95.7773 ?_??? ?_???
Na33 Na32 N9 154.6623 ?_??? ?_???
Na33 Na32 N10 125.4797 ?_??? ?_???
Na33 Na32 Na32 56.9666 ?_??? ?_???
Na33 Na32 Na32 123.0334 ?_??? ?_???
Na33 Na32 N4 70.1655 ?_??? ?_???
Na33 Na32 N10 91.8797 ?_??? ?_???
Na33 Na32 N9 94.8837 ?_??? ?_???
Na33 Na32 N10 75.1454 ?_??? ?_???
Na33 Na32 Na32 152.744 ?_??? ?_???
Na33 Na32 Na32 27.256 ?_??? ?_???
Na33 Na32 N4 56.7182 ?_??? ?_???
Na33 Na32 N10 128.6211 ?_??? ?_???
N9 Na32 N10 37.1525 ?_??? ?_???
N9 Na32 Na32 110.1384 ?_??? ?_???
N9 Na32 Na32 69.8616 ?_??? ?_???
N9 Na32 N4 134.1961 ?_??? ?_???
N9 Na32 N10 63.6801 ?_??? ?_???
N10 Na32 Na32 118.8941 ?_??? ?_???
N10 Na32 Na32 61.1059 ?_??? ?_???
N10 Na32 N4 131.4147 ?_??? ?_???
N10 Na32 N10 59.6143 ?_??? ?_???
Na32 Na32 Na32 180 ?_??? ?_???
Na32 Na32 N4 107.8314 ?_??? ?_???
Na32 Na32 N10 59.2798 ?_??? ?_???
Na32 Na32 N4 72.1686 ?_??? ?_???
Na32 Na32 N10 120.7202 ?_??? ?_???
N4 Na32 N10 162.0356 ?_??? ?_???
Na32 Na33 Na32 95.7773 ?_??? ?_???
Na32 Na33 N4 118.6152 ?_??? ?_???
Na32 Na33 N3 110.3198 ?_??? ?_???
Na32 Na33 N3 158.9792 ?_??? ?_???
Na32 Na33 C26 87.9722 ?_??? ?_???
Na32 Na33 N4 82.822 ?_??? ?_???
Na32 Na33 C1 102.8759 ?_??? ?_???
Na32 Na33 Na33 123.0334 ?_??? ?_???
Na32 Na33 Na33 56.9666 ?_??? ?_???
Na32 Na33 N4 70.9151 ?_??? ?_???
Na32 Na33 N3 145.7165 ?_??? ?_???
Na32 Na33 N3 80.4515 ?_??? ?_???
Na32 Na33 C26 85.8626 ?_??? ?_???
Na32 Na33 N4 128.8582 ?_??? ?_???
Na32 Na33 C1 132.7483 ?_??? ?_???
Na32 Na33 Na33 27.256 ?_??? ?_???
Na32 Na33 Na33 152.744 ?_??? ?_???
N4 Na33 N3 77.0626 ?_??? ?_???
N4 Na33 N3 40.5705 ?_??? ?_???
N4 Na33 C26 145.5514 ?_??? ?_???
N4 Na33 N4 65.6199 ?_??? ?_???
N4 Na33 C1 61.9934 ?_??? ?_???
N4 Na33 Na33 60.2665 ?_??? ?_???
N4 Na33 Na33 119.7335 ?_??? ?_???
N3 Na33 N3 67.1501 ?_??? ?_???
N3 Na33 C26 115.9517 ?_??? ?_???
N3 Na33 N4 39.5091 ?_??? ?_???
N3 Na33 C1 21.5008 ?_??? ?_???
N3 Na33 Na33 122.4382 ?_??? ?_???
N3 Na33 Na33 57.5618 ?_??? ?_???
N3 Na33 C26 112.1874 ?_??? ?_???
N3 Na33 N4 83.603 ?_??? ?_???
N3 Na33 C1 66.8152 ?_??? ?_???
N3 Na33 Na33 55.2881 ?_??? ?_???
N3 Na33 Na33 124.7119 ?_??? ?_???
C26 Na33 N4 144.6948 ?_??? ?_???
C26 Na33 C1 137.1089 ?_??? ?_???
C26 Na33 Na33 87.4491 ?_??? ?_???
C26 Na33 Na33 92.5509 ?_??? ?_???
N4 Na33 C1 21.491 ?_??? ?_???
N4 Na33 Na33 125.8864 ?_??? ?_???
N4 Na33 Na33 54.1136 ?_??? ?_???
C1 Na33 Na33 117.9946 ?_??? ?_???
C1 Na33 Na33 62.0054 ?_??? ?_???
Na33 Na33 Na33 180 ?_??? ?_???
C6 O34 C2 168.1644 ?_??? ?_???
C6 O34 N12 58.1221 ?_??? ?_???
C6 O34 N11 45.3835 ?_??? ?_???
C6 O34 C1 153.8018 ?_??? ?_???
C6 O34 C5 138.3147 ?_??? ?_???
C6 O34 C8 92.7538 ?_??? ?_???
C6 O34 C15 78.4709 ?_??? ?_???
C6 O34 N4 123.261 ?_??? ?_???
C6 O34 N10 108.2787 ?_??? ?_???
C6 O34 N3 165.9661 ?_??? ?_???
C6 O34 N9 151.044 ?_??? ?_???
C6 O34 C8 89.2314 ?_??? ?_???
C6 O34 C14 82.1651 ?_??? ?_???
C6 O34 N12 75.4137 ?_??? ?_???
C6 O34 N4 110.3266 ?_??? ?_???
C6 O34 C20 68.1627 ?_??? ?_???
C6 O34 O34 92.3976 ?_??? ?_???
C6 O34 O34 87.6024 ?_??? ?_???
C6 O34 C6 83.8143 ?_??? ?_???
C6 O34 C7 170.6772 ?_??? ?_???
C6 O34 C2 104.9332 ?_??? ?_???
C6 O34 C1 118.601 ?_??? ?_???
C2 O34 N12 130.597 ?_??? ?_???
C2 O34 N11 126.1398 ?_??? ?_???
C2 O34 C1 34.3581 ?_??? ?_???
C2 O34 C5 32.3751 ?_??? ?_???
C2 O34 C8 95.7943 ?_??? ?_???
C2 O34 C15 92.585 ?_??? ?_???
C2 O34 N4 65.2398 ?_??? ?_???
C2 O34 N10 62.5836 ?_??? ?_???
C2 O34 N3 22.2116 ?_??? ?_???
C2 O34 N9 19.6322 ?_??? ?_???
C2 O34 C8 100.7917 ?_??? ?_???
C2 O34 C14 106.3373 ?_??? ?_???
C2 O34 N12 112.2569 ?_??? ?_???
C2 O34 N4 79.7816 ?_??? ?_???
C2 O34 C20 102.8093 ?_??? ?_???
C2 O34 O34 83.1642 ?_??? ?_???
C2 O34 O34 96.8358 ?_??? ?_???
C2 O34 C6 100.5535 ?_??? ?_???
C2 O34 C7 2.8308 ?_??? ?_???
C2 O34 C2 79.1738 ?_??? ?_???
C2 O34 C1 68.8437 ?_??? ?_???
N12 O34 N11 103.1388 ?_??? ?_???
N12 O34 C1 96.3821 ?_??? ?_???
N12 O34 C5 162.9087 ?_??? ?_???
N12 O34 C8 34.8367 ?_??? ?_???
N12 O34 C15 136.5618 ?_??? ?_???
N12 O34 N4 65.4501 ?_??? ?_???
N12 O34 N10 166.3056 ?_??? ?_???
N12 O34 N3 108.7262 ?_??? ?_???
N12 O34 N9 150.2195 ?_??? ?_???
N12 O34 C8 74.0997 ?_??? ?_???
N12 O34 C14 24.2655 ?_??? ?_???
N12 O34 N12 80.688 ?_??? ?_???
N12 O34 N4 86.4652 ?_??? ?_???
N12 O34 C20 126.2563 ?_??? ?_???
N12 O34 O34 76.6213 ?_??? ?_???
N12 O34 O34 103.3787 ?_??? ?_???
N12 O34 C6 101.2634 ?_??? ?_???
N12 O34 C7 129.5681 ?_??? ?_???
N12 O34 C2 115.3243 ?_??? ?_???
N12 O34 C1 107.0305 ?_??? ?_???
N11 O34 C1 160.4741 ?_??? ?_???
N11 O34 C5 93.7878 ?_??? ?_???
N11 O34 C8 137.969 ?_??? ?_???
N11 O34 C15 33.5569 ?_??? ?_???
N11 O34 N4 168.5873 ?_??? ?_???
N11 O34 N10 63.5567 ?_??? ?_???
N11 O34 N3 148.1301 ?_??? ?_???
N11 O34 N9 106.6035 ?_??? ?_???
N11 O34 C8 96.617 ?_??? ?_???
N11 O34 C14 127.3767 ?_??? ?_???
N11 O34 N12 75.4301 ?_??? ?_???
N11 O34 N4 110.8781 ?_??? ?_???
N11 O34 C20 23.3822 ?_??? ?_???
N11 O34 O34 109.6857 ?_??? ?_???
N11 O34 O34 70.3143 ?_??? ?_???
N11 O34 C6 67.565 ?_??? ?_???
N11 O34 C7 127.2911 ?_??? ?_???
N11 O34 C2 81.198 ?_??? ?_???
N11 O34 C1 102.3346 ?_??? ?_???
C1 O34 C5 66.6899 ?_??? ?_???
C1 O34 C8 61.5469 ?_??? ?_???
C1 O34 C15 126.9367 ?_??? ?_???
C1 O34 N4 30.9329 ?_??? ?_???
C1 O34 N10 96.9294 ?_??? ?_???
C1 O34 N3 12.3835 ?_??? ?_???
C1 O34 N9 53.8707 ?_??? ?_???
C1 O34 C8 89.0719 ?_??? ?_???
C1 O34 C14 72.1326 ?_??? ?_???
C1 O34 N12 108.6316 ?_??? ?_???
C1 O34 N4 70.407 ?_??? ?_???
C1 O34 C20 137.1667 ?_??? ?_???
C1 O34 O34 74.2459 ?_??? ?_???
C1 O34 O34 105.7541 ?_??? ?_???
C1 O34 C6 109.2382 ?_??? ?_???
C1 O34 C7 33.186 ?_??? ?_???
C1 O34 C2 90.9355 ?_??? ?_???
C1 O34 C1 71.8519 ?_??? ?_???
C5 O34 C8 128.1675 ?_??? ?_???
C5 O34 C15 60.254 ?_??? ?_???
C5 O34 N4 97.6058 ?_??? ?_???
C5 O34 N10 30.249 ?_??? ?_???
C5 O34 N3 54.408 ?_??? ?_???
C5 O34 N9 12.8433 ?_??? ?_???
C5 O34 C8 106.6127 ?_??? ?_???
C5 O34 C14 138.6934 ?_??? ?_???
C5 O34 N12 106.2536 ?_??? ?_???
C5 O34 N4 89.7375 ?_??? ?_???
C5 O34 C20 70.5193 ?_??? ?_???
C5 O34 O34 95.6076 ?_??? ?_???
C5 O34 O34 84.3924 ?_??? ?_???
C5 O34 C6 87.2574 ?_??? ?_???
C5 O34 C7 33.5487 ?_??? ?_???
C5 O34 C2 69.2226 ?_??? ?_???
C5 O34 C1 70.9854 ?_??? ?_???
C8 O34 C15 170.9449 ?_??? ?_???
C8 O34 N4 30.6183 ?_??? ?_???
C8 O34 N10 158.216 ?_??? ?_???
C8 O34 N3 73.9008 ?_??? ?_???
C8 O34 N9 115.3936 ?_??? ?_???
C8 O34 C8 75.7105 ?_??? ?_???
C8 O34 C14 10.5983 ?_??? ?_???
C8 O34 N12 92.5924 ?_??? ?_???
C8 O34 N4 75.9628 ?_??? ?_???
C8 O34 C20 160.8028 ?_??? ?_???
C8 O34 O34 68.5652 ?_??? ?_???
C8 O34 O34 111.4348 ?_??? ?_???
C8 O34 C6 111.519 ?_??? ?_???
C8 O34 C7 94.7321 ?_??? ?_???
C8 O34 C2 113.1013 ?_??? ?_???
C8 O34 C1 94.8586 ?_??? ?_???
C15 O34 N4 157.7833 ?_??? ?_???
C15 O34 N10 30.0079 ?_??? ?_???
C15 O34 N3 114.6563 ?_??? ?_???
C15 O34 N9 73.0872 ?_??? ?_???
C15 O34 C8 106.0936 ?_??? ?_???
C15 O34 C14 160.5532 ?_??? ?_???
C15 O34 N12 87.3896 ?_??? ?_???
C15 O34 N4 109.0189 ?_??? ?_???
C15 O34 C20 10.3087 ?_??? ?_???
C15 O34 O34 109.1926 ?_??? ?_???
C15 O34 O34 70.8074 ?_??? ?_???
C15 O34 C6 70.1028 ?_??? ?_???
C15 O34 C7 93.794 ?_??? ?_???
C15 O34 C2 71.855 ?_??? ?_???
C15 O34 C1 91.3571 ?_??? ?_???
N4 O34 N10 127.8183 ?_??? ?_???
N4 O34 N3 43.2826 ?_??? ?_???
N4 O34 N9 84.7992 ?_??? ?_???
N4 O34 C8 80.7813 ?_??? ?_???
N4 O34 C14 41.2109 ?_??? ?_???
N4 O34 N12 101.8367 ?_??? ?_???
N4 O34 N4 69.977 ?_??? ?_???
N4 O34 C20 167.7728 ?_??? ?_???
N4 O34 O34 68.6147 ?_??? ?_???
N4 O34 O34 111.3853 ?_??? ?_???
N4 O34 C6 113.5218 ?_??? ?_???
N4 O34 C7 64.1186 ?_??? ?_???
N4 O34 C2 103.4579 ?_??? ?_???
N4 O34 C1 82.1202 ?_??? ?_???
N10 O34 N3 84.6566 ?_??? ?_???
N10 O34 N9 43.0877 ?_??? ?_???
N10 O34 C8 109.304 ?_??? ?_???
N10 O34 C14 168.3499 ?_??? ?_???
N10 O34 N12 98.037 ?_??? ?_???
N10 O34 N4 101.0344 ?_??? ?_???
N10 O34 C20 40.2715 ?_??? ?_???
N10 O34 O34 104.0023 ?_??? ?_???
N10 O34 O34 75.9977 ?_??? ?_???
N10 O34 C6 77.2896 ?_??? ?_???
N10 O34 C7 63.7958 ?_??? ?_???
N10 O34 C2 67.6628 ?_??? ?_???
N10 O34 C1 80.2716 ?_??? ?_???
N3 O34 N9 41.5699 ?_??? ?_???
N3 O34 C8 91.57 ?_??? ?_???
N3 O34 C14 84.493 ?_??? ?_???
N3 O34 N12 108.8731 ?_??? ?_???
N3 O34 N4 71.2185 ?_??? ?_???
N3 O34 C20 124.9271 ?_??? ?_???
N3 O34 O34 78.8488 ?_??? ?_???
N3 O34 O34 101.1512 ?_??? ?_???
N3 O34 C6 104.8679 ?_??? ?_???
N3 O34 C7 20.8623 ?_??? ?_???
N3 O34 C2 84.7454 ?_??? ?_???
N3 O34 C1 67.9687 ?_??? ?_???
N9 O34 C8 103.6111 ?_??? ?_???
N9 O34 C14 125.9544 ?_??? ?_???
N9 O34 N12 108.1406 ?_??? ?_???
N9 O34 N4 84.4325 ?_??? ?_???
N9 O34 C20 83.3592 ?_??? ?_???
N9 O34 O34 91.8531 ?_??? ?_???
N9 O34 O34 88.1469 ?_??? ?_???
N9 O34 C6 91.4716 ?_??? ?_???
N9 O34 C7 20.7081 ?_??? ?_???
N9 O34 C2 71.3492 ?_??? ?_???
N9 O34 C1 68.0601 ?_??? ?_???
C8 O34 C14 75.2372 ?_??? ?_???
C8 O34 N12 21.2327 ?_??? ?_???
C8 O34 N4 21.0987 ?_??? ?_???
C8 O34 C20 104.9815 ?_??? ?_???
C8 O34 O34 144.2758 ?_??? ?_???
C8 O34 O34 35.7242 ?_??? ?_???
C8 O34 C6 36.0305 ?_??? ?_???
C8 O34 C7 97.9912 ?_??? ?_???
C8 O34 C2 41.7652 ?_??? ?_???
C8 O34 C1 35.8113 ?_??? ?_???
C14 O34 N12 89.4833 ?_??? ?_???
C14 O34 N4 79.4116 ?_??? ?_???
C14 O34 C20 150.2812 ?_??? ?_???
C14 O34 O34 69.6666 ?_??? ?_???
C14 O34 O34 110.3334 ?_??? ?_???
C14 O34 C6 109.6788 ?_??? ?_???
C14 O34 C7 105.3142 ?_??? ?_???
C14 O34 C2 115.4482 ?_??? ?_???
C14 O34 C1 99.5129 ?_??? ?_???
N12 O34 N4 38.2585 ?_??? ?_???
N12 O34 C20 84.7896 ?_??? ?_???
N12 O34 O34 157.3093 ?_??? ?_???
N12 O34 O34 22.6907 ?_??? ?_???
N12 O34 C6 20.8226 ?_??? ?_???
N12 O34 C7 109.7315 ?_??? ?_???
N12 O34 C2 37.1622 ?_??? ?_???
N12 O34 C1 43.4671 ?_??? ?_???
N4 O34 C20 111.7531 ?_??? ?_???
N4 O34 O34 138.5917 ?_??? ?_???
N4 O34 O34 41.4083 ?_??? ?_???
N4 O34 C6 43.6697 ?_??? ?_???
N4 O34 C7 76.969 ?_??? ?_???
N4 O34 C2 37.236 ?_??? ?_???
N4 O34 C1 20.7935 ?_??? ?_???
C20 O34 O34 108.7059 ?_??? ?_???
C20 O34 O34 71.2941 ?_??? ?_???
C20 O34 C6 69.8963 ?_??? ?_???
C20 O34 C7 104.0672 ?_??? ?_???
C20 O34 C2 75.5515 ?_??? ?_???
C20 O34 C1 96.2202 ?_??? ?_???
O34 O34 O34 180 ?_??? ?_???
O34 O34 C6 176.2119 ?_??? ?_???
O34 O34 C7 85.1913 ?_??? ?_???
O34 O34 C2 162.338 ?_??? ?_???
O34 O34 C1 146.0978 ?_??? ?_???
O34 O34 C6 3.7881 ?_??? ?_???
O34 O34 C7 94.8087 ?_??? ?_???
O34 O34 C2 17.662 ?_??? ?_???
O34 O34 C1 33.9022 ?_??? ?_???
C6 O34 C7 98.5496 ?_??? ?_???
C6 O34 C2 21.3922 ?_??? ?_???
C6 O34 C1 37.4176 ?_??? ?_???
C7 O34 C2 77.1575 ?_??? ?_???
C7 O34 C1 66.2809 ?_??? ?_???
C2 O34 C1 21.3552 ?_??? ?_???
O36 O35 N27 39.3086 ?_??? ?_???
O36 O35 O35 149.2786 ?_??? ?_???
O36 O35 O36 149.3041 ?_??? ?_???
O36 O35 O36 82.0312 ?_??? ?_???
O36 O35 O35 81.9867 ?_??? ?_???
O36 O35 C22 47.4602 ?_??? ?_???
O36 O35 C21 38.2415 ?_??? ?_???
O36 O35 O36 138.1306 ?_??? ?_???
O36 O35 O35 138.1551 ?_??? ?_???
O36 O35 O35 41.8449 ?_??? ?_???
O36 O35 O36 41.8204 ?_??? ?_???
N27 O35 O35 135.395 ?_??? ?_???
N27 O35 O36 135.4065 ?_??? ?_???
N27 O35 O36 116.8844 ?_??? ?_???
N27 O35 O35 116.8422 ?_??? ?_???
N27 O35 C22 20.6369 ?_??? ?_???
N27 O35 C21 20.0475 ?_??? ?_???
N27 O35 O36 98.8227 ?_??? ?_???
N27 O35 O35 98.8472 ?_??? ?_???
N27 O35 O35 81.1528 ?_??? ?_???
N27 O35 O36 81.1283 ?_??? ?_???
O35 O35 O36 0.0256 ?_??? ?_???
O35 O35 O36 80.0596 ?_??? ?_???
O35 O35 O35 80.0999 ?_??? ?_???
O35 O35 C22 117.088 ?_??? ?_???
O35 O35 C21 151.7316 ?_??? ?_???
O35 O35 O36 53.6025 ?_??? ?_???
O35 O35 O35 53.5834 ?_??? ?_???
O35 O35 O35 126.4166 ?_??? ?_???
O35 O35 O36 126.4356 ?_??? ?_???
O36 O35 O36 80.0741 ?_??? ?_???
O36 O35 O35 80.1145 ?_??? ?_???
O36 O35 C22 117.104 ?_??? ?_???
O36 O35 C21 151.7345 ?_??? ?_???
O36 O35 O36 53.5879 ?_??? ?_???
O36 O35 O35 53.5688 ?_??? ?_???
O36 O35 O35 126.4312 ?_??? ?_???
O36 O35 O36 126.4502 ?_??? ?_???
O36 O35 O35 0.0445 ?_??? ?_???
O36 O35 C22 109.1069 ?_??? ?_???
O36 O35 C21 120.0976 ?_??? ?_???
O36 O35 O36 133.6621 ?_??? ?_???
O36 O35 O35 133.643 ?_??? ?_???
O36 O35 O35 46.357 ?_??? ?_???
O36 O35 O36 46.3761 ?_??? ?_???
O35 O35 C22 109.0725 ?_??? ?_???
O35 O35 C21 120.0532 ?_??? ?_???
O35 O35 O36 133.7024 ?_??? ?_???
O35 O35 O35 133.6833 ?_??? ?_???
O35 O35 O35 46.3167 ?_??? ?_???
O35 O35 O36 46.3357 ?_??? ?_???
C22 O35 C21 40.6675 ?_??? ?_???
C22 O35 O36 93.8387 ?_??? ?_???
C22 O35 O35 93.8617 ?_??? ?_???
C22 O35 O35 86.1383 ?_??? ?_???
C22 O35 O36 86.1152 ?_??? ?_???
C21 O35 O36 103.7131 ?_??? ?_???
C21 O35 O35 103.7361 ?_??? ?_???
C21 O35 O35 76.2639 ?_??? ?_???
C21 O35 O36 76.2409 ?_??? ?_???
O36 O35 O35 0.0245 ?_??? ?_???
O36 O35 O35 179.9755 ?_??? ?_???
O36 O35 O36 179.951 ?_??? ?_???
O35 O35 O35 180 ?_??? ?_???
O35 O35 O36 179.9755 ?_??? ?_???
O35 O35 O36 0.0245 ?_??? ?_???
O35 O36 N27 140.6547 ?_??? ?_???
O35 O36 O35 30.6959 ?_??? ?_???
O35 O36 O36 30.6703 ?_??? ?_???
O35 O36 O36 97.9242 ?_??? ?_???
O35 O36 O35 97.9688 ?_??? ?_???
O35 O36 C22 132.5088 ?_??? ?_???
O35 O36 C21 141.7326 ?_??? ?_???
O35 O36 O35 138.1306 ?_??? ?_???
O35 O36 O36 41.8449 ?_??? ?_???
O35 O36 O36 138.1551 ?_??? ?_???
O35 O36 O35 41.8204 ?_??? ?_???
N27 O36 O35 135.381 ?_??? ?_???
N27 O36 O36 135.3925 ?_??? ?_???
N27 O36 O36 116.9584 ?_??? ?_???
N27 O36 O35 116.9162 ?_??? ?_???
N27 O36 C22 20.6459 ?_??? ?_???
N27 O36 C21 20.0617 ?_??? ?_???
N27 O36 O35 81.2141 ?_??? ?_???
N27 O36 O36 98.8105 ?_??? ?_???
N27 O36 O36 81.1895 ?_??? ?_???
N27 O36 O35 98.835 ?_??? ?_???
O35 O36 O36 0.0255 ?_??? ?_???
O35 O36 O36 80.0338 ?_??? ?_???
O35 O36 O35 80.0741 ?_??? ?_???
O35 O36 C22 117.0779 ?_??? ?_???
O35 O36 C21 151.7197 ?_??? ?_???
O35 O36 O35 126.4121 ?_??? ?_???
O35 O36 O36 53.5688 ?_??? ?_???
O35 O36 O36 126.4312 ?_??? ?_???
O35 O36 O35 53.5498 ?_??? ?_???
O36 O36 O36 80.0483 ?_??? ?_???
O36 O36 O35 80.0887 ?_??? ?_???
O36 O36 C22 117.0939 ?_??? ?_???
O36 O36 C21 151.7226 ?_??? ?_???
O36 O36 O35 126.4266 ?_??? ?_???
O36 O36 O36 53.5543 ?_??? ?_???
O36 O36 O36 126.4457 ?_??? ?_???
O36 O36 O35 53.5352 ?_??? ?_???
O36 O36 O35 0.0446 ?_??? ?_???
O36 O36 C22 109.1573 ?_??? ?_???
O36 O36 C21 120.1678 ?_??? ?_???
O36 O36 O35 46.3783 ?_??? ?_???
O36 O36 O36 133.6026 ?_??? ?_???
O36 O36 O36 46.3974 ?_??? ?_???
O36 O36 O35 133.5836 ?_??? ?_???
O35 O36 C22 109.1229 ?_??? ?_???
O35 O36 C21 120.1233 ?_??? ?_???
O35 O36 O35 46.3379 ?_??? ?_???
O35 O36 O36 133.643 ?_??? ?_???
O35 O36 O36 46.357 ?_??? ?_???
O35 O36 O35 133.6239 ?_??? ?_???
C22 O36 C21 40.6903 ?_??? ?_???
C22 O36 O35 86.1909 ?_??? ?_???
C22 O36 O36 93.8322 ?_??? ?_???
C22 O36 O36 86.1678 ?_??? ?_???
C22 O36 O35 93.8552 ?_??? ?_???
C21 O36 O35 76.3109 ?_??? ?_???
C21 O36 O36 103.7121 ?_??? ?_???
C21 O36 O36 76.2879 ?_??? ?_???
C21 O36 O35 103.7351 ?_??? ?_???
O35 O36 O36 179.9755 ?_??? ?_???
O35 O36 O36 0.0245 ?_??? ?_???
O35 O36 O35 179.951 ?_??? ?_???
O36 O36 O36 180 ?_??? ?_???
O36 O36 O35 0.0245 ?_??? ?_???
O36 O36 O35 179.9755 ?_??? ?_???
O37 O37 O37 114.7463 ?_??? ?_???
O37 O37 C19 101.2648 ?_??? ?_???
O37 O37 N12 116.2125 ?_??? ?_???
O37 O37 O37 132.8983 ?_??? ?_???
O37 O37 O37 47.1017 ?_??? ?_???
O37 O37 C19 90.5357 ?_??? ?_???
O37 O37 N12 118.0046 ?_??? ?_???
O37 O37 O37 18.1519 ?_??? ?_???
O37 O37 O37 161.8481 ?_??? ?_???
C19 O37 N12 47.1587 ?_??? ?_???
C19 O37 O37 86.5907 ?_??? ?_???
C19 O37 O37 93.4093 ?_??? ?_???
N12 O37 O37 103.134 ?_??? ?_???
N12 O37 O37 76.866 ?_??? ?_???
O37 O37 O37 180 ?_??? ?_???

loop_
_geom_bond_atom_site_label_1
_geom_bond_atom_site_label_2
_geom_bond_distance
_geom_bond_site_symmetry_2
C1 N3 1.3498 ?_???
C1 N4 1.3542 ?_???
C1 C2 1.4017 ?_???
C1 O34 2.1942 ?_???
C1 C8 2.2756 ?_???
C1 C7 2.2819 ?_???
C1 C6 2.4196 ?_???
C1 C5 2.4329 ?_???
C1 N12 2.7681 ?_???
C1 N9 2.7816 ?_???
C1 C2 3.5372 ?_???
C1 N4 3.6176 ?_???
C1 C13 3.6256 ?_???
C1 C14 3.6308 ?_???
C1 N11 3.6596 ?_???
C1 N10 3.6665 ?_???
C1 Na33 3.6754 ?_???
C1 C5 3.716 ?_???
C1 C1 3.7381 ?_???
C1 C1 3.7381 ?_???
C1 O34 3.786 ?_???
C2 O34 1.1547 ?_???
C2 C6 1.3988 ?_???
C2 C5 1.4003 ?_???
C2 C1 1.4017 ?_???
C2 N3 2.3796 ?_???
C2 N12 2.38 ?_???
C2 N9 2.3819 ?_???
C2 N10 2.3845 ?_???
C2 N11 2.3879 ?_???
C2 N4 2.3902 ?_???
C2 C7 2.6239 ?_???
C2 C15 2.631 ?_???
C2 C8 2.6328 ?_???
C2 C1 3.5372 ?_???
C2 C5 3.6437 ?_???
C2 N4 3.6797 ?_???
C2 N10 3.7115 ?_???
C2 C2 3.7381 ?_???
C2 C2 3.7381 ?_???
C2 C15 3.7662 ?_???
C2 O34 3.7788 ?_???
N3 C1 1.3498 ?_???
N3 C7 1.3503 ?_???
N3 N4 2.3415 ?_???
N3 C2 2.3796 ?_???
N3 C13 2.3969 ?_???
N3 N9 2.4295 ?_???
N3 C17 2.7784 ?_???
N3 C5 2.7826 ?_???
N3 Na33 3.3345 ?_???
N3 O34 3.4082 ?_???
N3 Na33 3.4235 ?_???
N3 C8 3.5259 ?_???
N3 C7 3.6381 ?_???
N3 C6 3.6497 ?_???
N3 C16 3.6823 ?_???
N3 N3 3.7381 ?_???
N3 N3 3.7381 ?_???
N3 N9 3.7573 ?_???
N4 C8 1.3403 ?_???
N4 C1 1.3542 ?_???
N4 N3 2.3415 ?_???
N4 C2 2.3902 ?_???
N4 C14 2.4028 ?_???
N4 N12 2.4217 ?_???
N4 O34 2.6315 ?_???
N4 C6 2.7756 ?_???
N4 C18 2.8103 ?_???
N4 Na33 3.3251 ?_???
N4 C7 3.5371 ?_???
N4 Na33 3.5638 ?_???
N4 C1 3.6176 ?_???
N4 C5 3.6687 ?_???
N4 C19 3.6792 ?_???
N4 C2 3.6797 ?_???
N4 O34 3.7047 ?_???
N4 N4 3.7381 ?_???
N4 N4 3.7381 ?_???
N4 Na32 3.7588 ?_???
N4 C6 3.7981 ?_???
C5 N10 1.3552 ?_???
C5 N9 1.356 ?_???
C5 C2 1.4003 ?_???
C5 O34 2.2316 ?_???
C5 C7 2.2792 ?_???
C5 C15 2.2819 ?_???
C5 C6 2.4227 ?_???
C5 C1 2.4329 ?_???
C5 N11 2.7802 ?_???
C5 N3 2.7826 ?_???
C5 N10 3.5474 ?_???
C5 C13 3.6314 ?_???
C5 C20 3.6392 ?_???
C5 C2 3.6437 ?_???
C5 N12 3.6536 ?_???
C5 N4 3.6687 ?_???
C5 C1 3.716 ?_???
C5 C5 3.7381 ?_???
C5 C5 3.7381 ?_???
C6 O34 0.2484 ?_???
C6 N12 1.3467 ?_???
C6 N11 1.3545 ?_???
C6 C2 1.3988 ?_???
C6 C15 2.276 ?_???
C6 C8 2.2778 ?_???
C6 C1 2.4196 ?_???
C6 C5 2.4227 ?_???
C6 N10 2.7726 ?_???
C6 N4 2.7756 ?_???
C6 N11 3.4734 ?_???
C6 C8 3.5959 ?_???
C6 C14 3.6178 ?_???
C6 C20 3.6286 ?_???
C6 N12 3.6306 ?_???
C6 N3 3.6497 ?_???
C6 N9 3.657 ?_???
C6 C15 3.6807 ?_???
C6 C6 3.7381 ?_???
C6 C6 3.7381 ?_???
C6 O34 3.7567 ?_???
C6 N4 3.7981 ?_???
C7 N9 1.3388 ?_???
C7 N3 1.3503 ?_???
C7 C13 1.4901 ?_???
C7 C5 2.2792 ?_???
C7 C1 2.2819 ?_???
C7 C17 2.5094 ?_???
C7 C16 2.5126 ?_???
C7 C2 2.6239 ?_???
C7 N4 3.5371 ?_???
C7 N10 3.5378 ?_???
C7 N9 3.5451 ?_???
C7 N3 3.6381 ?_???
C7 C7 3.7381 ?_???
C7 C7 3.7381 ?_???
C7 C21 3.7702 ?_???
C7 C22 3.7707 ?_???
C7 O34 3.7766 ?_???
C8 N4 1.3403 ?_???
C8 N12 1.3437 ?_???
C8 C14 1.4882 ?_???
C8 O34 2.2523 ?_???
C8 C1 2.2756 ?_???
C8 C6 2.2778 ?_???
C8 C19 2.5079 ?_???
C8 C18 2.5085 ?_???
C8 C2 2.6328 ?_???
C8 N12 3.4861 ?_???
C8 N3 3.5259 ?_???
C8 N11 3.5288 ?_???
C8 C14 3.5885 ?_???
C8 O34 3.5907 ?_???
C8 C6 3.5959 ?_???
C8 C8 3.7381 ?_???
C8 C8 3.7381 ?_???
C8 C24 3.7646 ?_???
C8 C23 3.7715 ?_???
C8 C18 3.7928 ?_???
N9 C7 1.3388 ?_???
N9 C5 1.356 ?_???
N9 N10 2.3548 ?_???
N9 C2 2.3819 ?_???
N9 C13 2.3969 ?_???
N9 N3 2.4295 ?_???
N9 C1 2.7816 ?_???
N9 C16 2.7959 ?_???
N9 O34 3.4377 ?_???
N9 C15 3.5412 ?_???
N9 C7 3.5451 ?_???
N9 C6 3.657 ?_???
N9 Na32 3.6644 ?_???
N9 C17 3.6792 ?_???
N9 N9 3.7381 ?_???
N9 N9 3.7381 ?_???
N9 N3 3.7573 ?_???
N10 C15 1.3427 ?_???
N10 C5 1.3552 ?_???
N10 N9 2.3548 ?_???
N10 C2 2.3845 ?_???
N10 C20 2.4051 ?_???
N10 N11 2.4252 ?_???
N10 O34 2.6846 ?_???
N10 C6 2.7726 ?_???
N10 C26 2.7872 ?_???
N10 C7 3.5378 ?_???
N10 C5 3.5474 ?_???
N10 C1 3.6665 ?_???
N10 C25 3.6922 ?_???
N10 C2 3.7115 ?_???
N10 Na32 3.7253 ?_???
N10 N10 3.7381 ?_???
N10 N10 3.7381 ?_???
N10 Na32 3.7939 ?_???
N11 C15 1.3424 ?_???
N11 C6 1.3545 ?_???
N11 O34 1.5173 ?_???
N11 N12 2.3336 ?_???
N11 C2 2.3879 ?_???
N11 C20 2.3977 ?_???
N11 N10 2.4252 ?_???
N11 C5 2.7802 ?_???
N11 C25 2.8002 ?_???
N11 C6 3.4734 ?_???
N11 C8 3.5288 ?_???
N11 N12 3.6152 ?_???
N11 C1 3.6596 ?_???
N11 C26 3.675 ?_???
N11 C15 3.73 ?_???
N11 N11 3.7381 ?_???
N11 N11 3.7381 ?_???
N12 C8 1.3437 ?_???
N12 C6 1.3467 ?_???
N12 O34 1.4613 ?_???
N12 N11 2.3336 ?_???
N12 C2 2.38 ?_???
N12 C14 2.3879 ?_???
N12 N4 2.4217 ?_???
N12 C1 2.7681 ?_???
N12 C19 2.776 ?_???
N12 C8 3.4861 ?_???
N12 C15 3.52 ?_???
N12 O37 3.5496 ?_???
N12 C14 3.5691 ?_???
N12 N11 3.6152 ?_???
N12 C6 3.6306 ?_???
N12 C5 3.6536 ?_???
N12 C18 3.6669 ?_???
N12 O34 3.6852 ?_???
N12 N12 3.7381 ?_???
N12 N12 3.7381 ?_???
N12 C19 3.7613 ?_???
C13 C16 1.3929 ?_???
C13 C17 1.3938 ?_???
C13 C7 1.4901 ?_???
C13 C21 2.3924 ?_???
C13 C22 2.3957 ?_???
C13 N3 2.3969 ?_???
C13 N9 2.3969 ?_???
C13 N27 2.8096 ?_???
C13 C17 3.599 ?_???
C13 C1 3.6256 ?_???
C13 C5 3.6314 ?_???
C13 C13 3.7381 ?_???
C13 C13 3.7381 ?_???
C14 C18 1.3874 ?_???
C14 C19 1.3941 ?_???
C14 C8 1.4882 ?_???
C14 N12 2.3879 ?_???
C14 C24 2.3901 ?_???
C14 C23 2.3934 ?_???
C14 N4 2.4028 ?_???
C14 N28 2.8063 ?_???
C14 N12 3.5691 ?_???
C14 C8 3.5885 ?_???
C14 C6 3.6178 ?_???
C14 C1 3.6308 ?_???
C14 O34 3.6433 ?_???
C14 C18 3.6508 ?_???
C14 C14 3.7381 ?_???
C14 C14 3.7381 ?_???
C14 C23 3.7742 ?_???
C15 N11 1.3424 ?_???
C15 N10 1.3427 ?_???
C15 C20 1.4967 ?_???
C15 C6 2.276 ?_???
C15 C5 2.2819 ?_???
C15 O34 2.3126 ?_???
C15 C26 2.5075 ?_???
C15 C25 2.5249 ?_???
C15 C2 2.631 ?_???
C15 N12 3.52 ?_???
C15 N9 3.5412 ?_???
C15 C20 3.6046 ?_???
C15 C6 3.6807 ?_???
C15 N11 3.73 ?_???
C15 C15 3.7381 ?_???
C15 C15 3.7381 ?_???
C15 C2 3.7662 ?_???
C15 C30 3.7737 ?_???
C15 C29 3.7895 ?_???
C16 C21 1.3858 ?_???
C16 C13 1.3929 ?_???
C16 C17 2.3857 ?_???
C16 N27 2.4077 ?_???
C16 C7 2.5126 ?_???
C16 C22 2.714 ?_???
C16 N9 2.7959 ?_???
C16 N3 3.6823 ?_???
C16 C16 3.7381 ?_???
C16 C16 3.7381 ?_???
C16 C21 3.7535 ?_???
C16 C23 3.7881 ?_???
C17 C22 1.388 ?_???
C17 C13 1.3938 ?_???
C17 C16 2.3857 ?_???
C17 N27 2.405 ?_???
C17 C7 2.5094 ?_???
C17 C21 2.7113 ?_???
C17 N3 2.7784 ?_???
C17 C13 3.599 ?_???
C17 N9 3.6792 ?_???
C17 C17 3.7381 ?_???
C17 C17 3.7381 ?_???
C17 C22 3.7754 ?_???
C18 C14 1.3874 ?_???
C18 C23 1.3883 ?_???
C18 C19 2.3801 ?_???
C18 N28 2.3999 ?_???
C18 C8 2.5085 ?_???
C18 C24 2.7042 ?_???
C18 N4 2.8103 ?_???
C18 C23 3.6075 ?_???
C18 C14 3.6508 ?_???
C18 N12 3.6669 ?_???
C18 C18 3.7381 ?_???
C18 C18 3.7381 ?_???
C18 C8 3.7928 ?_???
C19 C24 1.3832 ?_???
C19 C14 1.3941 ?_???
C19 C18 2.3801 ?_???
C19 N28 2.4044 ?_???
C19 C8 2.5079 ?_???
C19 C23 2.7111 ?_???
C19 N12 2.776 ?_???
C19 O37 3.3789 ?_???
C19 C24 3.5951 ?_???
C19 N4 3.6792 ?_???
C19 C19 3.7381 ?_???
C19 C19 3.7381 ?_???
C19 N12 3.7613 ?_???
C19 N28 3.7874 ?_???
C20 C26 1.3883 ?_???
C20 C25 1.3938 ?_???
C20 C15 1.4967 ?_???
C20 C30 2.3932 ?_???
C20 N11 2.3977 ?_???
C20 C29 2.4016 ?_???
C20 N10 2.4051 ?_???
C20 N31 2.8154 ?_???
C20 C15 3.6046 ?_???
C20 C6 3.6286 ?_???
C20 C5 3.6392 ?_???
C20 C26 3.6917 ?_???
C20 O34 3.7136 ?_???
C20 C20 3.7381 ?_???
C20 C20 3.7381 ?_???
C21 N27 1.3414 ?_???
C21 C16 1.3858 ?_???
C21 C22 2.2782 ?_???
C21 C13 2.3924 ?_???
C21 C17 2.7113 ?_???
C21 O36 3.2919 ?_???
C21 O35 3.2938 ?_???
C21 C23 3.5451 ?_???
C21 N27 3.5568 ?_???
C21 C21 3.7381 ?_???
C21 C21 3.7381 ?_???
C21 C16 3.7535 ?_???
C21 C7 3.7702 ?_???
C22 N27 1.337 ?_???
C22 C17 1.388 ?_???
C22 C21 2.2782 ?_???
C22 C13 2.3957 ?_???
C22 C16 2.714 ?_???
C22 O36 3.2602 ?_???
C22 O35 3.2618 ?_???
C22 C30 3.5978 ?_???
C22 C22 3.7381 ?_???
C22 C22 3.7381 ?_???
C22 C30 3.7504 ?_???
C22 C7 3.7707 ?_???
C22 C17 3.7754 ?_???
C23 N28 1.3327 ?_???
C23 C18 1.3883 ?_???
C23 C24 2.2734 ?_???
C23 C14 2.3934 ?_???
C23 C19 2.7111 ?_???
C23 C21 3.5451 ?_???
C23 C18 3.6075 ?_???
C23 C23 3.7381 ?_???
C23 C23 3.7381 ?_???
C23 C8 3.7715 ?_???
C23 C14 3.7742 ?_???
C23 C16 3.7881 ?_???
C24 N28 1.3392 ?_???
C24 C19 1.3832 ?_???
C24 C23 2.2734 ?_???
C24 C14 2.3901 ?_???
C24 C18 2.7042 ?_???
C24 C19 3.5951 ?_???
C24 N28 3.6494 ?_???
C24 C24 3.7381 ?_???
C24 C24 3.7381 ?_???
C24 C8 3.7646 ?_???
C25 C29 1.392 ?_???
C25 C20 1.3938 ?_???
C25 C26 2.3795 ?_???
C25 N31 2.4082 ?_???
C25 C15 2.5249 ?_???
C25 C30 2.7077 ?_???
C25 N11 2.8002 ?_???
C25 C29 3.6323 ?_???
C25 N10 3.6922 ?_???
C25 C25 3.7381 ?_???
C25 C25 3.7381 ?_???
C26 C20 1.3883 ?_???
C26 C30 1.3888 ?_???
C26 C25 2.3795 ?_???
C26 N31 2.4097 ?_???
C26 C15 2.5075 ?_???
C26 C29 2.7137 ?_???
C26 N10 2.7872 ?_???
C26 Na33 3.4777 ?_???
C26 C30 3.6442 ?_???
C26 N11 3.675 ?_???
C26 C20 3.6917 ?_???
C26 C26 3.7381 ?_???
C26 C26 3.7381 ?_???
N27 C22 1.337 ?_???
N27 C21 1.3414 ?_???
N27 O36 2.3681 ?_???
N27 O35 2.3699 ?_???
N27 C17 2.405 ?_???
N27 C16 2.4077 ?_???
N27 C13 2.8096 ?_???
N27 C21 3.5568 ?_???
N27 N27 3.7381 ?_???
N27 N27 3.7381 ?_???
N28 C23 1.3327 ?_???
N28 C24 1.3392 ?_???
N28 C18 2.3999 ?_???
N28 C19 2.4044 ?_???
N28 C14 2.8063 ?_???
N28 C24 3.6494 ?_???
N28 N28 3.7381 ?_???
N28 N28 3.7381 ?_???
N28 C19 3.7874 ?_???
C29 N31 1.3386 ?_???
C29 C25 1.392 ?_???
C29 C30 2.2757 ?_???
C29 C20 2.4016 ?_???
C29 C26 2.7137 ?_???
C29 C25 3.6323 ?_???
C29 N31 3.6784 ?_???
C29 C29 3.7381 ?_???
C29 C29 3.7381 ?_???
C29 C15 3.7895 ?_???
C30 N31 1.3387 ?_???
C30 C26 1.3888 ?_???
C30 C29 2.2757 ?_???
C30 C20 2.3932 ?_???
C30 C25 2.7077 ?_???
C30 C22 3.5978 ?_???
C30 C26 3.6442 ?_???
C30 C30 3.7381 ?_???
C30 C30 3.7381 ?_???
C30 C22 3.7504 ?_???
C30 C15 3.7737 ?_???
N31 C29 1.3386 ?_???
N31 C30 1.3387 ?_???
N31 C25 2.4082 ?_???
N31 C26 2.4097 ?_???
N31 C20 2.8154 ?_???
N31 C29 3.6784 ?_???
N31 N31 3.7381 ?_???
N31 N31 3.7381 ?_???
Na32 Na33 1.7207 ?_???
Na32 Na33 3.1499 ?_???
Na32 N9 3.6644 ?_???
Na32 N10 3.7253 ?_???
Na32 Na32 3.7381 ?_???
Na32 Na32 3.7381 ?_???
Na32 N4 3.7588 ?_???
Na32 N10 3.7939 ?_???
Na33 Na32 1.7207 ?_???
Na33 Na32 3.1499 ?_???
Na33 N4 3.3251 ?_???
Na33 N3 3.3345 ?_???
Na33 N3 3.4235 ?_???
Na33 C26 3.4777 ?_???
Na33 N4 3.5638 ?_???
Na33 C1 3.6754 ?_???
Na33 Na33 3.7381 ?_???
Na33 Na33 3.7381 ?_???
O34 C6 0.2484 ?_???
O34 C2 1.1547 ?_???
O34 N12 1.4613 ?_???
O34 N11 1.5173 ?_???
O34 C1 2.1942 ?_???
O34 C5 2.2316 ?_???
O34 C8 2.2523 ?_???
O34 C15 2.3126 ?_???
O34 N4 2.6315 ?_???
O34 N10 2.6846 ?_???
O34 N3 3.4082 ?_???
O34 N9 3.4377 ?_???
O34 C8 3.5907 ?_???
O34 C14 3.6433 ?_???
O34 N12 3.6852 ?_???
O34 N4 3.7047 ?_???
O34 C20 3.7136 ?_???
O34 O34 3.7381 ?_???
O34 O34 3.7381 ?_???
O34 C6 3.7567 ?_???
O34 C7 3.7766 ?_???
O34 C2 3.7788 ?_???
O34 C1 3.786 ?_???
O35 O36 0.0024 ?_???
O35 N27 2.3699 ?_???
O35 O35 2.7442 ?_???
O35 O36 2.7462 ?_???
O35 O36 3.0533 ?_???
O35 O35 3.0536 ?_???
O35 C22 3.2618 ?_???
O35 C21 3.2938 ?_???
O35 O36 3.7363 ?_???
O35 O35 3.7381 ?_???
O35 O35 3.7381 ?_???
O35 O36 3.7399 ?_???
O36 O35 0.0024 ?_???
O36 N27 2.3681 ?_???
O36 O35 2.7462 ?_???
O36 O36 2.7483 ?_???
O36 O36 3.053 ?_???
O36 O35 3.0533 ?_???
O36 C22 3.2602 ?_???
O36 C21 3.2919 ?_???
O36 O35 3.7363 ?_???
O36 O36 3.7381 ?_???
O36 O36 3.7381 ?_???
O36 O35 3.7399 ?_???
O37 O37 1.2823 ?_???
O37 O37 3.0153 ?_???
O37 C19 3.3789 ?_???
O37 N12 3.5496 ?_???
O37 O37 3.7381 ?_???
O37 O37 3.7381 ?_???
